data_1544705
loop_
_publ_author_name
'Kaabel, Sandra'
'Adamson, Jasper'
'Topi\'c, Filip'
'Kiesil\"a, Anniina'
'Kalenius, Elina'
'\"Oeren, Mario'
'Reimund, Mart'
'Prigorchenko, Elena'
'L\~ookene, Aivar'
'Reich, Hans J.'
'Rissanen, Kari'
'Aav, Riina'

_publ_section_title
;
 Chiral hemicucurbit[8]uril as an anion receptor: selectivity to size,
 shape and charge distribution
;
_journal_issue 3
_journal_name_full 'Chem. Sci.'
_journal_page_first 2184
_journal_paper_doi 10.1039/C6SC05058A
_journal_volume 8
_journal_year 2017
_chemical_absolute_configuration ad
_chemical_formula_moiety 'C64 H96 N16 O8, C16 H36 P, 2(C1 H4 O1), 1(I O4)'
_chemical_formula_sum 'C82 H140 I N16 O14 P'
_chemical_formula_weight 1731.96
_space_group_crystal_system monoclinic
_space_group_IT_number 4
_space_group_name_Hall 'P 2yb'
_space_group_name_H-M_alt 'P 1 21 1'
_symmetry_space_group_name_Hall 'P 2yb'
_symmetry_space_group_name_H-M 'P 1 21 1'
_atom_sites_solution_hydrogens geom
_atom_sites_solution_primary direct
_atom_sites_solution_secondary difmap
_audit_creation_date 2016-08-19
_audit_creation_method
;
Olex2 1.2
(compiled 2016.02.19 svn.r3266 for OlexSys, GUI svn.r5155)
;
_audit_update_record
;
2016-11-03 deposited with the CCDC.
2016-11-30 downloaded from the CCDC.
;
_cell_angle_alpha 90
_cell_angle_beta 90.0371(12)
_cell_angle_gamma 90
_cell_formula_units_Z 4
_cell_length_a 20.1263(3)
_cell_length_b 21.3089(3)
_cell_length_c 20.7811(2)
_cell_measurement_reflns_used 53161
_cell_measurement_temperature 120.00(10)
_cell_measurement_theta_max 28.9600
_cell_measurement_theta_min 3.3570
_cell_volume 8912.4(2)
_computing_cell_refinement
;
CrysAlisPro, Agilent Technologies,
Version 1.171.37.35 (release 13-08-2014 CrysAlis171 .NET)
(compiled Aug 13 2014,18:06:01)
;
_computing_data_collection
;
CrysAlisPro, Agilent Technologies,
Version 1.171.37.35 (release 13-08-2014 CrysAlis171 .NET)
(compiled Aug 13 2014,18:06:01)
;
_computing_data_reduction
;
CrysAlisPro, Agilent Technologies,
Version 1.171.37.35 (release 13-08-2014 CrysAlis171 .NET)
(compiled Aug 13 2014,18:06:01)
;
_computing_molecular_graphics
;
Mercury CSD 3.3 (Macrae, C. F., et al. (2006). J. Appl. Cryst. 39, 453-457)
POV-Ray 3.7 (Persistence of Vision Pty. Ltd. (2004)) 
;
_computing_publication_material 'Olex2 (Dolomanov et al., 2009)'
_computing_structure_refinement 'ShelXL (Sheldrick, 2015)'
_diffrn_ambient_environment N~2~
_diffrn_ambient_temperature 120.00(10)
_diffrn_detector 'CCD plate'
_diffrn_detector_area_resol_mean 5.1977
_diffrn_detector_type Atlas
_diffrn_measured_fraction_theta_full 0.998
_diffrn_measured_fraction_theta_max 0.953
_diffrn_measurement_details
;
#__ type_ start__ end____ width___ exp.time_
  1 omega  -64.00   35.00   1.0000   90.0000
omega____ theta____ kappa____ phi______ frames
    -       10.5108  -37.0000  -90.0000 99

#__ type_ start__ end____ width___ exp.time_
  2 omega  -14.00   85.00   1.0000   90.0000
omega____ theta____ kappa____ phi______ frames
    -       10.5108   37.0000   90.0000 99

#__ type_ start__ end____ width___ exp.time_
  3 omega  -22.00   87.00   1.0000   90.0000
omega____ theta____ kappa____ phi______ frames
    -       10.5108   77.0000 -150.0000 109

#__ type_ start__ end____ width___ exp.time_
  4 omega  -49.00    6.00   1.0000   90.0000
omega____ theta____ kappa____ phi______ frames
    -      -10.4327   93.0000 -175.9189 55

#__ type_ start__ end____ width___ exp.time_
  5 omega  -14.00   29.00   1.0000   90.0000
omega____ theta____ kappa____ phi______ frames
    -       10.5108   37.0000    0.0000 43

#__ type_ start__ end____ width___ exp.time_
  6 omega  -20.00   51.00   1.0000   90.0000
omega____ theta____ kappa____ phi______ frames
    -       10.5108  -99.0000   90.0000 71
;
_diffrn_measurement_device 'four-circle diffractometer'
_diffrn_measurement_device_type 'SuperNova, Dual, Cu at zero, Atlas'
_diffrn_measurement_method '\w scans'
_diffrn_orient_matrix_UB_11 0.0134167000
_diffrn_orient_matrix_UB_12 -0.0306724000
_diffrn_orient_matrix_UB_13 0.0026063000
_diffrn_orient_matrix_UB_21 -0.0237002000
_diffrn_orient_matrix_UB_22 -0.0073151000
_diffrn_orient_matrix_UB_23 0.0241145000
_diffrn_orient_matrix_UB_31 -0.0223597000
_diffrn_orient_matrix_UB_32 -0.0106614000
_diffrn_orient_matrix_UB_33 -0.0240220000
_diffrn_radiation_monochromator mirror
_diffrn_radiation_probe x-ray
_diffrn_radiation_type MoK\a
_diffrn_radiation_wavelength 0.71073
_diffrn_reflns_av_R_equivalents 0.0421
_diffrn_reflns_av_unetI/netI 0.0483
_diffrn_reflns_Laue_measured_fraction_full 0.998
_diffrn_reflns_Laue_measured_fraction_max 0.953
_diffrn_reflns_limit_h_max 26
_diffrn_reflns_limit_h_min -27
_diffrn_reflns_limit_k_max 27
_diffrn_reflns_limit_k_min -28
_diffrn_reflns_limit_l_max 28
_diffrn_reflns_limit_l_min -28
_diffrn_reflns_number 118166
_diffrn_reflns_point_group_measured_fraction_full 0.998
_diffrn_reflns_point_group_measured_fraction_max 0.919
_diffrn_reflns_theta_full 25.250
_diffrn_reflns_theta_max 29.368
_diffrn_reflns_theta_min 2.941
_diffrn_source 'SuperNova (Mo) X-ray Source'
_exptl_absorpt_coefficient_mu 0.446
_exptl_absorpt_correction_T_max 0.876
_exptl_absorpt_correction_T_min 0.842
_exptl_absorpt_correction_type analytical
_exptl_absorpt_process_details
;
CrysAlisPro, Agilent Technologies,
Version 1.171.37.35 (release 13-08-2014 CrysAlis171 .NET)
(compiled Aug 13 2014,18:06:01)
Analytical numeric absorption correction using a multifaceted crystal
            model based on expressions derived by R.C. Clark & J.S. Reid.
(Clark, R. C. & Reid, J. S. (1995). Acta Cryst. A51, 887-897)
Empirical absorption correction using spherical harmonics,
 implemented in SCALE3 ABSPACK scaling algorithm.
;
_exptl_crystal_colour colourless
_exptl_crystal_density_diffrn 1.291
_exptl_crystal_description block
_exptl_crystal_F_000 3696
_exptl_crystal_size_max 0.5041
_exptl_crystal_size_mid 0.4425
_exptl_crystal_size_min 0.3579
_refine_diff_density_max 0.400
_refine_diff_density_min -0.880
_refine_diff_density_rms 0.101
_refine_ls_abs_structure_details
;
 Flack x determined using 17638 quotients [(I+)-(I-)]/[(I+)+(I-)]
 (Parsons, Flack and Wagner, Acta Cryst. B69 (2013) 249-259).
;
_refine_ls_abs_structure_Flack -0.010(3)
_refine_ls_extinction_method none
_refine_ls_goodness_of_fit_ref 1.041
_refine_ls_hydrogen_treatment constr
_refine_ls_matrix_type full
_refine_ls_number_parameters 2266
_refine_ls_number_reflns 42566
_refine_ls_number_restraints 4156
_refine_ls_restrained_S_all 1.016
_refine_ls_R_factor_all 0.0385
_refine_ls_R_factor_gt 0.0362
_refine_ls_shift/su_max 0.001
_refine_ls_shift/su_mean 0.000
_refine_ls_structure_factor_coef Fsqd
_refine_ls_weighting_details 'w=1/[\s^2^(Fo^2^)+(0.0489P)^2^] where P=(Fo^2^+2Fc^2^)/3'
_refine_ls_weighting_scheme calc
_refine_ls_wR_factor_gt 0.0837
_refine_ls_wR_factor_ref 0.0862
_reflns_Friedel_coverage 0.882
_reflns_Friedel_fraction_full 0.998
_reflns_Friedel_fraction_max 0.884
_reflns_number_gt 41260
_reflns_number_total 42566
_reflns_threshold_expression 'I > 2\s(I)'
_cod_data_source_file c6sc05058a2.cif
_cod_data_source_block all-R_cycHC8_TBPIO4
_cod_depositor_comments 'Adding full bibliography for 1544701--1544706.cif.'
_cod_database_code 1544705
_chemical_oxdiff_formula 'C82 H140 N16 O14 P1 I1'
_shelx_space_group_comment
;
The symmetry employed for this shelxl refinement is uniquely defined
by the following loop, which should always be used as a source of
symmetry information in preference to the above space-group names.
They are only intended as comments.
;
_reflns_odcompleteness_completeness 99.81
_reflns_odcompleteness_iscentric 1
_reflns_odcompleteness_theta 26.32
_olex2_refinement_description
;
1. Twinned data refinement
 Scales: 0.6772(6) 0.3228(6)
2. Fixed Uiso
 At 1.2 times of:
  All C(H) groups, All C(H,H) groups
 At 1.5 times of:
  All C(H,H,H) groups, All O(H) groups
3. Restrained distances
 I1AP-O1AP = I1AP-O2AP = I1AP-O3AP = I1AP-O4AP
 1.76132 with sigma of 0.01
 O1AP-O2AP = O1AP-O3AP = O1AP-O4AP = O2AP-O3AP = O2AP-O4AP = O3AP-O4AP
 2.876236 with sigma of 0.02
 I1AO-O1AO = I1AO-O2AO = I1AO-O3AO = I1AO-O4AO
 1.76132 with sigma of 0.01
 O1AO-O2AO = O1AO-O3AO = O1AO-O4AO = O2AO-O3AO = O2AO-O4AO = O3AO-O4AO
 2.876236 with sigma of 0.02
 I1AK-O3AK = I1AK-O2AK = I1AK-O1AK = I1AK-O4AK
 1.76132 with sigma of 0.01
 O3AK-O2AK = O3AK-O1AK = O3AK-O4AK = O2AK-O1AK = O2AK-O4AK = O1AK-O4AK
 2.876236 with sigma of 0.02
 I1AM-O3AM = I1AM-O1AM = I1AM-O4AM = I1AM-O2AM
 1.76132 with sigma of 0.01
 O3AM-O1AM = O3AM-O4AM = O3AM-O2AM = O1AM-O4AM = O1AM-O2AM = O4AM-O2AM
 2.876236 with sigma of 0.02
 I1AL-O3AL = I1AL-O2AL = I1AL-O4AL = I1AL-O1AL
 1.76132 with sigma of 0.01
 O3AL-O2AL = O3AL-O4AL = O3AL-O1AL = O2AL-O4AL = O2AL-O1AL = O4AL-O1AL
 2.876236 with sigma of 0.02
 I1AQ-O4AQ = I1AQ-O1AQ = I1AQ-O3AQ = I1AQ-O2AQ
 1.76132 with sigma of 0.01
 O4AQ-O1AQ = O4AQ-O3AQ = O4AQ-O2AQ = O1AQ-O3AQ = O1AQ-O2AQ = O3AQ-O2AQ
 2.876236 with sigma of 0.02
 C4SB-O4SB \\sim C4S-O4S \\sim O3S-C3S \\sim C2S-O2S \\sim C1S-O1S
 with sigma of 0.01
4. Uiso/Uaniso restraints and constraints
I1AK \\sim O1AK \\sim O2AK \\sim O3AK \\sim O4AK \\sim I1AL \\sim O1AL \\sim
O2AL \\sim O3AL \\sim O4AL \\sim I1AM \\sim O1AM \\sim O2AM \\sim O3AM \\sim
O4AM: within 1.7A with sigma of 0.02 and sigma for terminal atoms of 0.02
I1AP \\sim O1AP \\sim O2AP \\sim O3AP \\sim O4AP \\sim I1AQ \\sim O1AQ \\sim
O2AQ \\sim O3AQ \\sim O4AQ \\sim I1AO \\sim O1AO \\sim O2AO \\sim O3AO \\sim
O4AO: within 1.7A with sigma of 0.02 and sigma for terminal atoms of 0.02
O4SB \\sim C4SB \\sim O4S \\sim C4S: within 3.2A with sigma of 0.02 and sigma
for terminal atoms of 0.02
Uanis(O4SB) \\sim Ueq, Uanis(C4SB) \\sim Ueq, Uanis(C4S) \\sim Ueq, Uanis(O4S)
\\sim Ueq: with sigma of 0.04 and sigma for terminal atoms of 0.04
Uanis(I1AO) = Uanis(I1AQ)
Uanis(C4S) = Uanis(O4SB)
5. Rigid body (RIGU) restrains
 C2I, C1I, C6I, C5I, C4I, C3I, C7I, C8I, C1J, C2J, C3J, C4J, C5J, C6J, C7J,
 C8J, C1K, C2K, C3K, C4K, C5K, C6K, C7K, C8K, C1L, C2L, C3L, C4L, C5L, C6L, C7L,
  C8L, C1M, C2M, C3M, C4M, C5M, C6M, C7M, C8M, C1N, C2N, C3N, C4N, C5N, C6N,
 C7N, C8N, C1O, C2O, C3O, C4O, C5O, C6O, C7O, C8O, C1P, C2P, C3P, C4P, C5P, C6P,
  C7P, C8P, C2A, C1A, C6A, C5A, C4A, C3A, C7A, C8A, C1B, C2B, C3B, C4B, C5B,
 C6B, C7B, C8B, C1C, C2C, C3C, C4C, C5C, C6C, C7C, C8C, C1D, C2D, C3D, C4D, C5D,
  C6D, C7D, C8D, C1E, C2E, C3E, C4E, C5E, C6E, C7E, C8E, C1F, C2F, C3F, C4F,
 C5F, C6F, C7F, C8F, C1G, C2G, C3G, C4G, C5G, C6G, C7G, C8G, C1H, C2H, C3H, C4H,
  C5H, C6H, C7H, C8H, C1T, C2T, C3T, C4T, C5T, C6T, C7T, C8T, C9T, C10T, C11T,
 C12T, C13T, C14T, C15T, C16T, C1R, C2R, C3R, C4R, C5R, C6R, C7R, C8R, C9R,
 C10R, C11R, C12R, C13R, C14R, C15R, C16R, C4SB, C3S, C1S, C4S, C2S, O1I, O1J,
 O1K, O1L, O1M, O1N, O1O, O1P, O1A, O1B, O1C, O1D, O1E, O1F, O1G, O1H, O4SB,
 O3S, O1S, O4S, O2S, O1AP, O2AP, O3AP, O4AP, O1AQ, O2AQ, O3AQ, O4AQ, O1AK, O2AK,
  O3AK, O4AK, O1AL, O2AL, O3AL, O4AL, O1AM, O2AM, O3AM, O4AM, O1AO, O2AO, O3AO,
 O4AO, N2I, N1I, N1J, N2J, N1K, N2K, N1L, N2L, N1M, N2M, N1N, N2N, N1O, N2O,
 N1P, N2P, N2A, N1A, N1B, N2B, N1C, N2C, N1D, N2D, N1E, N2E, N1F, N2F, N1G, N2G,
  N1H, N2H, P1T, P1R, I1AP, I1AQ, I1AK, I1AL, I1AM, I1AO
 with sigma for 1-2 distances of 0.004 and sigma for 1-3 distances of 0.004
6. Same fragment restrains
{O1I, N2I, N1I, C2I, C1I, C6I, C5I, C4I, C3I, C7I, C8I} sigma for 1-2: 0.02,
1-3: 0.04
as
{O1J, N1J, N2J, C1J, C2J, C3J, C4J, C5J, C6J, C7J, C8J}
{O1I, N1I, N2I, C1I, C2I, C3I, C4I, C5I, C6I, C7I, C8I} sigma for 1-2: 0.02,
1-3: 0.04
as
{O1K, N1K, N2K, C1K, C2K, C3K, C4K, C5K, C6K, C7K, C8K}
{O1I, N2I, N1I, C2I, C1I, C6I, C5I, C4I, C3I, C7I, C8I} sigma for 1-2: 0.02,
1-3: 0.04
as
{O1L, N1L, N2L, C1L, C2L, C3L, C4L, C5L, C6L, C7L, C8L}
{O1I, N1I, N2I, C1I, C2I, C3I, C4I, C5I, C6I, C7I, C8I} sigma for 1-2: 0.02,
1-3: 0.04
as
{O1M, N1M, N2M, C1M, C2M, C3M, C4M, C5M, C6M, C7M, C8M}
{O1I, N2I, N1I, C2I, C1I, C6I, C5I, C4I, C3I, C7I, C8I} sigma for 1-2: 0.02,
1-3: 0.04
as
{O1N, N1N, N2N, C1N, C2N, C3N, C4N, C5N, C6N, C7N, C8N}
{O1I, N1I, N2I, C1I, C2I, C3I, C4I, C5I, C6I, C7I, C8I} sigma for 1-2: 0.02,
1-3: 0.04
as
{O1O, N1O, N2O, C1O, C2O, C3O, C4O, C5O, C6O, C7O, C8O}
{O1I, N2I, N1I, C2I, C1I, C6I, C5I, C4I, C3I, C7I, C8I} sigma for 1-2: 0.02,
1-3: 0.04
as
{O1P, N1P, N2P, C1P, C2P, C3P, C4P, C5P, C6P, C7P, C8P}
{O1A, N2A, N1A, C2A, C1A, C6A, C5A, C4A, C3A, C7A, C8A} sigma for 1-2: 0.02,
1-3: 0.04
as
{O1B, N1B, N2B, C1B, C2B, C3B, C4B, C5B, C6B, C7B, C8B}
{O1A, N1A, N2A, C1A, C2A, C3A, C4A, C5A, C6A, C7A, C8A} sigma for 1-2: 0.02,
1-3: 0.04
as
{O1C, N1C, N2C, C1C, C2C, C3C, C4C, C5C, C6C, C7C, C8C}
{O1A, N2A, N1A, C2A, C1A, C6A, C5A, C4A, C3A, C7A, C8A} sigma for 1-2: 0.02,
1-3: 0.04
as
{O1D, N1D, N2D, C1D, C2D, C3D, C4D, C5D, C6D, C7D, C8D}
{O1A, N1A, N2A, C1A, C2A, C3A, C4A, C5A, C6A, C7A, C8A} sigma for 1-2: 0.02,
1-3: 0.04
as
{O1E, N1E, N2E, C1E, C2E, C3E, C4E, C5E, C6E, C7E, C8E}
{O1A, N2A, N1A, C2A, C1A, C6A, C5A, C4A, C3A, C7A, C8A} sigma for 1-2: 0.02,
1-3: 0.04
as
{O1F, N1F, N2F, C1F, C2F, C3F, C4F, C5F, C6F, C7F, C8F}
{O1A, N1A, N2A, C1A, C2A, C3A, C4A, C5A, C6A, C7A, C8A} sigma for 1-2: 0.02,
1-3: 0.04
as
{O1G, N1G, N2G, C1G, C2G, C3G, C4G, C5G, C6G, C7G, C8G}
{O1A, N2A, N1A, C2A, C1A, C6A, C5A, C4A, C3A, C7A, C8A} sigma for 1-2: 0.02,
1-3: 0.04
as
{O1H, N1H, N2H, C1H, C2H, C3H, C4H, C5H, C6H, C7H, C8H}
{C1R, C2R, C3R, C4R} sigma for 1-2: 0.02, 1-3: 0.04
as
{C1T, C2T, C3T, C4T}
{C1R, C2R, C3R, C4R} sigma for 1-2: 0.02, 1-3: 0.04
as
{C5T, C6T, C7T, C8T}
{C1R, C2R, C3R, C4R} sigma for 1-2: 0.02, 1-3: 0.04
as
{C9T, C10T, C11T, C12T}
{C1R, C2R, C3R, C4R} sigma for 1-2: 0.02, 1-3: 0.04
as
{C13T, C14T, C15T, C16T}
{C1R, C2R, C3R, C4R} sigma for 1-2: 0.02, 1-3: 0.04
as
{C5R, C6R, C7R, C8R}
{C1R, C2R, C3R, C4R} sigma for 1-2: 0.02, 1-3: 0.04
as
{C9R, C10R, C11R, C12R}
{C1R, C2R, C3R, C4R} sigma for 1-2: 0.02, 1-3: 0.04
as
{C13R, C14R, C15R, C16R}
7. Others
 1*[Sof(I1AK)+Sof(O1AK)+Sof(O2AK)+Sof(O3AK)+Sof(O4AK)]+1*[Sof(I1AM)+Sof(O1AM)+
 Sof(O2AM)+Sof(O3AM)+Sof(O4AM)]+1*[Sof(I1AL)+Sof(O1AL)+Sof(O2AL)+Sof(O3AL)+
 Sof(O4AL)]=1 with esd of 0
 1*[Sof(I1AP)+Sof(O1AP)+Sof(O2AP)+Sof(O3AP)+Sof(O4AP)]+1*[Sof(I1AO)+Sof(O1AO)+
 Sof(O2AO)+Sof(O3AO)+Sof(O4AO)]+1*[Sof(I1AQ)+Sof(O1AQ)+Sof(O2AQ)+Sof(O3AQ)+
 Sof(O4AQ)]=1 with esd of 0
 Sof(I1AK)=Sof(O1AK)=Sof(O2AK)=Sof(O3AK)=Sof(O4AK)=FVAR(1)
 Sof(I1AP)=Sof(O1AP)=Sof(O2AP)=Sof(O3AP)=Sof(O4AP)=FVAR(2)
 1(DFIX)=1(DFIX)=1(DFIX)=1(DFIX)=1(DFIX)=1(DFIX)=FVAR(3)
 1(DFIX)=1(DFIX)=1(DFIX)=1(DFIX)=1(DFIX)=1(DFIX)=1.633*FVAR(4)
 Sof(I1AM)=Sof(O1AM)=Sof(O2AM)=Sof(O3AM)=Sof(O4AM)=FVAR(4)
 Sof(I1AO)=Sof(O1AO)=Sof(O2AO)=Sof(O3AO)=Sof(O4AO)=FVAR(5)
 Sof(I1AL)=Sof(O1AL)=Sof(O2AL)=Sof(O3AL)=Sof(O4AL)=FVAR(6)
 Sof(I1AQ)=Sof(O1AQ)=Sof(O2AQ)=Sof(O3AQ)=Sof(O4AQ)=FVAR(7)
 Sof(O4SB)=Sof(H4SB)=Sof(C4SB)=Sof(H4SA)=Sof(H4SC)=Sof(H4SD)=1-FVAR(8)
 Sof(O4S)=Sof(H4S)=Sof(C4S)=Sof(H4SE)=Sof(H4SF)=Sof(H4SG)=FVAR(8)
8.a Ternary CH refined with riding coordinates:
 C2I(H2I), C1I(H1I), C1J(H1J), C2J(H2J), C1K(H1K), C2K(H2K), C1L(H1L),
 C2L(H2L), C1M(H1M), C2M(H2M), C1N(H1N), C2N(H2N), C1O(H1O), C2O(H2O), C1P(H1P),
  C2P(H2P), C2A(H2A), C1A(H1A), C1B(H1B), C2B(H2B), C1C(H1C), C2C(H2C),
 C1D(H1D), C2D(H2D), C1E(H1E), C2E(H2E), C1F(H1F), C2F(H2F), C1G(H1G), C2G(H2G),
  C1H(H1H), C2H(H2H)
8.b Secondary CH2 refined with riding coordinates:
 C6I(H6IA,H6IB), C5I(H5IA,H5IB), C4I(H4IA,H4IB), C3I(H3IA,H3IB), C8I(H8IA,
 H8IB), C3J(H3JA,H3JB), C4J(H4JA,H4JB), C5J(H5JA,H5JB), C6J(H6JA,H6JB),
 C8J(H8JA,H8JB), C3K(H3KA,H3KB), C4K(H4KA,H4KB), C5K(H5KA,H5KB), C6K(H6KA,H6KB),
  C8K(H8KA,H8KB), C3L(H3LA,H3LB), C4L(H4LA,H4LB), C5L(H5LA,H5LB), C6L(H6LA,
 H6LB), C8L(H8LA,H8LB), C3M(H3MA,H3MB), C4M(H4MA,H4MB), C5M(H5MA,H5MB),
 C6M(H6MA,H6MB), C8M(H8MA,H8MB), C3N(H3NA,H3NB), C4N(H4NA,H4NB), C5N(H5NA,H5NB),
  C6N(H6NA,H6NB), C8N(H8NA,H8NB), C3O(H3OA,H3OB), C4O(H4OA,H4OB), C5O(H5OA,
 H5OB), C6O(H6OA,H6OB), C8O(H8OA,H8OB), C3P(H3PA,H3PB), C4P(H4PA,H4PB),
 C5P(H5PA,H5PB), C6P(H6PA,H6PB), C8P(H8PA,H8PB), C6A(H6AA,H6AB), C5A(H5AA,H5AB),
  C4A(H4AA,H4AB), C3A(H3AA,H3AB), C8A(H8AA,H8AB), C3B(H3BA,H3BB), C4B(H4BA,
 H4BB), C5B(H5BA,H5BB), C6B(H6BA,H6BB), C8B(H8BA,H8BB), C3C(H3CA,H3CB),
 C4C(H4CA,H4CB), C5C(H5CA,H5CB), C6C(H6CA,H6CB), C8C(H8CA,H8CB), C3D(H3DA,H3DB),
  C4D(H4DA,H4DB), C5D(H5DA,H5DB), C6D(H6DA,H6DB), C8D(H8DA,H8DB), C3E(H3EA,
 H3EB), C4E(H4EA,H4EB), C5E(H5EA,H5EB), C6E(H6EA,H6EB), C8E(H8EA,H8EB),
 C3F(H3FA,H3FB), C4F(H4FA,H4FB), C5F(H5FA,H5FB), C6F(H6FA,H6FB), C8F(H8FA,H8FB),
  C3G(H3GA,H3GB), C4G(H4GA,H4GB), C5G(H5GA,H5GB), C6G(H6GA,H6GB), C8G(H8GA,
 H8GB), C3H(H3HA,H3HB), C4H(H4HA,H4HB), C5H(H5HA,H5HB), C6H(H6HA,H6HB),
 C8H(H8HA,H8HB), C1T(H1TA,H1TB), C2T(H2TA,H2TB), C3T(H3TA,H3TB), C5T(H5TA,H5TB),
  C6T(H6TA,H6TB), C7T(H7TA,H7TB), C9T(H9TA,H9TB), C10T(H10A,H10B), C11T(H11A,
 H11B), C13T(H13A,H13B), C14T(H14A,H14B), C15T(H15A,H15B), C1R(H1RA,H1RB),
 C2R(H2RA,H2RB), C3R(H3RA,H3RB), C5R(H5RA,H5RB), C6R(H6RA,H6RB), C7R(H7RA,H7RB),
  C9R(H9RA,H9RB), C10R(H10C,H10D), C11R(H11C,H11D), C13R(H13C,H13D), C14R(H14C,
 H14D), C15R(H15C,H15D)
8.c Idealised Me refined as rotating group:
 C4T(H4TA,H4TB,H4TC), C8T(H8TA,H8TB,H8TC), C12T(H12A,H12B,H12C), C16T(H16A,
 H16B,H16C), C4R(H4RA,H4RB,H4RC), C8R(H8RA,H8RB,H8RC), C12R(H12D,H12E,H12F),
 C16R(H16D,H16E,H16F), C4SB(H4SA,H4SC,H4SD), C3S(H3SA,H3SB,H3SC), C1S(H1SA,H1SB,
 H1SC), C4S(H4SE,H4SF,H4SG), C2S(H2SA,H2SB,H2SC)
8.d Idealised tetrahedral OH refined as rotating group:
 O4SB(H4SB), O3S(H3S), O1S(H1S), O4S(H4S), O2S(H2S)
;
_shelx_shelxl_version_number 2014/7
_olex2_submission_special_instructions 'No special instructions were received'

loop_
_space_group_symop_operation_xyz
'x, y, z'
'-x, y+1/2, -z'

loop_
_atom_site_label
_atom_site_type_symbol
_atom_site_fract_x
_atom_site_fract_y
_atom_site_fract_z
_atom_site_U_iso_or_equiv
_atom_site_adp_type
_atom_site_occupancy
_atom_site_site_symmetry_order
_atom_site_calc_flag
_atom_site_refinement_flags_posn
_atom_site_refinement_flags_adp
_atom_site_refinement_flags_occupancy
_atom_site_disorder_assembly
_atom_site_disorder_group
O1I O 0.18282(11) 0.32252(11) 0.90431(11) 0.0229(5) Uani 1 1 d D U . . .
N2I N 0.24053(13) 0.40970(13) 0.94164(13) 0.0194(5) Uani 1 1 d D U . . .
N1I N 0.25932(13) 0.37615(13) 0.84210(13) 0.0199(5) Uani 1 1 d D U . . .
C2I C 0.30094(16) 0.44208(15) 0.91970(15) 0.0191(6) Uani 1 1 d D U . . .
H2I H 0.3404 0.4160 0.9316 0.023 Uiso 1 1 calc R . . . .
C1I C 0.29066(16) 0.43779(15) 0.84675(15) 0.0194(6) Uani 1 1 d D U . . .
H1I H 0.2574 0.4703 0.8337 0.023 Uiso 1 1 calc R . . . .
C6I C 0.35451(17) 0.45042(16) 0.81160(16) 0.0236(7) Uani 1 1 d D U . . .
H6IA H 0.3475 0.4477 0.7645 0.028 Uiso 1 1 calc R . . . .
H6IB H 0.3888 0.4194 0.8241 0.028 Uiso 1 1 calc R . . . .
C5I C 0.37631(19) 0.51676(16) 0.83058(17) 0.0282(7) Uani 1 1 d D U . . .
H5IA H 0.3445 0.5474 0.8124 0.034 Uiso 1 1 calc R . . . .
H5IB H 0.4205 0.5254 0.8116 0.034 Uiso 1 1 calc R . . . .
C4I C 0.38018(19) 0.52594(17) 0.90384(18) 0.0295(8) Uani 1 1 d D U . . .
H4IA H 0.3916 0.5702 0.9131 0.035 Uiso 1 1 calc R . . . .
H4IB H 0.4163 0.4993 0.9212 0.035 Uiso 1 1 calc R . . . .
C3I C 0.31464(18) 0.50941(15) 0.93851(17) 0.0245(7) Uani 1 1 d D U . . .
H3IA H 0.3197 0.5134 0.9857 0.029 Uiso 1 1 calc R . . . .
H3IB H 0.2782 0.5373 0.9241 0.029 Uiso 1 1 calc R . . . .
C7I C 0.22339(15) 0.36493(15) 0.89701(15) 0.0197(6) Uani 1 1 d D U . . .
C8I C 0.23847(16) 0.35116(16) 0.78047(15) 0.0212(6) Uani 1 1 d D U . . .
H8IA H 0.2020 0.3207 0.7872 0.025 Uiso 1 1 calc R . . . .
H8IB H 0.2213 0.3857 0.7533 0.025 Uiso 1 1 calc R . . . .
O1J O 0.28981(13) 0.38262(13) 0.65578(12) 0.0307(6) Uani 1 1 d D U . . .
N1J N 0.29289(13) 0.32054(13) 0.74763(13) 0.0207(5) Uani 1 1 d D U . . .
N2J N 0.34409(14) 0.28619(14) 0.65936(13) 0.0229(6) Uani 1 1 d D U . . .
C1J C 0.30780(17) 0.25441(15) 0.75849(16) 0.0232(7) Uani 1 1 d D U . . .
H1J H 0.2691 0.2289 0.7435 0.028 Uiso 1 1 calc R . . . .
C2J C 0.36499(18) 0.24494(16) 0.71161(16) 0.0238(7) Uani 1 1 d D U . . .
H2J H 0.4065 0.2622 0.7312 0.029 Uiso 1 1 calc R . . . .
C3J C 0.3745(2) 0.17544(18) 0.6995(2) 0.0389(9) Uani 1 1 d D U . . .
H3JA H 0.4108 0.1683 0.6682 0.047 Uiso 1 1 calc R . . . .
H3JB H 0.3332 0.1564 0.6825 0.047 Uiso 1 1 calc R . . . .
C4J C 0.3926(3) 0.1471(2) 0.7662(2) 0.0534(13) Uani 1 1 d D U . . .
H4JA H 0.3963 0.1009 0.7619 0.064 Uiso 1 1 calc R . . . .
H4JB H 0.4366 0.1633 0.7796 0.064 Uiso 1 1 calc R . . . .
C5J C 0.3416(3) 0.1622(2) 0.8191(2) 0.0531(13) Uani 1 1 d D U . . .
H5JA H 0.2996 0.1397 0.8096 0.064 Uiso 1 1 calc R . . . .
H5JB H 0.3585 0.1466 0.8608 0.064 Uiso 1 1 calc R . . . .
C6J C 0.3269(2) 0.23270(18) 0.82496(18) 0.0333(8) Uani 1 1 d D U . . .
H6JA H 0.2901 0.2401 0.8556 0.040 Uiso 1 1 calc R . . . .
H6JB H 0.3667 0.2555 0.8403 0.040 Uiso 1 1 calc R . . . .
C7J C 0.30709(16) 0.33506(16) 0.68455(15) 0.0225(7) Uani 1 1 d D U . . .
C8J C 0.38035(17) 0.29420(18) 0.59988(16) 0.0243(7) Uani 1 1 d D U . . .
H8JA H 0.3559 0.3246 0.5727 0.029 Uiso 1 1 calc R . . . .
H8JB H 0.3807 0.2536 0.5768 0.029 Uiso 1 1 calc R . . . .
O1K O 0.49702(13) 0.21703(11) 0.59974(11) 0.0273(5) Uani 1 1 d D U . . .
N1K N 0.55466(15) 0.30456(14) 0.63578(14) 0.0258(6) Uani 1 1 d D U . . .
N2K N 0.44844(13) 0.31574(14) 0.60639(13) 0.0229(6) Uani 1 1 d D U . . .
C1K C 0.54290(18) 0.37181(17) 0.62973(16) 0.0261(7) Uani 1 1 d D U . . .
H1K H 0.5528 0.3844 0.5844 0.031 Uiso 1 1 calc R . . . .
C2K C 0.46786(18) 0.37394(16) 0.63921(15) 0.0241(7) Uani 1 1 d D U . . .
H2K H 0.4578 0.3698 0.6861 0.029 Uiso 1 1 calc R . . . .
C3K C 0.4410(2) 0.43609(17) 0.6153(2) 0.0349(8) Uani 1 1 d D U . . .
H3KA H 0.3923 0.4381 0.6216 0.042 Uiso 1 1 calc R . . . .
H3KB H 0.4507 0.4414 0.5689 0.042 Uiso 1 1 calc R . . . .
C4K C 0.4761(2) 0.48778(19) 0.6552(2) 0.0420(10) Uani 1 1 d D U . . .
H4KA H 0.4630 0.5293 0.6380 0.050 Uiso 1 1 calc R . . . .
H4KB H 0.4603 0.4854 0.7002 0.050 Uiso 1 1 calc R . . . .
C5K C 0.5516(2) 0.48289(19) 0.6547(2) 0.0417(10) Uani 1 1 d D U . . .
H5KA H 0.5701 0.5145 0.6847 0.050 Uiso 1 1 calc R . . . .
H5KB H 0.5680 0.4929 0.6110 0.050 Uiso 1 1 calc R . . . .
C6K C 0.5771(2) 0.41772(18) 0.67418(18) 0.0333(8) Uani 1 1 d D U . . .
H6KA H 0.6260 0.4153 0.6690 0.040 Uiso 1 1 calc R . . . .
H6KB H 0.5659 0.4086 0.7196 0.040 Uiso 1 1 calc R . . . .
C7K C 0.49955(16) 0.27280(16) 0.61319(14) 0.0227(6) Uani 1 1 d D U . . .
C8K C 0.62073(17) 0.27874(19) 0.62748(16) 0.0279(8) Uani 1 1 d D U . . .
H8KA H 0.6173 0.2364 0.6081 0.034 Uiso 1 1 calc R . . . .
H8KB H 0.6462 0.3057 0.5976 0.034 Uiso 1 1 calc R . . . .
O1L O 0.73887(12) 0.34517(13) 0.66176(11) 0.0305(6) Uani 1 1 d D U . . .
N1L N 0.65563(14) 0.27445(15) 0.68781(14) 0.0264(6) Uani 1 1 d D U . . .
N2L N 0.74832(14) 0.27609(14) 0.74735(14) 0.0254(6) Uani 1 1 d D U . . .
C1L C 0.65352(18) 0.21807(17) 0.72738(17) 0.0266(7) Uani 1 1 d D U . . .
H1L H 0.6750 0.1830 0.7031 0.032 Uiso 1 1 calc R . . . .
C2L C 0.69932(17) 0.23722(18) 0.78268(17) 0.0263(7) Uani 1 1 d D U . . .
H2L H 0.6739 0.2651 0.8125 0.032 Uiso 1 1 calc R . . . .
C3L C 0.72093(19) 0.17963(19) 0.81963(19) 0.0341(8) Uani 1 1 d D U . . .
H3LA H 0.7521 0.1912 0.8545 0.041 Uiso 1 1 calc R . . . .
H3LB H 0.7431 0.1492 0.7907 0.041 Uiso 1 1 calc R . . . .
C4L C 0.6561(2) 0.1511(2) 0.84783(19) 0.0378(9) Uani 1 1 d D U . . .
H4LA H 0.6671 0.1115 0.8704 0.045 Uiso 1 1 calc R . . . .
H4LB H 0.6375 0.1806 0.8800 0.045 Uiso 1 1 calc R . . . .
C5L C 0.6032(2) 0.1377(2) 0.7965(2) 0.0373(9) Uani 1 1 d D U . . .
H5LA H 0.5617 0.1240 0.8180 0.045 Uiso 1 1 calc R . . . .
H5LB H 0.6186 0.1027 0.7688 0.045 Uiso 1 1 calc R . . . .
C6L C 0.58782(19) 0.19495(18) 0.75384(18) 0.0313(8) Uani 1 1 d D U . . .
H6LA H 0.5577 0.1829 0.7182 0.038 Uiso 1 1 calc R . . . .
H6LB H 0.5661 0.2283 0.7795 0.038 Uiso 1 1 calc R . . . .
C7L C 0.71660(17) 0.30342(18) 0.69531(16) 0.0269(7) Uani 1 1 d D U . . .
C8L C 0.80609(17) 0.30438(19) 0.77603(17) 0.0284(8) Uani 1 1 d D U . . .
H8LA H 0.8266 0.3327 0.7439 0.034 Uiso 1 1 calc R . . . .
H8LB H 0.8386 0.2708 0.7856 0.034 Uiso 1 1 calc R . . . .
O1M O 0.83542(12) 0.26406(13) 0.90465(12) 0.0297(5) Uani 1 1 d D U . . .
N1M N 0.77779(14) 0.35161(14) 0.93993(13) 0.0235(6) Uani 1 1 d D U . . .
N2M N 0.79469(14) 0.34002(15) 0.83479(13) 0.0245(6) Uani 1 1 d D U . . .
C1M C 0.75918(17) 0.41134(16) 0.91014(15) 0.0234(7) Uani 1 1 d D U . . .
H1M H 0.7992 0.4391 0.9092 0.028 Uiso 1 1 calc R . . . .
C2M C 0.74479(17) 0.38922(16) 0.84150(15) 0.0225(7) Uani 1 1 d D U . . .
H2M H 0.6999 0.3691 0.8409 0.027 Uiso 1 1 calc R . . . .
C3M C 0.7434(2) 0.44512(18) 0.79669(16) 0.0295(8) Uani 1 1 d D U . . .
H3MA H 0.7354 0.4313 0.7519 0.035 Uiso 1 1 calc R . . . .
H3MB H 0.7863 0.4678 0.7983 0.035 Uiso 1 1 calc R . . . .
C4M C 0.6875(2) 0.48739(18) 0.81930(18) 0.0344(9) Uani 1 1 d D U . . .
H4MA H 0.6446 0.4658 0.8119 0.041 Uiso 1 1 calc R . . . .
H4MB H 0.6876 0.5262 0.7931 0.041 Uiso 1 1 calc R . . . .
C5M C 0.6927(2) 0.50552(17) 0.89127(18) 0.0351(9) Uani 1 1 d D U . . .
H5MA H 0.6519 0.5284 0.9039 0.042 Uiso 1 1 calc R . . . .
H5MB H 0.7307 0.5344 0.8970 0.042 Uiso 1 1 calc R . . . .
C6M C 0.70179(18) 0.44843(16) 0.93653(16) 0.0257(7) Uani 1 1 d D U . . .
H6MA H 0.7115 0.4626 0.9809 0.031 Uiso 1 1 calc R . . . .
H6MB H 0.6610 0.4225 0.9372 0.031 Uiso 1 1 calc R . . . .
C7M C 0.80560(15) 0.31298(17) 0.89420(16) 0.0236(7) Uani 1 1 d D U . . .
C8M C 0.79738(17) 0.34707(18) 1.00666(15) 0.0242(7) Uani 1 1 d D U . . .
H8MA H 0.8222 0.3853 1.0192 0.029 Uiso 1 1 calc R . . . .
H8MB H 0.8272 0.3105 1.0125 0.029 Uiso 1 1 calc R . . . .
O1N O 0.75881(13) 0.42684(13) 1.11155(12) 0.0322(6) Uani 1 1 d D U . . .
N1N N 0.73973(14) 0.34014(14) 1.04754(13) 0.0220(6) Uani 1 1 d D U . . .
N2N N 0.67808(14) 0.35224(14) 1.13537(13) 0.0235(6) Uani 1 1 d D U . . .
C1N C 0.70552(17) 0.28066(15) 1.05776(16) 0.0223(7) Uani 1 1 d D U . . .
H1N H 0.7339 0.2540 1.0862 0.027 Uiso 1 1 calc R . . . .
C2N C 0.64642(17) 0.30293(15) 1.09675(16) 0.0214(7) Uani 1 1 d D U . . .
H2N H 0.6140 0.3232 1.0668 0.026 Uiso 1 1 calc R . . . .
C3N C 0.61225(18) 0.24833(16) 1.12907(17) 0.0257(7) Uani 1 1 d D U . . .
H3NA H 0.5741 0.2630 1.1550 0.031 Uiso 1 1 calc R . . . .
H3NB H 0.6435 0.2257 1.1576 0.031 Uiso 1 1 calc R . . . .
C4N C 0.58859(18) 0.20547(16) 1.07392(18) 0.0268(7) Uani 1 1 d D U . . .
H4NA H 0.5673 0.1677 1.0925 0.032 Uiso 1 1 calc R . . . .
H4NB H 0.5547 0.2280 1.0482 0.032 Uiso 1 1 calc R . . . .
C5N C 0.64500(19) 0.18505(17) 1.02966(18) 0.0289(7) Uani 1 1 d D U . . .
H5NA H 0.6265 0.1595 0.9942 0.035 Uiso 1 1 calc R . . . .
H5NB H 0.6763 0.1583 1.0542 0.035 Uiso 1 1 calc R . . . .
C6N C 0.68323(18) 0.24085(16) 1.00108(16) 0.0249(7) Uani 1 1 d D U . . .
H6NA H 0.7221 0.2260 0.9763 0.030 Uiso 1 1 calc R . . . .
H6NB H 0.6542 0.2655 0.9721 0.030 Uiso 1 1 calc R . . . .
C7N C 0.72869(16) 0.37852(17) 1.09966(15) 0.0235(7) Uani 1 1 d D U . . .
C8N C 0.64478(17) 0.38737(17) 1.18565(16) 0.0245(7) Uani 1 1 d D U . . .
H8NA H 0.6370 0.3589 1.2225 0.029 Uiso 1 1 calc R . . . .
H8NB H 0.6750 0.4211 1.2005 0.029 Uiso 1 1 calc R . . . .
O1O O 0.51485(12) 0.34341(12) 1.22076(10) 0.0254(5) Uani 1 1 d D U . . .
N1O N 0.47339(15) 0.41454(14) 1.14630(13) 0.0236(6) Uani 1 1 d D U . . .
N2O N 0.58208(14) 0.41551(14) 1.16767(13) 0.0225(6) Uani 1 1 d D U . . .
C1O C 0.50008(17) 0.47294(15) 1.11887(15) 0.0248(7) Uani 1 1 d D U . . .
H1O H 0.4974 0.5063 1.1526 0.030 Uiso 1 1 calc R . . . .
C2O C 0.57240(16) 0.45527(16) 1.11047(16) 0.0234(7) Uani 1 1 d D U . . .
H2O H 0.5767 0.4285 1.0712 0.028 Uiso 1 1 calc R . . . .
C3O C 0.6140(2) 0.51356(17) 1.10132(19) 0.0335(8) Uani 1 1 d D U . . .
H3OA H 0.6614 0.5024 1.0959 0.040 Uiso 1 1 calc R . . . .
H3OB H 0.6097 0.5418 1.1389 0.040 Uiso 1 1 calc R . . . .
C4O C 0.5868(2) 0.54573(19) 1.0399(2) 0.0379(9) Uani 1 1 d D U . . .
H4OA H 0.6102 0.5862 1.0338 0.045 Uiso 1 1 calc R . . . .
H4OB H 0.5970 0.5189 1.0023 0.045 Uiso 1 1 calc R . . . .
C5O C 0.5122(2) 0.55808(17) 1.04138(18) 0.0361(9) Uani 1 1 d D U . . .
H5OA H 0.4980 0.5744 0.9989 0.043 Uiso 1 1 calc R . . . .
H5OB H 0.5027 0.5908 1.0739 0.043 Uiso 1 1 calc R . . . .
C6O C 0.4713(2) 0.49920(18) 1.05735(18) 0.0316(8) Uani 1 1 d D U . . .
H6OA H 0.4239 0.5102 1.0633 0.038 Uiso 1 1 calc R . . . .
H6OB H 0.4748 0.4681 1.0222 0.038 Uiso 1 1 calc R . . . .
C7O C 0.52249(17) 0.38649(16) 1.18227(15) 0.0225(6) Uani 1 1 d D U . . .
C8O C 0.40412(17) 0.40856(19) 1.16347(16) 0.0262(7) Uani 1 1 d D U . . .
H8OA H 0.3998 0.3790 1.2000 0.031 Uiso 1 1 calc R . . . .
H8OB H 0.3870 0.4499 1.1776 0.031 Uiso 1 1 calc R . . . .
O1P O 0.29733(12) 0.47393(12) 1.09940(11) 0.0269(5) Uani 1 1 d D U . . .
N1P N 0.36491(14) 0.38621(14) 1.10999(13) 0.0234(6) Uani 1 1 d D U . . .
N2P N 0.27270(14) 0.37842(13) 1.05086(13) 0.0212(6) Uani 1 1 d D U . . .
C1P C 0.35513(16) 0.31923(17) 1.09760(16) 0.0232(7) Uani 1 1 d D U . . .
H1P H 0.3277 0.3013 1.1333 0.028 Uiso 1 1 calc R . . . .
C2P C 0.31231(15) 0.32209(15) 1.03718(15) 0.0206(6) Uani 1 1 d D U . . .
H2P H 0.3418 0.3311 0.9995 0.025 Uiso 1 1 calc R . . . .
C3P C 0.27862(18) 0.25972(17) 1.02625(19) 0.0285(7) Uani 1 1 d D U . . .
H3PA H 0.2498 0.2615 0.9877 0.034 Uiso 1 1 calc R . . . .
H3PB H 0.2510 0.2482 1.0639 0.034 Uiso 1 1 calc R . . . .
C4P C 0.3348(2) 0.21181(17) 1.0166(2) 0.0351(9) Uani 1 1 d D U . . .
H4PA H 0.3152 0.1694 1.0125 0.042 Uiso 1 1 calc R . . . .
H4PB H 0.3583 0.2214 0.9760 0.042 Uiso 1 1 calc R . . . .
C5P C 0.3852(2) 0.21145(18) 1.0718(2) 0.0352(9) Uani 1 1 d D U . . .
H5PA H 0.4221 0.1828 1.0606 0.042 Uiso 1 1 calc R . . . .
H5PB H 0.3635 0.1948 1.1109 0.042 Uiso 1 1 calc R . . . .
C6P C 0.41397(18) 0.27671(17) 1.08678(18) 0.0295(8) Uani 1 1 d D U . . .
H6PA H 0.4423 0.2751 1.1257 0.035 Uiso 1 1 calc R . . . .
H6PB H 0.4411 0.2920 1.0503 0.035 Uiso 1 1 calc R . . . .
C7P C 0.31068(16) 0.41905(17) 1.08811(15) 0.0224(7) Uani 1 1 d D U . . .
C8P C 0.22117(16) 0.40237(16) 1.00880(15) 0.0211(6) Uani 1 1 d D U . . .
H8PA H 0.2065 0.4437 1.0254 0.025 Uiso 1 1 calc R . . . .
H8PB H 0.1826 0.3736 1.0108 0.025 Uiso 1 1 calc R . . . .
O1A O 0.77627(12) 0.57472(11) 0.38987(12) 0.0265(5) Uani 1 1 d D U . . .
N2A N 0.76143(13) 0.66731(13) 0.44813(12) 0.0198(5) Uani 1 1 d D U . . .
N1A N 0.85609(13) 0.65298(12) 0.39424(12) 0.0192(5) Uani 1 1 d D U . . .
C2A C 0.80697(15) 0.71639(14) 0.46966(15) 0.0170(6) Uani 1 1 d D U . . .
H2A H 0.8315 0.7008 0.5083 0.020 Uiso 1 1 calc R . . . .
C1A C 0.85467(16) 0.71870(15) 0.41330(15) 0.0186(6) Uani 1 1 d D U . . .
H1A H 0.8333 0.7433 0.3779 0.022 Uiso 1 1 calc R . . . .
C6A C 0.91811(16) 0.75169(14) 0.43244(16) 0.0207(6) Uani 1 1 d D U . . .
H6AA H 0.9499 0.7522 0.3961 0.025 Uiso 1 1 calc R . . . .
H6AB H 0.9392 0.7302 0.4694 0.025 Uiso 1 1 calc R . . . .
C5A C 0.89792(16) 0.81918(16) 0.45104(16) 0.0233(7) Uani 1 1 d D U . . .
H5AA H 0.9374 0.8416 0.4676 0.028 Uiso 1 1 calc R . . . .
H5AB H 0.8824 0.8415 0.4121 0.028 Uiso 1 1 calc R . . . .
C4A C 0.84287(17) 0.82108(17) 0.50216(16) 0.0247(7) Uani 1 1 d D U . . .
H4AA H 0.8291 0.8652 0.5089 0.030 Uiso 1 1 calc R . . . .
H4AB H 0.8609 0.8052 0.5434 0.030 Uiso 1 1 calc R . . . .
C3A C 0.78142(16) 0.78192(15) 0.48369(16) 0.0215(6) Uani 1 1 d D U . . .
H3AA H 0.7491 0.7811 0.5195 0.026 Uiso 1 1 calc R . . . .
H3AB H 0.7594 0.7998 0.4452 0.026 Uiso 1 1 calc R . . . .
C7A C 0.79612(16) 0.62580(15) 0.40883(14) 0.0201(6) Uani 1 1 d D U . . .
C8A C 0.89367(16) 0.63273(16) 0.33832(15) 0.0203(6) Uani 1 1 d D U . . .
H8AA H 0.8722 0.5952 0.3194 0.024 Uiso 1 1 calc R . . . .
H8AB H 0.8933 0.6664 0.3055 0.024 Uiso 1 1 calc R . . . .
O1B O 1.01024(12) 0.69128(10) 0.28743(10) 0.0215(5) Uani 1 1 d D U . . .
N1B N 0.96130(14) 0.61801(13) 0.35494(12) 0.0192(5) Uani 1 1 d D U . . .
N2B N 1.06860(14) 0.60643(13) 0.32939(12) 0.0187(5) Uani 1 1 d D U . . .
C1B C 0.98033(16) 0.55465(15) 0.37480(15) 0.0203(6) Uani 1 1 d D U . . .
H1B H 0.9717 0.5255 0.3380 0.024 Uiso 1 1 calc R . . . .
C2B C 1.05479(16) 0.56207(15) 0.38217(15) 0.0200(6) Uani 1 1 d D U . . .
H2B H 1.0641 0.5834 0.4241 0.024 Uiso 1 1 calc R . . . .
C3B C 1.08757(18) 0.49813(16) 0.38290(18) 0.0270(7) Uani 1 1 d D U . . .
H3BA H 1.1363 0.5024 0.3874 0.032 Uiso 1 1 calc R . . . .
H3BB H 1.0779 0.4752 0.3425 0.032 Uiso 1 1 calc R . . . .
C4B C 1.0585(2) 0.46300(18) 0.44087(19) 0.0337(8) Uani 1 1 d D U . . .
H4BA H 1.0758 0.4195 0.4408 0.040 Uiso 1 1 calc R . . . .
H4BB H 1.0741 0.4836 0.4808 0.040 Uiso 1 1 calc R . . . .
C5B C 0.98229(19) 0.46064(17) 0.44177(17) 0.0298(8) Uani 1 1 d D U . . .
H5BA H 0.9674 0.4415 0.4827 0.036 Uiso 1 1 calc R . . . .
H5BB H 0.9667 0.4335 0.4062 0.036 Uiso 1 1 calc R . . . .
C6B C 0.95031(18) 0.52623(16) 0.43478(17) 0.0260(7) Uani 1 1 d D U . . .
H6BA H 0.9015 0.5226 0.4303 0.031 Uiso 1 1 calc R . . . .
H6BB H 0.9603 0.5525 0.4729 0.031 Uiso 1 1 calc R . . . .
C7B C 1.01295(15) 0.64349(14) 0.32040(13) 0.0185(6) Uani 1 1 d D U . . .
C8B C 1.13413(16) 0.63197(16) 0.31631(14) 0.0209(6) Uani 1 1 d D U . . .
H8BA H 1.1619 0.5983 0.2976 0.025 Uiso 1 1 calc R . . . .
H8BB H 1.1296 0.6653 0.2834 0.025 Uiso 1 1 calc R . . . .
O1C O 1.23845(12) 0.57260(12) 0.38811(12) 0.0299(5) Uani 1 1 d D U . . .
N1C N 1.22876(13) 0.65453(13) 0.46083(13) 0.0207(5) Uani 1 1 d D U . . .
N2C N 1.16871(13) 0.65783(14) 0.37108(12) 0.0214(5) Uani 1 1 d D U . . .
C1C C 1.20243(16) 0.71837(16) 0.45608(15) 0.0212(6) Uani 1 1 d D U . . .
H1C H 1.2347 0.7443 0.4310 0.025 Uiso 1 1 calc R . . . .
C2C C 1.14191(16) 0.70656(15) 0.41435(15) 0.0186(6) Uani 1 1 d D U . . .
H2C H 1.1065 0.6872 0.4417 0.022 Uiso 1 1 calc R . . . .
C3C C 1.11568(16) 0.76808(15) 0.38756(15) 0.0219(6) Uani 1 1 d D U . . .
H3CA H 1.0762 0.7607 0.3602 0.026 Uiso 1 1 calc R . . . .
H3CB H 1.1502 0.7894 0.3615 0.026 Uiso 1 1 calc R . . . .
C4C C 1.09708(18) 0.80824(16) 0.44690(16) 0.0239(7) Uani 1 1 d D U . . .
H4CA H 1.0817 0.8500 0.4322 0.029 Uiso 1 1 calc R . . . .
H4CB H 1.0598 0.7879 0.4699 0.029 Uiso 1 1 calc R . . . .
C5C C 1.15569(19) 0.81697(17) 0.49379(17) 0.0283(7) Uani 1 1 d D U . . .
H5CA H 1.1405 0.8415 0.5315 0.034 Uiso 1 1 calc R . . . .
H5CB H 1.1911 0.8413 0.4721 0.034 Uiso 1 1 calc R . . . .
C6C C 1.18452(19) 0.75384(16) 0.51714(16) 0.0258(7) Uani 1 1 d D U . . .
H6CA H 1.2244 0.7607 0.5441 0.031 Uiso 1 1 calc R . . . .
H6CB H 1.1512 0.7303 0.5425 0.031 Uiso 1 1 calc R . . . .
C7C C 1.21475(16) 0.62347(17) 0.40478(15) 0.0222(7) Uani 1 1 d D U . . .
C8C C 1.28654(16) 0.63898(18) 0.49910(16) 0.0245(7) Uani 1 1 d D U . . .
H8CA H 1.3065 0.5996 0.4829 0.029 Uiso 1 1 calc R . . . .
H8CB H 1.3201 0.6728 0.4950 0.029 Uiso 1 1 calc R . . . .
O1D O 1.33396(11) 0.71202(12) 0.60627(12) 0.0253(5) Uani 1 1 d D U . . .
N1D N 1.26856(14) 0.63140(13) 0.56593(13) 0.0208(6) Uani 1 1 d D U . . .
N2D N 1.28547(14) 0.63624(14) 0.67174(13) 0.0209(6) Uani 1 1 d D U . . .
C1D C 1.24377(16) 0.57232(15) 0.59230(15) 0.0216(6) Uani 1 1 d D U . . .
H1D H 1.2809 0.5412 0.5922 0.026 Uiso 1 1 calc R . . . .
C2D C 1.23052(16) 0.59190(15) 0.66154(15) 0.0194(6) Uani 1 1 d D U . . .
H2D H 1.1879 0.6161 0.6625 0.023 Uiso 1 1 calc R . . . .
C3D C 1.22218(18) 0.53440(16) 0.70353(16) 0.0239(7) Uani 1 1 d D U . . .
H3DA H 1.2147 0.5467 0.7489 0.029 Uiso 1 1 calc R . . . .
H3DB H 1.2622 0.5075 0.7013 0.029 Uiso 1 1 calc R . . . .
C4D C 1.16147(19) 0.49953(16) 0.67685(17) 0.0268(7) Uani 1 1 d D U . . .
H4DA H 1.1214 0.5256 0.6838 0.032 Uiso 1 1 calc R . . . .
H4DB H 1.1555 0.4600 0.7012 0.032 Uiso 1 1 calc R . . . .
C5D C 1.16709(18) 0.48396(16) 0.60461(17) 0.0274(7) Uani 1 1 d D U . . .
H5DA H 1.2024 0.4522 0.5985 0.033 Uiso 1 1 calc R . . . .
H5DB H 1.1247 0.4653 0.5898 0.033 Uiso 1 1 calc R . . . .
C6D C 1.18300(17) 0.54169(15) 0.56267(16) 0.0227(7) Uani 1 1 d D U . . .
H6DA H 1.1923 0.5288 0.5178 0.027 Uiso 1 1 calc R . . . .
H6DB H 1.1451 0.5713 0.5625 0.027 Uiso 1 1 calc R . . . .
C7D C 1.29931(14) 0.66491(16) 0.61415(15) 0.0202(6) Uani 1 1 d D U . . .
C8D C 1.29924(16) 0.66898(17) 0.73198(15) 0.0225(7) Uani 1 1 d D U . . .
H8DA H 1.3188 0.6386 0.7626 0.027 Uiso 1 1 calc R . . . .
H8DB H 1.3332 0.7016 0.7235 0.027 Uiso 1 1 calc R . . . .
O1E O 1.23006(12) 0.62471(12) 0.84363(11) 0.0260(5) Uani 1 1 d D U . . .
N1E N 1.15213(14) 0.70199(13) 0.82346(13) 0.0218(6) Uani 1 1 d D U . . .
N2E N 1.24298(14) 0.69855(13) 0.76268(13) 0.0217(6) Uani 1 1 d D U . . .
C1E C 1.15491(17) 0.76170(16) 0.78873(15) 0.0226(6) Uani 1 1 d D U . . .
H1E H 1.1803 0.7923 0.8157 0.027 Uiso 1 1 calc R . . . .
C2E C 1.19791(16) 0.74370(16) 0.73158(15) 0.0203(6) Uani 1 1 d D U . . .
H2E H 1.1697 0.7206 0.6998 0.024 Uiso 1 1 calc R . . . .
C3E C 1.22476(19) 0.80198(17) 0.69944(19) 0.0285(8) Uani 1 1 d D U . . .
H3EA H 1.2532 0.7907 0.6624 0.034 Uiso 1 1 calc R . . . .
H3EB H 1.2513 0.8270 0.7302 0.034 Uiso 1 1 calc R . . . .
C4E C 1.1634(2) 0.83938(18) 0.67669(18) 0.0318(8) Uani 1 1 d D U . . .
H4EA H 1.1785 0.8799 0.6587 0.038 Uiso 1 1 calc R . . . .
H4EB H 1.1414 0.8158 0.6416 0.038 Uiso 1 1 calc R . . . .
C5E C 1.1122(2) 0.85246(18) 0.72925(18) 0.0334(8) Uani 1 1 d D U . . .
H5EA H 1.0723 0.8716 0.7094 0.040 Uiso 1 1 calc R . . . .
H5EB H 1.1310 0.8832 0.7600 0.040 Uiso 1 1 calc R . . . .
C6E C 1.09128(18) 0.79330(18) 0.76639(18) 0.0286(8) Uani 1 1 d D U . . .
H6EA H 1.0633 0.8047 0.8038 0.034 Uiso 1 1 calc R . . . .
H6EB H 1.0656 0.7648 0.7381 0.034 Uiso 1 1 calc R . . . .
C7E C 1.21019(16) 0.67039(16) 0.81280(15) 0.0213(6) Uani 1 1 d D U . . .
C8E C 1.11615(16) 0.69534(17) 0.88303(16) 0.0238(7) Uani 1 1 d D U . . .
H8EA H 1.1388 0.6639 0.9104 0.029 Uiso 1 1 calc R . . . .
H8EB H 1.1165 0.7359 0.9063 0.029 Uiso 1 1 calc R . . . .
O1F O 0.99766(13) 0.76345(11) 0.91667(10) 0.0263(5) Uani 1 1 d D U . . .
N1F N 1.04843(14) 0.67609(13) 0.87256(13) 0.0222(6) Uani 1 1 d D U . . .
N2F N 0.94044(13) 0.67046(13) 0.89768(12) 0.0212(5) Uani 1 1 d D U . . .
C1F C 1.02966(17) 0.60982(15) 0.86787(15) 0.0219(7) Uani 1 1 d D U . . .
H1F H 1.0368 0.5899 0.9109 0.026 Uiso 1 1 calc R . . . .
C2F C 0.95552(16) 0.61558(15) 0.85663(15) 0.0203(6) Uani 1 1 d D U . . .
H2F H 0.9478 0.6274 0.8107 0.024 Uiso 1 1 calc R . . . .
C3F C 0.92202(18) 0.55289(16) 0.86947(18) 0.0278(7) Uani 1 1 d D U . . .
H3FA H 0.8734 0.5562 0.8631 0.033 Uiso 1 1 calc R . . . .
H3FB H 0.9307 0.5388 0.9141 0.033 Uiso 1 1 calc R . . . .
C4F C 0.95257(19) 0.50663(17) 0.8207(2) 0.0307(8) Uani 1 1 d D U . . .
H4FA H 0.9342 0.4643 0.8287 0.037 Uiso 1 1 calc R . . . .
H4FB H 0.9393 0.5194 0.7767 0.037 Uiso 1 1 calc R . . . .
C5F C 1.02881(18) 0.50338(17) 0.82420(18) 0.0280(8) Uani 1 1 d D U . . .
H5FA H 1.0453 0.4757 0.7894 0.034 Uiso 1 1 calc R . . . .
H5FB H 1.0421 0.4846 0.8659 0.034 Uiso 1 1 calc R . . . .
C6F C 1.06140(18) 0.56867(16) 0.81751(17) 0.0256(7) Uani 1 1 d D U . . .
H6FA H 1.1099 0.5658 0.8247 0.031 Uiso 1 1 calc R . . . .
H6FB H 1.0535 0.5860 0.7740 0.031 Uiso 1 1 calc R . . . .
C7F C 0.99591(17) 0.70929(15) 0.89713(14) 0.0205(6) Uani 1 1 d D U . . .
C8F C 0.87476(17) 0.69778(16) 0.90325(15) 0.0218(7) Uani 1 1 d D U . . .
H8FA H 0.8463 0.6681 0.9274 0.026 Uiso 1 1 calc R . . . .
H8FB H 0.8784 0.7365 0.9293 0.026 Uiso 1 1 calc R . . . .
O1G O 0.77648(14) 0.62357(13) 0.84006(12) 0.0303(6) Uani 1 1 d D U . . .
N1G N 0.78877(14) 0.68948(13) 0.75242(12) 0.0193(5) Uani 1 1 d D U . . .
N2G N 0.84143(14) 0.71335(13) 0.84360(13) 0.0213(6) Uani 1 1 d D U . . .
C1G C 0.81062(17) 0.75460(15) 0.74668(15) 0.0205(6) Uani 1 1 d D U . . .
H1G H 0.7745 0.7823 0.7634 0.025 Uiso 1 1 calc R . . . .
C2G C 0.86763(17) 0.75552(15) 0.79451(15) 0.0221(7) Uani 1 1 d D U . . .
H2G H 0.9075 0.7356 0.7742 0.027 Uiso 1 1 calc R . . . .
C3G C 0.8842(2) 0.82294(17) 0.81166(19) 0.0344(8) Uani 1 1 d D U . . .
H3GA H 0.9209 0.8246 0.8434 0.041 Uiso 1 1 calc R . . . .
H3GB H 0.8449 0.8444 0.8300 0.041 Uiso 1 1 calc R . . . .
C4G C 0.9053(2) 0.8541(2) 0.7476(2) 0.0449(11) Uani 1 1 d D U . . .
H4GA H 0.9134 0.8993 0.7555 0.054 Uiso 1 1 calc R . . . .
H4GB H 0.9478 0.8353 0.7334 0.054 Uiso 1 1 calc R . . . .
C5G C 0.8540(2) 0.8475(2) 0.6931(2) 0.0414(10) Uani 1 1 d D U . . .
H5GA H 0.8144 0.8731 0.7037 0.050 Uiso 1 1 calc R . . . .
H5GB H 0.8734 0.8645 0.6529 0.050 Uiso 1 1 calc R . . . .
C6G C 0.8322(2) 0.77938(17) 0.68143(17) 0.0279(8) Uani 1 1 d D U . . .
H6GA H 0.7949 0.7778 0.6504 0.033 Uiso 1 1 calc R . . . .
H6GB H 0.8695 0.7542 0.6642 0.033 Uiso 1 1 calc R . . . .
C7G C 0.79995(16) 0.67041(16) 0.81472(15) 0.0206(6) Uani 1 1 d D U . . .
C8G C 0.73103(16) 0.66697(17) 0.71763(15) 0.0216(6) Uani 1 1 d D U . . .
H8GA H 0.7102 0.6324 0.7422 0.026 Uiso 1 1 calc R . . . .
H8GB H 0.6982 0.7013 0.7139 0.026 Uiso 1 1 calc R . . . .
O1H O 0.68328(12) 0.71733(11) 0.59901(12) 0.0240(5) Uani 1 1 d D U . . .
N1H N 0.74789(13) 0.64486(13) 0.65418(13) 0.0202(5) Uani 1 1 d D U . . .
N2H N 0.72207(14) 0.62573(13) 0.55156(13) 0.0203(5) Uani 1 1 d D U . . .
C1H C 0.76662(16) 0.57984(15) 0.64197(15) 0.0200(6) Uani 1 1 d D U . . .
H1H H 0.7279 0.5522 0.6522 0.024 Uiso 1 1 calc R . . . .
C2H C 0.77573(16) 0.58199(15) 0.56897(15) 0.0197(6) Uani 1 1 d D U . . .
H2H H 0.8193 0.6026 0.5594 0.024 Uiso 1 1 calc R . . . .
C3H C 0.7774(2) 0.51554(16) 0.54246(17) 0.0280(7) Uani 1 1 d D U . . .
H3HA H 0.7815 0.5160 0.4950 0.034 Uiso 1 1 calc R . . . .
H3HB H 0.7365 0.4925 0.5543 0.034 Uiso 1 1 calc R . . . .
C4H C 0.8388(2) 0.48489(18) 0.57345(17) 0.0316(8) Uani 1 1 d D U . . .
H4HA H 0.8792 0.5069 0.5583 0.038 Uiso 1 1 calc R . . . .
H4HB H 0.8417 0.4407 0.5591 0.038 Uiso 1 1 calc R . . . .
C5H C 0.8371(2) 0.48660(17) 0.64756(18) 0.0313(8) Uani 1 1 d D U . . .
H5HA H 0.8001 0.4599 0.6630 0.038 Uiso 1 1 calc R . . . .
H5HB H 0.8791 0.4688 0.6645 0.038 Uiso 1 1 calc R . . . .
C6H C 0.82814(17) 0.55309(16) 0.67407(16) 0.0243(7) Uani 1 1 d D U . . .
H6HA H 0.8223 0.5520 0.7214 0.029 Uiso 1 1 calc R . . . .
H6HB H 0.8675 0.5792 0.6640 0.029 Uiso 1 1 calc R . . . .
C7H C 0.71469(14) 0.66784(15) 0.60103(14) 0.0188(6) Uani 1 1 d D U . . .
C8H C 0.70597(16) 0.64392(18) 0.48552(15) 0.0230(7) Uani 1 1 d D U . . .
H8HA H 0.6870 0.6071 0.4631 0.028 Uiso 1 1 calc R . . . .
H8HB H 0.6712 0.6767 0.4869 0.028 Uiso 1 1 calc R . . . .
P1T P 0.50811(4) 0.76475(4) 0.60957(4) 0.01694(14) Uani 1 1 d . U . . .
C1T C 0.57564(15) 0.81572(16) 0.63174(15) 0.0200(6) Uani 1 1 d D U . . .
H1TA H 0.5599 0.8451 0.6653 0.024 Uiso 1 1 calc R . . . .
H1TB H 0.6116 0.7900 0.6508 0.024 Uiso 1 1 calc R . . . .
C2T C 0.60453(16) 0.85385(16) 0.57605(16) 0.0239(7) Uani 1 1 d D U . . .
H2TA H 0.6132 0.8255 0.5393 0.029 Uiso 1 1 calc R . . . .
H2TB H 0.5714 0.8854 0.5620 0.029 Uiso 1 1 calc R . . . .
C3T C 0.66854(17) 0.88709(17) 0.59434(18) 0.0276(7) Uani 1 1 d D U . . .
H3TA H 0.6610 0.9112 0.6344 0.033 Uiso 1 1 calc R . . . .
H3TB H 0.7030 0.8552 0.6035 0.033 Uiso 1 1 calc R . . . .
C4T C 0.69410(19) 0.93087(18) 0.5435(2) 0.0354(9) Uani 1 1 d D U . . .
H4TA H 0.7003 0.9078 0.5032 0.053 Uiso 1 1 calc GR . . . .
H4TB H 0.7367 0.9486 0.5574 0.053 Uiso 1 1 calc GR . . . .
H4TC H 0.6620 0.9648 0.5368 0.053 Uiso 1 1 calc GR . . . .
C5T C 0.47679(15) 0.72762(15) 0.68131(14) 0.0186(6) Uani 1 1 d D U . . .
H5TA H 0.4659 0.7604 0.7134 0.022 Uiso 1 1 calc R . . . .
H5TB H 0.4353 0.7050 0.6707 0.022 Uiso 1 1 calc R . . . .
C6T C 0.52669(17) 0.68113(18) 0.71126(16) 0.0249(7) Uani 1 1 d D U . . .
H6TA H 0.5369 0.6478 0.6796 0.030 Uiso 1 1 calc R . . . .
H6TB H 0.5686 0.7035 0.7212 0.030 Uiso 1 1 calc R . . . .
C7T C 0.5004(2) 0.65139(19) 0.77188(18) 0.0368(9) Uani 1 1 d D U . . .
H7TA H 0.4576 0.6306 0.7619 0.044 Uiso 1 1 calc R . . . .
H7TB H 0.4913 0.6850 0.8036 0.044 Uiso 1 1 calc R . . . .
C8T C 0.54633(19) 0.60360(17) 0.80255(17) 0.0290(8) Uani 1 1 d D U . . .
H8TA H 0.5511 0.5674 0.7739 0.043 Uiso 1 1 calc GR . . . .
H8TB H 0.5276 0.5899 0.8437 0.043 Uiso 1 1 calc GR . . . .
H8TC H 0.5900 0.6227 0.8099 0.043 Uiso 1 1 calc GR . . . .
C9T C 0.53552(16) 0.70483(15) 0.55470(15) 0.0202(6) Uani 1 1 d D U . . .
H9TA H 0.5513 0.7253 0.5148 0.024 Uiso 1 1 calc R . . . .
H9TB H 0.5738 0.6827 0.5742 0.024 Uiso 1 1 calc R . . . .
C10T C 0.48255(16) 0.65632(15) 0.53688(15) 0.0221(6) Uani 1 1 d D U . . .
H10A H 0.4613 0.6404 0.5766 0.027 Uiso 1 1 calc R . . . .
H10B H 0.4478 0.6766 0.5103 0.027 Uiso 1 1 calc R . . . .
C11T C 0.51262(19) 0.60137(16) 0.49952(17) 0.0276(8) Uani 1 1 d D U . . .
H11A H 0.5438 0.5783 0.5277 0.033 Uiso 1 1 calc R . . . .
H11B H 0.5381 0.6177 0.4624 0.033 Uiso 1 1 calc R . . . .
C12T C 0.4588(2) 0.55636(19) 0.4754(2) 0.0379(9) Uani 1 1 d D U . . .
H12A H 0.4324 0.5771 0.4419 0.057 Uiso 1 1 calc GR . . . .
H12B H 0.4299 0.5445 0.5113 0.057 Uiso 1 1 calc GR . . . .
H12C H 0.4798 0.5187 0.4575 0.057 Uiso 1 1 calc GR . . . .
C13T C 0.44373(17) 0.80937(16) 0.57076(16) 0.0242(7) Uani 1 1 d D U . . .
H13A H 0.4623 0.8287 0.5314 0.029 Uiso 1 1 calc R . . . .
H13B H 0.4080 0.7803 0.5573 0.029 Uiso 1 1 calc R . . . .
C14T C 0.41342(19) 0.86075(19) 0.6121(2) 0.0350(8) Uani 1 1 d D U . . .
H14A H 0.4487 0.8904 0.6255 0.042 Uiso 1 1 calc R . . . .
H14B H 0.3942 0.8418 0.6515 0.042 Uiso 1 1 calc R . . . .
C15T C 0.3593(2) 0.8964(2) 0.5760(2) 0.0497(12) Uani 1 1 d D U . . .
H15A H 0.3790 0.9162 0.5373 0.060 Uiso 1 1 calc R . . . .
H15B H 0.3250 0.8664 0.5615 0.060 Uiso 1 1 calc R . . . .
C16T C 0.3274(3) 0.9459(3) 0.6160(3) 0.0711(17) Uani 1 1 d D U . . .
H16A H 0.2961 0.9698 0.5895 0.107 Uiso 1 1 calc GR . . . .
H16B H 0.3615 0.9741 0.6330 0.107 Uiso 1 1 calc GR . . . .
H16C H 0.3035 0.9262 0.6518 0.107 Uiso 1 1 calc GR . . . .
P1R P 0.97508(4) 0.73857(4) 0.11051(4) 0.01630(14) Uani 1 1 d . U . . .
C1R C 0.90723(16) 0.70242(15) 0.06769(14) 0.0182(6) Uani 1 1 d D U . . .
H1RA H 0.8797 0.7356 0.0477 0.022 Uiso 1 1 calc R . . . .
H1RB H 0.9254 0.6760 0.0327 0.022 Uiso 1 1 calc R . . . .
C2R C 0.86282(16) 0.66150(16) 0.11141(15) 0.0241(6) Uani 1 1 d D U . . .
H2RA H 0.8913 0.6340 0.1381 0.029 Uiso 1 1 calc R . . . .
H2RB H 0.8373 0.6890 0.1408 0.029 Uiso 1 1 calc R . . . .
C3R C 0.81452(18) 0.62107(17) 0.07270(18) 0.0293(8) Uani 1 1 d D U . . .
H3RA H 0.7805 0.6038 0.1022 0.035 Uiso 1 1 calc R . . . .
H3RB H 0.7914 0.6480 0.0409 0.035 Uiso 1 1 calc R . . . .
C4R C 0.8475(3) 0.5674(2) 0.0376(2) 0.0429(10) Uani 1 1 d D U . . .
H4RA H 0.8810 0.5840 0.0078 0.064 Uiso 1 1 calc GR . . . .
H4RB H 0.8140 0.5438 0.0133 0.064 Uiso 1 1 calc GR . . . .
H4RC H 0.8690 0.5395 0.0688 0.064 Uiso 1 1 calc GR . . . .
C5R C 1.01452(16) 0.79749(15) 0.06162(14) 0.0195(6) Uani 1 1 d D U . . .
H5RA H 1.0525 0.8150 0.0861 0.023 Uiso 1 1 calc R . . . .
H5RB H 1.0328 0.7769 0.0228 0.023 Uiso 1 1 calc R . . . .
C6R C 0.97015(16) 0.85177(15) 0.04007(15) 0.0206(6) Uani 1 1 d D U . . .
H6RA H 0.9357 0.8358 0.0103 0.025 Uiso 1 1 calc R . . . .
H6RB H 0.9474 0.8698 0.0780 0.025 Uiso 1 1 calc R . . . .
C7R C 1.01016(18) 0.90280(16) 0.00662(17) 0.0271(7) Uani 1 1 d D U . . .
H7RA H 1.0350 0.8840 -0.0297 0.033 Uiso 1 1 calc R . . . .
H7RB H 1.0429 0.9203 0.0373 0.033 Uiso 1 1 calc R . . . .
C8R C 0.9664(2) 0.95584(18) -0.01870(19) 0.0366(9) Uani 1 1 d D U . . .
H8RA H 0.9376 0.9711 0.0160 0.055 Uiso 1 1 calc GR . . . .
H8RB H 0.9390 0.9402 -0.0542 0.055 Uiso 1 1 calc GR . . . .
H8RC H 0.9945 0.9903 -0.0341 0.055 Uiso 1 1 calc GR . . . .
C9R C 0.94311(16) 0.77510(15) 0.18219(14) 0.0183(6) Uani 1 1 d D U . . .
H9RA H 0.9022 0.7984 0.1707 0.022 Uiso 1 1 calc R . . . .
H9RB H 0.9303 0.7416 0.2128 0.022 Uiso 1 1 calc R . . . .
C10R C 0.99017(16) 0.82013(15) 0.21664(14) 0.0189(6) Uani 1 1 d D U . . .
H10C H 1.0311 0.7975 0.2294 0.023 Uiso 1 1 calc R . . . .
H10D H 1.0029 0.8546 0.1871 0.023 Uiso 1 1 calc R . . . .
C11R C 0.95674(18) 0.84718(16) 0.27595(16) 0.0251(7) Uani 1 1 d D U . . .
H11C H 0.9425 0.8124 0.3043 0.030 Uiso 1 1 calc R . . . .
H11D H 0.9165 0.8706 0.2627 0.030 Uiso 1 1 calc R . . . .
C12R C 1.0026(2) 0.89100(16) 0.31374(16) 0.0289(7) Uani 1 1 d D U . . .
H12D H 0.9791 0.9068 0.3518 0.043 Uiso 1 1 calc GR . . . .
H12E H 1.0156 0.9264 0.2864 0.043 Uiso 1 1 calc GR . . . .
H12F H 1.0423 0.8679 0.3273 0.043 Uiso 1 1 calc GR . . . .
C13R C 1.03540(16) 0.67911(15) 0.13145(14) 0.0193(6) Uani 1 1 d D U . . .
H13C H 1.0696 0.6982 0.1595 0.023 Uiso 1 1 calc R . . . .
H13D H 1.0128 0.6459 0.1566 0.023 Uiso 1 1 calc R . . . .
C14R C 1.06979(16) 0.64892(16) 0.07389(16) 0.0225(7) Uani 1 1 d D U . . .
H14C H 1.0366 0.6257 0.0480 0.027 Uiso 1 1 calc R . . . .
H14D H 1.0892 0.6821 0.0463 0.027 Uiso 1 1 calc R . . . .
C15R C 1.12449(17) 0.60410(16) 0.09515(18) 0.0273(7) Uani 1 1 d D U . . .
H15C H 1.1508 0.6241 0.1298 0.033 Uiso 1 1 calc R . . . .
H15D H 1.1040 0.5657 0.1131 0.033 Uiso 1 1 calc R . . . .
C16R C 1.17074(19) 0.58586(19) 0.0406(2) 0.0357(9) Uani 1 1 d D U . . .
H16D H 1.1929 0.6235 0.0239 0.054 Uiso 1 1 calc GR . . . .
H16E H 1.1450 0.5661 0.0060 0.054 Uiso 1 1 calc GR . . . .
H16F H 1.2042 0.5563 0.0565 0.054 Uiso 1 1 calc GR . . . .
O4SB O 0.2548(7) 0.5263(5) 0.2108(6) 0.0602(17) Uani 0.292(6) 1 d D U P A 2
H4SB H 0.2764 0.5139 0.1787 0.090 Uiso 0.292(6) 1 calc GR . P A 2
C4SB C 0.2012(9) 0.4845(8) 0.2227(10) 0.062(4) Uani 0.292(6) 1 d D U P A 2
H4SA H 0.1696 0.4863 0.1868 0.093 Uiso 0.292(6) 1 calc GR . P A 2
H4SC H 0.1786 0.4966 0.2626 0.093 Uiso 0.292(6) 1 calc GR . P A 2
H4SD H 0.2183 0.4416 0.2269 0.093 Uiso 0.292(6) 1 calc GR . P A 2
O3S O 0.45355(19) 0.46938(16) 0.3174(2) 0.0645(10) Uani 1 1 d D U . . .
H3S H 0.4154 0.4853 0.3165 0.097 Uiso 1 1 calc GR . . . .
C3S C 0.5011(3) 0.5158(2) 0.3034(2) 0.0495(11) Uani 1 1 d D U . . .
H3SA H 0.5175 0.5341 0.3437 0.074 Uiso 1 1 calc GR . . . .
H3SB H 0.4807 0.5487 0.2770 0.074 Uiso 1 1 calc GR . . . .
H3SC H 0.5382 0.4969 0.2799 0.074 Uiso 1 1 calc GR . . . .
O1S O 0.94095(19) 0.55016(15) 0.21104(18) 0.0529(9) Uani 1 1 d D U . . .
H1S H 0.9018 0.5375 0.2054 0.079 Uiso 1 1 calc GR . . . .
C1S C 0.9858(3) 0.5005(2) 0.1988(3) 0.0594(14) Uani 1 1 d D U . . .
H1SA H 1.0314 0.5167 0.1990 0.089 Uiso 1 1 calc GR . . . .
H1SB H 0.9760 0.4821 0.1566 0.089 Uiso 1 1 calc GR . . . .
H1SC H 0.9812 0.4684 0.2322 0.089 Uiso 1 1 calc GR . . . .
O4S O 0.3264(2) 0.5210(2) 0.3055(2) 0.0455(13) Uani 0.708(6) 1 d D U P A 1
H4S H 0.3080 0.5387 0.3369 0.068 Uiso 0.708(6) 1 calc GR . P A 1
C4S C 0.2754(4) 0.4964(3) 0.2617(4) 0.0602(17) Uani 0.708(6) 1 d D U P A 1
H4SE H 0.2783 0.5183 0.2203 0.090 Uiso 0.708(6) 1 calc GR . P A 1
H4SF H 0.2313 0.5032 0.2805 0.090 Uiso 0.708(6) 1 calc GR . P A 1
H4SG H 0.2826 0.4514 0.2551 0.090 Uiso 0.708(6) 1 calc GR . P A 1
O2S O 0.8132(2) 0.51015(19) 0.19565(16) 0.0632(11) Uani 1 1 d D U . . .
H2S H 0.7987 0.4863 0.1667 0.095 Uiso 1 1 calc GR . . . .
C2S C 0.7683(3) 0.5113(4) 0.2472(3) 0.077(2) Uani 1 1 d D U . . .
H2SA H 0.7855 0.5387 0.2812 0.115 Uiso 1 1 calc GR . . . .
H2SB H 0.7627 0.4687 0.2642 0.115 Uiso 1 1 calc GR . . . .
H2SC H 0.7253 0.5273 0.2323 0.115 Uiso 1 1 calc GR . . . .
I1AP I 0.50762(3) 0.31979(5) 0.89188(3) 0.0342(2) Uani 0.530(2) 1 d D U P B 1
O1AP O 0.4958(5) 0.2399(3) 0.9137(4) 0.083(3) Uani 0.530(2) 1 d D U P B 1
O2AP O 0.5936(4) 0.3320(6) 0.8920(8) 0.068(3) Uani 0.530(2) 1 d D U P B 1
O3AP O 0.4625(5) 0.3690(4) 0.9433(4) 0.072(2) Uani 0.530(2) 1 d D U P B 1
O4AP O 0.4761(7) 0.3295(8) 0.8125(4) 0.064(3) Uani 0.530(2) 1 d D U P B 1
I1AQ I 0.5178(2) 0.3532(3) 0.9007(2) 0.0300(4) Uani 0.123(2) 1 d D U P C 3
O1AQ O 0.5250(14) 0.4184(11) 0.8486(12) 0.061(6) Uani 0.123(2) 1 d D U P C 3
O2AQ O 0.5637(14) 0.2877(11) 0.8736(15) 0.076(6) Uani 0.123(2) 1 d D U P C 3
O3AQ O 0.4325(7) 0.3298(13) 0.9016(12) 0.048(5) Uani 0.123(2) 1 d D U P C 3
O4AQ O 0.5446(11) 0.3693(11) 0.9783(6) 0.042(6) Uani 0.123(2) 1 d D U P C 3
I1AK I 0.99930(12) 0.67979(12) 0.62029(11) 0.0242(3) Uani 0.431(3) 1 d D U P D 1
O1AK O 0.9910(5) 0.7614(3) 0.6046(7) 0.055(3) Uani 0.431(3) 1 d D U P D 1
O2AK O 0.9655(8) 0.6655(8) 0.6983(4) 0.050(3) Uani 0.431(3) 1 d D U P D 1
O3AK O 0.9537(6) 0.6366(5) 0.5637(6) 0.066(3) Uani 0.431(3) 1 d D U P D 1
O4AK O 1.0831(4) 0.6588(7) 0.6233(7) 0.066(3) Uani 0.431(3) 1 d D U P D 1
I1AL I 1.0051(4) 0.6761(5) 0.6070(3) 0.0494(17) Uani 0.192(3) 1 d D U P E 3
O1AL O 1.0159(11) 0.7588(6) 0.6043(16) 0.060(6) Uani 0.192(3) 1 d D U P E 3
O2AL O 1.0469(9) 0.6444(9) 0.5382(7) 0.059(5) Uani 0.192(3) 1 d D U P E 3
O3AL O 1.0436(11) 0.6466(10) 0.6757(7) 0.075(5) Uani 0.192(3) 1 d D U P E 3
O4AL O 0.9202(6) 0.6621(12) 0.5952(10) 0.060(5) Uani 0.192(3) 1 d D U P E 3
I1AM I 1.00130(4) 0.64249(8) 0.61995(6) 0.0348(3) Uani 0.377(3) 1 d D U P F 2
O1AM O 1.0043(6) 0.5598(4) 0.6229(7) 0.086(4) Uani 0.377(3) 1 d D U P F 2
O2AM O 0.9827(11) 0.6647(12) 0.7009(6) 0.075(5) Uani 0.377(3) 1 d D U P F 2
O3AM O 0.9361(6) 0.6640(8) 0.5694(6) 0.066(4) Uani 0.377(3) 1 d D U P F 2
O4AM O 1.0790(5) 0.6709(9) 0.6027(9) 0.078(4) Uani 0.377(3) 1 d D U P F 2
I1AO I 0.51382(7) 0.35540(9) 0.88035(10) 0.0300(4) Uani 0.346(3) 1 d D U P G 2
O1AO O 0.5259(7) 0.4377(4) 0.8804(9) 0.092(5) Uani 0.346(3) 1 d D U P G 2
O2AO O 0.5864(7) 0.3138(8) 0.8996(12) 0.069(4) Uani 0.346(3) 1 d D U P G 2
O3AO O 0.4483(7) 0.3357(9) 0.9329(7) 0.084(4) Uani 0.346(3) 1 d D U P G 2
O4AO O 0.4904(12) 0.3349(13) 0.8016(6) 0.072(6) Uani 0.346(3) 1 d D U P G 2

loop_
_atom_site_aniso_label
_atom_site_aniso_U_11
_atom_site_aniso_U_22
_atom_site_aniso_U_33
_atom_site_aniso_U_23
_atom_site_aniso_U_13
_atom_site_aniso_U_12
O1I 0.0190(10) 0.0261(12) 0.0237(11) -0.0003(10) -0.0008(9) -0.0041(9)
N2I 0.0195(13) 0.0212(13) 0.0176(12) -0.0008(10) -0.0010(10) 0.0024(10)
N1I 0.0173(13) 0.0229(14) 0.0196(12) -0.0002(11) -0.0010(10) 0.0004(10)
C2I 0.0194(15) 0.0175(15) 0.0204(14) 0.0025(12) -0.0003(12) 0.0021(11)
C1I 0.0215(15) 0.0152(14) 0.0215(14) 0.0003(12) -0.0019(12) 0.0039(11)
C6I 0.0226(16) 0.0251(17) 0.0230(15) 0.0051(13) 0.0002(13) -0.0017(13)
C5I 0.0308(18) 0.0218(16) 0.0319(17) 0.0066(14) 0.0027(15) -0.0032(14)
C4I 0.0353(19) 0.0185(16) 0.0348(18) 0.0008(14) 0.0014(16) -0.0074(14)
C3I 0.0307(18) 0.0173(15) 0.0254(15) -0.0022(13) 0.0006(14) 0.0007(13)
C7I 0.0166(14) 0.0221(15) 0.0205(13) -0.0016(12) -0.0017(12) 0.0050(11)
C8I 0.0165(14) 0.0266(17) 0.0203(14) -0.0005(13) -0.0004(12) 0.0022(12)
O1J 0.0308(14) 0.0391(14) 0.0223(11) 0.0040(11) 0.0006(11) 0.0128(11)
N1J 0.0191(12) 0.0222(13) 0.0209(12) -0.0009(11) 0.0010(10) 0.0031(11)
N2J 0.0203(14) 0.0301(15) 0.0185(12) -0.0028(11) 0.0018(11) 0.0012(11)
C1J 0.0238(16) 0.0187(16) 0.0272(15) -0.0038(13) 0.0069(13) 0.0001(12)
C2J 0.0246(16) 0.0238(16) 0.0228(14) 0.0008(13) 0.0063(13) 0.0013(13)
C3J 0.046(2) 0.0249(19) 0.046(2) -0.0033(17) 0.0227(18) 0.0037(16)
C4J 0.071(3) 0.030(2) 0.059(3) 0.019(2) 0.033(3) 0.024(2)
C5J 0.073(3) 0.032(2) 0.054(2) 0.016(2) 0.033(2) 0.017(2)
C6J 0.038(2) 0.033(2) 0.0293(17) 0.0067(15) 0.0147(16) 0.0111(16)
C7J 0.0189(15) 0.0298(17) 0.0187(14) -0.0034(13) -0.0038(12) 0.0007(13)
C8J 0.0199(15) 0.0361(19) 0.0170(14) -0.0035(14) -0.0011(12) 0.0005(13)
O1K 0.0254(12) 0.0288(12) 0.0276(11) -0.0100(10) 0.0000(11) 0.0007(10)
N1K 0.0209(14) 0.0313(16) 0.0251(14) -0.0074(12) -0.0021(11) -0.0005(11)
N2K 0.0179(12) 0.0301(14) 0.0207(12) -0.0045(12) -0.0017(11) -0.0003(11)
C1K 0.0291(17) 0.0299(18) 0.0194(15) -0.0014(13) -0.0008(13) -0.0020(14)
C2K 0.0275(17) 0.0271(17) 0.0178(14) -0.0020(13) 0.0009(13) -0.0001(13)
C3K 0.040(2) 0.0268(18) 0.0375(19) 0.0016(16) -0.0029(18) 0.0033(15)
C4K 0.059(3) 0.0244(19) 0.043(2) -0.0020(17) 0.003(2) -0.0009(18)
C5K 0.057(3) 0.030(2) 0.038(2) -0.0082(17) 0.004(2) -0.0095(18)
C6K 0.033(2) 0.036(2) 0.0307(18) -0.0063(16) -0.0022(16) -0.0087(16)
C7K 0.0218(14) 0.0316(16) 0.0148(12) -0.0045(12) -0.0003(14) -0.0013(13)
C8K 0.0214(16) 0.041(2) 0.0218(15) -0.0058(15) 0.0001(13) 0.0017(14)
O1L 0.0245(12) 0.0431(15) 0.0239(11) -0.0018(11) 0.0004(10) -0.0074(11)
N1L 0.0177(13) 0.0361(17) 0.0255(13) -0.0024(13) -0.0015(11) -0.0009(12)
N2L 0.0186(14) 0.0330(16) 0.0246(13) -0.0050(12) -0.0018(11) 0.0005(12)
C1L 0.0237(16) 0.0290(17) 0.0272(16) -0.0085(14) 0.0017(14) 0.0024(14)
C2L 0.0210(16) 0.0302(18) 0.0276(16) -0.0047(14) -0.0004(13) 0.0004(13)
C3L 0.0337(19) 0.033(2) 0.0351(18) -0.0041(16) -0.0093(16) 0.0047(16)
C4L 0.044(2) 0.035(2) 0.0347(18) 0.0013(17) -0.0069(17) -0.0025(17)
C5L 0.039(2) 0.033(2) 0.040(2) -0.0040(17) -0.0013(18) -0.0033(16)
C6L 0.0270(18) 0.0334(19) 0.0337(18) -0.0062(16) -0.0028(15) -0.0037(14)
C7L 0.0187(16) 0.038(2) 0.0239(15) -0.0089(14) 0.0012(13) 0.0035(13)
C8L 0.0165(15) 0.042(2) 0.0265(16) -0.0105(15) 0.0005(13) -0.0002(14)
O1M 0.0191(11) 0.0380(14) 0.0319(12) -0.0050(11) -0.0052(10) 0.0060(10)
N1M 0.0222(14) 0.0276(15) 0.0206(12) -0.0002(11) -0.0004(11) -0.0017(11)
N2M 0.0193(13) 0.0346(16) 0.0197(12) -0.0035(12) 0.0024(11) -0.0025(12)
C1M 0.0260(17) 0.0240(16) 0.0200(14) -0.0011(13) 0.0014(13) -0.0102(13)
C2M 0.0217(16) 0.0285(17) 0.0174(14) -0.0011(13) 0.0025(12) -0.0034(13)
C3M 0.037(2) 0.0347(19) 0.0174(14) 0.0025(14) 0.0047(14) -0.0052(15)
C4M 0.050(2) 0.0262(18) 0.0272(17) 0.0085(15) -0.0004(17) 0.0032(17)
C5M 0.054(2) 0.0225(17) 0.0290(17) 0.0042(15) 0.0091(18) -0.0002(16)
C6M 0.0337(19) 0.0237(17) 0.0199(15) 0.0018(13) 0.0074(14) -0.0045(14)
C7M 0.0118(13) 0.0356(18) 0.0234(15) -0.0033(14) -0.0019(12) -0.0033(12)
C8M 0.0194(15) 0.0319(18) 0.0212(14) -0.0004(14) -0.0043(12) -0.0052(13)
O1N 0.0294(13) 0.0395(14) 0.0276(12) -0.0082(11) -0.0019(11) -0.0143(11)
N1N 0.0209(13) 0.0255(14) 0.0196(12) -0.0001(11) -0.0019(11) -0.0054(11)
N2N 0.0228(13) 0.0278(15) 0.0198(12) -0.0006(11) -0.0021(11) -0.0016(11)
C1N 0.0209(16) 0.0235(16) 0.0225(14) 0.0061(13) -0.0009(13) 0.0011(12)
C2N 0.0212(15) 0.0218(16) 0.0214(14) 0.0027(12) -0.0014(12) 0.0004(12)
C3N 0.0262(17) 0.0217(16) 0.0294(16) 0.0048(14) 0.0040(14) 0.0025(13)
C4N 0.0291(18) 0.0174(16) 0.0338(17) 0.0004(14) 0.0040(15) -0.0013(13)
C5N 0.0321(18) 0.0206(16) 0.0341(17) 0.0007(15) 0.0063(15) -0.0014(14)
C6N 0.0278(17) 0.0205(15) 0.0266(15) 0.0013(14) 0.0036(14) 0.0010(13)
C7N 0.0196(15) 0.0337(18) 0.0171(13) 0.0002(13) -0.0034(12) -0.0017(13)
C8N 0.0227(16) 0.0336(18) 0.0171(14) -0.0031(13) -0.0033(13) -0.0048(13)
O1O 0.0252(11) 0.0298(12) 0.0212(10) 0.0039(10) -0.0001(9) 0.0021(10)
N1O 0.0247(14) 0.0274(15) 0.0186(12) 0.0036(11) -0.0029(11) -0.0013(11)
N2O 0.0254(14) 0.0229(14) 0.0191(12) 0.0001(11) -0.0015(11) -0.0011(11)
C1O 0.0308(17) 0.0215(15) 0.0220(14) -0.0021(12) -0.0007(15) 0.0025(13)
C2O 0.0275(16) 0.0222(16) 0.0205(14) -0.0017(13) -0.0028(13) -0.0033(12)
C3O 0.042(2) 0.0228(17) 0.0359(19) 0.0010(15) -0.0051(17) -0.0084(15)
C4O 0.049(2) 0.0253(19) 0.039(2) 0.0077(16) 0.0020(18) -0.0073(17)
C5O 0.053(2) 0.0243(17) 0.0314(17) 0.0055(15) 0.0015(18) -0.0005(17)
C6O 0.0360(19) 0.0286(18) 0.0301(17) 0.0030(15) 0.0011(16) 0.0051(15)
C7O 0.0237(16) 0.0248(16) 0.0191(14) -0.0056(13) -0.0012(12) 0.0013(12)
C8O 0.0224(16) 0.037(2) 0.0190(14) -0.0005(14) -0.0039(13) 0.0046(14)
O1P 0.0288(12) 0.0282(13) 0.0238(11) -0.0059(10) -0.0009(10) 0.0073(10)
N1P 0.0222(13) 0.0286(14) 0.0195(12) 0.0010(12) -0.0036(11) 0.0030(11)
N2P 0.0188(13) 0.0242(14) 0.0207(12) 0.0001(11) -0.0016(11) 0.0039(10)
C1P 0.0203(15) 0.0262(16) 0.0231(15) 0.0072(13) -0.0017(12) 0.0011(13)
C2P 0.0168(14) 0.0213(15) 0.0236(14) 0.0057(13) -0.0008(12) 0.0039(12)
C3P 0.0248(17) 0.0237(17) 0.0372(18) 0.0078(15) -0.0027(15) -0.0013(13)
C4P 0.035(2) 0.0184(17) 0.052(2) 0.0008(17) -0.0093(18) 0.0016(15)
C5P 0.0300(19) 0.0262(18) 0.050(2) 0.0093(17) -0.0084(18) 0.0055(15)
C6P 0.0243(17) 0.0289(18) 0.0352(18) 0.0049(15) -0.0069(15) 0.0076(14)
C7P 0.0187(15) 0.0324(17) 0.0161(13) 0.0018(13) 0.0013(12) -0.0008(13)
C8P 0.0179(14) 0.0253(16) 0.0202(14) -0.0016(13) -0.0001(12) 0.0040(12)
O1A 0.0314(12) 0.0242(12) 0.0240(11) -0.0070(10) -0.0006(11) -0.0065(10)
N2A 0.0179(12) 0.0229(14) 0.0187(11) -0.0040(11) -0.0037(10) -0.0002(10)
N1A 0.0188(12) 0.0186(13) 0.0202(12) -0.0037(11) 0.0011(10) 0.0006(10)
C2A 0.0145(14) 0.0167(14) 0.0198(13) 0.0001(12) -0.0041(12) -0.0005(11)
C1A 0.0233(16) 0.0150(14) 0.0177(13) -0.0005(11) -0.0029(12) 0.0035(11)
C6A 0.0199(15) 0.0195(16) 0.0228(14) -0.0012(12) 0.0032(12) 0.0007(12)
C5A 0.0237(15) 0.0194(15) 0.0267(16) -0.0017(14) 0.0017(13) -0.0034(13)
C4A 0.0267(16) 0.0199(15) 0.0274(16) -0.0058(14) 0.0022(14) -0.0003(13)
C3A 0.0213(16) 0.0199(15) 0.0233(15) -0.0030(12) 0.0007(12) 0.0020(12)
C7A 0.0209(15) 0.0240(16) 0.0154(13) -0.0012(12) -0.0043(12) 0.0012(12)
C8A 0.0212(15) 0.0220(16) 0.0177(13) -0.0034(12) -0.0012(12) 0.0034(12)
O1B 0.0274(12) 0.0185(10) 0.0186(9) 0.0046(8) -0.0045(9) 0.0024(9)
N1B 0.0225(13) 0.0181(13) 0.0170(11) -0.0008(10) 0.0005(10) 0.0037(10)
N2B 0.0235(13) 0.0190(13) 0.0138(11) 0.0019(10) -0.0012(10) 0.0024(10)
C1B 0.0269(16) 0.0161(14) 0.0180(13) -0.0016(11) -0.0015(12) 0.0045(12)
C2B 0.0268(15) 0.0191(15) 0.0140(13) 0.0012(12) 0.0005(13) 0.0021(12)
C3B 0.0302(17) 0.0216(16) 0.0291(16) 0.0043(14) 0.0029(15) 0.0093(13)
C4B 0.041(2) 0.0254(18) 0.0344(18) 0.0097(16) 0.0003(17) 0.0086(16)
C5B 0.040(2) 0.0224(16) 0.0269(16) 0.0086(14) 0.0050(15) 0.0009(14)
C6B 0.0305(18) 0.0227(16) 0.0248(16) 0.0028(13) 0.0017(14) 0.0018(14)
C7B 0.0222(15) 0.0200(14) 0.0133(12) -0.0039(11) -0.0049(11) 0.0020(11)
C8B 0.0221(15) 0.0264(16) 0.0140(13) 0.0017(12) 0.0008(12) 0.0047(12)
O1C 0.0295(12) 0.0352(14) 0.0249(12) -0.0025(11) -0.0008(11) 0.0150(11)
N1C 0.0190(13) 0.0237(14) 0.0196(12) 0.0027(11) -0.0033(10) 0.0027(11)
N2C 0.0215(13) 0.0246(14) 0.0180(11) -0.0027(11) -0.0007(10) 0.0045(11)
C1C 0.0193(15) 0.0229(16) 0.0215(14) 0.0050(12) -0.0037(12) -0.0004(12)
C2C 0.0169(15) 0.0220(15) 0.0169(13) 0.0009(12) 0.0006(12) 0.0010(12)
C3C 0.0232(15) 0.0210(15) 0.0216(14) 0.0029(13) -0.0048(13) 0.0009(12)
C4C 0.0299(17) 0.0179(16) 0.0239(15) 0.0013(13) -0.0045(14) 0.0032(13)
C5C 0.0392(19) 0.0195(16) 0.0261(16) 0.0002(14) -0.0110(15) 0.0023(15)
C6C 0.0321(19) 0.0207(17) 0.0245(15) -0.0005(13) -0.0094(14) 0.0005(13)
C7C 0.0181(15) 0.0312(18) 0.0174(14) 0.0029(13) 0.0029(12) 0.0028(13)
C8C 0.0154(15) 0.0343(19) 0.0237(15) 0.0036(14) -0.0010(13) 0.0028(13)
O1D 0.0198(11) 0.0293(12) 0.0267(12) 0.0048(11) -0.0009(10) -0.0050(9)
N1D 0.0204(13) 0.0236(14) 0.0184(12) 0.0042(11) -0.0017(10) 0.0000(11)
N2D 0.0171(13) 0.0260(14) 0.0195(12) 0.0018(11) -0.0029(10) -0.0022(10)
C1D 0.0196(15) 0.0234(16) 0.0220(14) 0.0029(13) -0.0028(12) 0.0049(12)
C2D 0.0179(15) 0.0193(15) 0.0211(14) 0.0014(12) -0.0010(12) -0.0001(11)
C3D 0.0272(18) 0.0223(16) 0.0222(15) 0.0033(13) -0.0033(13) 0.0025(13)
C4D 0.0320(19) 0.0190(16) 0.0293(17) 0.0051(14) -0.0025(15) -0.0035(13)
C5D 0.0328(18) 0.0193(15) 0.0301(17) 0.0006(14) -0.0064(15) -0.0010(13)
C6D 0.0248(16) 0.0191(15) 0.0242(15) -0.0001(13) -0.0051(13) 0.0012(12)
C7D 0.0123(12) 0.0287(16) 0.0194(13) 0.0012(13) -0.0041(11) 0.0039(12)
C8D 0.0179(15) 0.0300(18) 0.0196(13) -0.0011(13) -0.0045(12) 0.0007(13)
O1E 0.0268(12) 0.0301(13) 0.0211(11) 0.0043(10) -0.0037(10) 0.0026(10)
N1E 0.0213(14) 0.0251(14) 0.0190(12) 0.0009(11) -0.0004(11) -0.0005(11)
N2E 0.0192(13) 0.0240(14) 0.0218(12) 0.0005(11) -0.0030(11) 0.0010(10)
C1E 0.0226(16) 0.0233(16) 0.0220(14) -0.0002(13) -0.0041(13) -0.0009(13)
C2E 0.0177(15) 0.0236(16) 0.0197(13) -0.0005(12) -0.0037(12) 0.0011(12)
C3E 0.0290(18) 0.0236(17) 0.0329(18) 0.0030(14) -0.0004(15) -0.0003(13)
C4E 0.042(2) 0.0258(18) 0.0278(17) 0.0049(15) -0.0042(16) 0.0049(16)
C5E 0.039(2) 0.0276(19) 0.0337(18) 0.0007(16) -0.0045(16) 0.0107(16)
C6E 0.0265(18) 0.0304(18) 0.0289(17) 0.0000(15) -0.0007(15) 0.0070(14)
C7E 0.0206(14) 0.0253(16) 0.0180(13) -0.0044(13) -0.0062(12) -0.0027(12)
C8E 0.0228(15) 0.0299(18) 0.0187(14) -0.0018(13) -0.0015(13) -0.0007(13)
O1F 0.0299(12) 0.0253(11) 0.0237(10) -0.0093(9) -0.0018(10) 0.0004(11)
N1F 0.0230(13) 0.0232(14) 0.0203(12) -0.0030(11) 0.0014(10) -0.0010(11)
N2F 0.0234(12) 0.0222(13) 0.0179(11) -0.0043(11) 0.0004(10) 0.0023(10)
C1F 0.0256(16) 0.0205(15) 0.0196(14) -0.0019(12) 0.0002(13) -0.0004(12)
C2F 0.0215(15) 0.0200(15) 0.0193(14) -0.0037(12) 0.0024(12) -0.0005(12)
C3F 0.0276(17) 0.0233(16) 0.0325(17) -0.0017(14) 0.0072(14) -0.0004(13)
C4F 0.0310(19) 0.0220(17) 0.0390(19) -0.0048(15) 0.0022(16) -0.0010(14)
C5F 0.0294(18) 0.0219(16) 0.0327(18) -0.0074(14) 0.0024(15) 0.0023(13)
C6F 0.0246(17) 0.0269(17) 0.0252(16) -0.0038(14) 0.0017(14) 0.0037(13)
C7F 0.0255(15) 0.0244(15) 0.0117(12) -0.0019(11) 0.0002(12) 0.0000(12)
C8F 0.0235(16) 0.0260(17) 0.0159(13) -0.0022(13) 0.0017(12) 0.0038(12)
O1G 0.0339(14) 0.0325(14) 0.0245(12) 0.0071(11) 0.0001(11) -0.0109(11)
N1G 0.0195(13) 0.0207(13) 0.0176(11) -0.0001(10) -0.0023(10) -0.0020(10)
N2G 0.0250(14) 0.0226(14) 0.0162(11) 0.0010(11) -0.0026(11) 0.0004(11)
C1G 0.0236(16) 0.0174(15) 0.0205(14) -0.0009(12) -0.0001(13) 0.0018(12)
C2G 0.0279(17) 0.0179(16) 0.0205(14) 0.0008(12) -0.0029(13) -0.0029(13)
C3G 0.045(2) 0.0203(17) 0.0377(19) 0.0009(15) -0.0140(17) -0.0039(15)
C4G 0.056(3) 0.029(2) 0.050(2) 0.0133(19) -0.022(2) -0.0206(19)
C5G 0.055(3) 0.033(2) 0.036(2) 0.0134(17) -0.0169(19) -0.0153(19)
C6G 0.0324(19) 0.0278(18) 0.0235(16) 0.0071(14) -0.0045(15) -0.0077(14)
C7G 0.0191(14) 0.0252(16) 0.0176(13) -0.0015(13) 0.0037(12) 0.0000(12)
C8G 0.0178(14) 0.0245(16) 0.0225(14) -0.0026(13) 0.0001(12) -0.0018(13)
O1H 0.0192(11) 0.0259(12) 0.0269(12) -0.0031(10) -0.0026(10) 0.0067(9)
N1H 0.0182(13) 0.0213(13) 0.0211(12) -0.0009(11) -0.0025(10) 0.0016(10)
N2H 0.0187(13) 0.0210(13) 0.0212(12) -0.0007(11) -0.0024(10) 0.0009(10)
C1H 0.0196(15) 0.0193(15) 0.0211(14) 0.0004(12) 0.0016(12) -0.0006(12)
C2H 0.0209(15) 0.0186(15) 0.0195(14) 0.0003(12) 0.0006(12) -0.0008(12)
C3H 0.039(2) 0.0189(16) 0.0255(16) -0.0034(13) 0.0009(15) -0.0004(14)
C4H 0.046(2) 0.0208(17) 0.0279(17) -0.0009(14) 0.0041(16) 0.0057(16)
C5H 0.038(2) 0.0222(17) 0.0332(18) 0.0088(15) 0.0061(16) 0.0063(15)
C6H 0.0270(17) 0.0233(16) 0.0226(15) 0.0050(13) 0.0014(13) 0.0046(13)
C7H 0.0129(12) 0.0230(15) 0.0205(13) -0.0009(12) -0.0013(11) -0.0013(11)
C8H 0.0169(15) 0.0321(18) 0.0200(14) -0.0011(13) -0.0035(12) -0.0019(13)
P1T 0.0145(3) 0.0191(3) 0.0172(3) -0.0006(3) 0.0010(3) -0.0011(3)
C1T 0.0163(14) 0.0203(15) 0.0235(14) -0.0028(13) -0.0017(12) -0.0023(12)
C2T 0.0208(15) 0.0241(17) 0.0269(15) -0.0003(14) 0.0007(13) -0.0056(13)
C3T 0.0213(16) 0.0242(17) 0.0374(18) -0.0056(15) 0.0029(14) -0.0057(13)
C4T 0.0264(19) 0.0254(18) 0.054(2) -0.0007(17) 0.0050(18) -0.0052(15)
C5T 0.0155(14) 0.0234(16) 0.0169(13) 0.0022(12) 0.0034(11) 0.0011(11)
C6T 0.0190(15) 0.0333(18) 0.0226(14) 0.0039(14) 0.0011(12) 0.0038(14)
C7T 0.0305(18) 0.041(2) 0.0390(18) 0.0176(17) 0.0095(17) 0.0129(17)
C8T 0.0344(19) 0.0251(17) 0.0273(16) 0.0033(14) -0.0034(15) 0.0025(14)
C9T 0.0191(15) 0.0220(15) 0.0195(13) -0.0021(12) 0.0021(12) -0.0023(12)
C10T 0.0246(16) 0.0205(15) 0.0214(13) -0.0035(12) 0.0011(12) -0.0045(13)
C11T 0.033(2) 0.0227(16) 0.0267(15) 0.0000(13) -0.0017(15) 0.0009(14)
C12T 0.051(2) 0.0256(18) 0.0375(19) -0.0071(16) -0.0009(19) -0.0096(17)
C13T 0.0180(15) 0.0274(17) 0.0273(16) 0.0056(14) -0.0053(13) 0.0004(12)
C14T 0.0301(18) 0.0332(19) 0.042(2) -0.0016(18) -0.0067(17) 0.0140(15)
C15T 0.045(3) 0.048(3) 0.056(3) 0.011(2) -0.004(2) 0.022(2)
C16T 0.069(4) 0.066(3) 0.079(4) -0.007(3) -0.006(3) 0.042(3)
P1R 0.0164(3) 0.0177(3) 0.0149(3) -0.0004(3) -0.0012(3) 0.0026(3)
C1R 0.0187(15) 0.0200(15) 0.0160(13) -0.0026(12) -0.0050(12) 0.0025(11)
C2R 0.0245(15) 0.0256(16) 0.0220(14) -0.0015(14) 0.0030(13) -0.0006(13)
C3R 0.0262(17) 0.0287(18) 0.0331(18) -0.0017(15) -0.0037(15) -0.0071(14)
C4R 0.061(3) 0.033(2) 0.035(2) -0.0084(18) 0.010(2) -0.0142(19)
C5R 0.0204(15) 0.0209(14) 0.0171(13) 0.0012(11) -0.0006(12) 0.0013(12)
C6R 0.0194(14) 0.0197(15) 0.0226(14) 0.0012(12) -0.0009(12) 0.0023(12)
C7R 0.0266(18) 0.0236(16) 0.0311(16) 0.0056(14) 0.0020(15) -0.0014(14)
C8R 0.047(2) 0.0273(19) 0.0351(19) 0.0109(16) -0.0023(18) 0.0004(17)
C9R 0.0203(15) 0.0217(15) 0.0129(12) -0.0020(12) -0.0004(11) 0.0036(12)
C10R 0.0200(15) 0.0168(13) 0.0198(13) 0.0019(12) -0.0030(12) 0.0012(12)
C11R 0.0327(18) 0.0214(16) 0.0212(14) -0.0014(13) 0.0028(14) -0.0037(14)
C12R 0.041(2) 0.0265(16) 0.0196(14) -0.0022(13) -0.0086(16) -0.0015(16)
C13R 0.0205(14) 0.0163(14) 0.0212(14) 0.0021(12) -0.0044(12) 0.0054(12)
C14R 0.0201(15) 0.0213(16) 0.0260(15) -0.0040(13) -0.0021(13) 0.0053(12)
C15R 0.0230(16) 0.0202(16) 0.0387(19) 0.0020(14) -0.0013(15) 0.0039(13)
C16R 0.0285(19) 0.0291(19) 0.050(2) -0.0057(18) 0.0059(17) 0.0090(15)
O4SB 0.082(4) 0.042(3) 0.057(3) -0.003(3) 0.033(3) 0.002(3)
C4SB 0.080(9) 0.036(7) 0.070(9) 0.000(7) 0.044(8) -0.003(7)
O3S 0.059(2) 0.0394(19) 0.095(3) 0.0028(19) 0.013(2) 0.0004(16)
C3S 0.058(3) 0.050(3) 0.041(2) 0.008(2) 0.003(2) -0.004(2)
O1S 0.058(2) 0.0399(17) 0.060(2) -0.0003(15) -0.0211(18) 0.0020(15)
C1S 0.072(4) 0.058(3) 0.048(3) 0.002(2) 0.024(3) 0.001(3)
O4S 0.059(3) 0.034(2) 0.043(2) 0.0153(18) 0.041(2) 0.0263(19)
C4S 0.082(4) 0.042(3) 0.057(3) -0.003(3) 0.033(3) 0.002(3)
O2S 0.078(3) 0.071(3) 0.0406(17) -0.0207(17) 0.0045(18) -0.042(2)
C2S 0.079(4) 0.101(5) 0.051(3) -0.036(3) 0.009(3) -0.042(4)
I1AP 0.0237(2) 0.0317(5) 0.0473(3) 0.0070(3) 0.0085(2) 0.0062(2)
O1AP 0.102(7) 0.048(4) 0.100(6) 0.014(4) 0.000(5) -0.009(4)
O2AP 0.026(3) 0.086(7) 0.092(6) 0.023(6) -0.007(4) -0.011(3)
O3AP 0.083(5) 0.078(5) 0.056(4) -0.028(4) 0.022(4) 0.029(4)
O4AP 0.058(6) 0.090(7) 0.044(4) -0.007(5) -0.005(5) 0.023(5)
I1AQ 0.0229(3) 0.0409(7) 0.0262(7) -0.0003(6) 0.0001(5) 0.0055(3)
O1AQ 0.039(11) 0.072(10) 0.071(12) 0.019(10) 0.001(11) 0.013(10)
O2AQ 0.056(11) 0.080(10) 0.093(12) -0.021(9) -0.003(10) 0.015(9)
O3AQ 0.028(7) 0.078(11) 0.039(10) 0.000(10) -0.018(7) -0.007(7)
O4AQ 0.046(12) 0.060(14) 0.020(7) -0.005(7) -0.016(7) -0.006(10)
I1AK 0.0182(4) 0.0314(8) 0.0231(6) 0.0012(4) -0.0014(4) -0.0004(3)
O1AK 0.057(8) 0.035(4) 0.073(6) 0.012(4) -0.002(6) 0.014(4)
O2AK 0.051(8) 0.073(6) 0.026(4) 0.004(4) 0.011(4) 0.001(5)
O3AK 0.078(7) 0.069(6) 0.050(5) -0.014(5) -0.022(5) -0.007(5)
O4AK 0.031(4) 0.081(7) 0.085(7) 0.029(6) 0.007(4) 0.018(4)
I1AL 0.0340(17) 0.065(3) 0.049(3) 0.015(2) -0.0042(18) -0.0008(16)
O1AL 0.040(13) 0.054(8) 0.085(13) 0.004(8) -0.010(12) -0.012(7)
O2AL 0.060(10) 0.068(10) 0.050(8) 0.011(7) 0.021(7) 0.011(8)
O3AL 0.080(9) 0.093(9) 0.051(7) -0.004(7) -0.024(7) 0.013(8)
O4AL 0.032(7) 0.093(12) 0.056(11) 0.010(11) 0.003(6) 0.002(7)
I1AM 0.0233(3) 0.0297(8) 0.0514(5) 0.0064(5) -0.0059(4) -0.0007(3)
O1AM 0.063(6) 0.039(5) 0.157(11) 0.006(5) 0.001(8) 0.008(4)
O2AM 0.059(11) 0.116(10) 0.050(6) 0.000(6) -0.013(5) 0.004(8)
O3AM 0.058(6) 0.106(9) 0.035(6) 0.022(6) -0.021(5) 0.012(6)
O4AM 0.041(5) 0.083(8) 0.109(10) 0.040(7) 0.018(5) -0.003(5)
I1AO 0.0229(3) 0.0409(7) 0.0262(7) -0.0003(6) 0.0001(5) 0.0055(3)
O1AO 0.064(7) 0.046(5) 0.164(13) -0.017(6) -0.003(9) 0.008(5)
O2AO 0.052(7) 0.067(9) 0.087(9) -0.004(7) -0.016(6) 0.002(6)
O3AO 0.089(7) 0.107(9) 0.056(7) 0.003(8) 0.028(6) -0.015(7)
O4AO 0.077(12) 0.112(11) 0.026(5) -0.004(6) 0.016(5) 0.021(9)

loop_
_atom_type_symbol
_atom_type_description
_atom_type_scat_dispersion_real
_atom_type_scat_dispersion_imag
_atom_type_scat_source
C C 0.0033 0.0016 'International Tables Vol C Tables 4.2.6.8 and 6.1.1.4'
H H 0.0000 0.0000 'International Tables Vol C Tables 4.2.6.8 and 6.1.1.4'
I I -0.4742 1.8119 'International Tables Vol C Tables 4.2.6.8 and 6.1.1.4'
N N 0.0061 0.0033 'International Tables Vol C Tables 4.2.6.8 and 6.1.1.4'
O O 0.0106 0.0060 'International Tables Vol C Tables 4.2.6.8 and 6.1.1.4'
P P 0.1023 0.0942 'International Tables Vol C Tables 4.2.6.8 and 6.1.1.4'

loop_
_exptl_crystal_face_index_h
_exptl_crystal_face_index_k
_exptl_crystal_face_index_l
_exptl_crystal_face_perp_dist
_exptl_oxdiff_crystal_face_indexfrac_h
_exptl_oxdiff_crystal_face_indexfrac_k
_exptl_oxdiff_crystal_face_indexfrac_l
_exptl_oxdiff_crystal_face_x
_exptl_oxdiff_crystal_face_y
_exptl_oxdiff_crystal_face_z
0 -1 -1 0.2226 -0.0000 -1.0000 -1.0000 0.0281 -0.0168 0.0347
1 -2 0 0.2313 1.0000 -2.0000 0.0000 0.0748 -0.0091 -0.0010
0 -1 0 0.2498 0.0000 -1.0000 0.0000 0.0307 0.0073 0.0107
-1 -1 1 0.1936 -1.0000 -1.0000 1.0000 0.0199 0.0551 0.0090
0 1 1 0.3108 0.0000 1.0000 1.0000 -0.0281 0.0168 -0.0347
-2 2 1 0.2407 -2.0000 2.0000 1.0000 -0.0856 0.0569 -0.0006
-1 -1 -1 0.2417 -1.0000 -1.0000 -1.0000 0.0147 0.0069 0.0570
-1 0 -1 0.2219 -1.0000 -0.0000 -1.0000 -0.0160 -0.0004 0.0464
3 0 1 0.2418 3.0000 0.0000 1.0000 0.0429 -0.0470 -0.0911
1 -1 -1 0.1846 1.0000 -1.0000 -1.0000 0.0415 -0.0405 0.0123
1 -1 1 0.1918 1.0000 -1.0000 1.0000 0.0467 0.0077 -0.0357
1 0 1 0.2206 1.0000 0.0000 1.0000 0.0160 0.0004 -0.0464
1 0 -1 0.1856 1.0000 0.0000 -1.0000 0.0108 -0.0478 0.0017
-1 0 1 0.1723 -1.0000 -0.0000 1.0000 -0.0108 0.0478 -0.0017
0 3 -1 0.1803 -0.0000 3.0000 -1.0000 -0.0946 -0.0461 -0.0080
0 -1 1 0.1948 -0.0000 -1.0000 1.0000 0.0333 0.0314 -0.0134

loop_
_geom_angle_atom_site_label_1
_geom_angle_atom_site_label_2
_geom_angle_atom_site_label_3
_geom_angle
C7I N2I C2I 108.9(2)
C7I N2I C8P 120.3(3)
C8P N2I C2I 124.6(3)
C7I N1I C1I 109.2(3)
C7I N1I C8I 121.2(3)
C8I N1I C1I 120.9(3)
N2I C2I H2I 108.6
N2I C2I C1I 99.6(3)
N2I C2I C3I 121.0(3)
C1I C2I H2I 108.6
C3I C2I H2I 108.6
C3I C2I C1I 109.7(3)
N1I C1I C2I 100.2(2)
N1I C1I H1I 108.4
N1I C1I C6I 119.9(3)
C2I C1I H1I 108.4
C6I C1I C2I 110.8(3)
C6I C1I H1I 108.4
C1I C6I H6IA 110.4
C1I C6I H6IB 110.4
C1I C6I C5I 106.6(3)
H6IA C6I H6IB 108.6
C5I C6I H6IA 110.4
C5I C6I H6IB 110.4
C6I C5I H5IA 109.0
C6I C5I H5IB 109.0
C6I C5I C4I 112.8(3)
H5IA C5I H5IB 107.8
C4I C5I H5IA 109.0
C4I C5I H5IB 109.0
C5I C4I H4IA 109.0
C5I C4I H4IB 109.0
C5I C4I C3I 113.0(3)
H4IA C4I H4IB 107.8
C3I C4I H4IA 109.0
C3I C4I H4IB 109.0
C2I C3I C4I 104.6(3)
C2I C3I H3IA 110.8
C2I C3I H3IB 110.8
C4I C3I H3IA 110.8
C4I C3I H3IB 110.8
H3IA C3I H3IB 108.9
O1I C7I N2I 126.5(3)
O1I C7I N1I 125.6(3)
N1I C7I N2I 107.9(3)
N1I C8I H8IA 109.4
N1I C8I H8IB 109.4
H8IA C8I H8IB 108.0
N1J C8I N1I 111.3(3)
N1J C8I H8IA 109.4
N1J C8I H8IB 109.4
C8I N1J C1J 121.2(3)
C7J N1J C8I 120.4(3)
C7J N1J C1J 108.8(3)
C7J N2J C2J 109.1(3)
C7J N2J C8J 120.5(3)
C8J N2J C2J 124.2(3)
N1J C1J H1J 108.5
N1J C1J C2J 100.6(3)
N1J C1J C6J 119.4(3)
C2J C1J H1J 108.5
C6J C1J H1J 108.5
C6J C1J C2J 110.7(3)
N2J C2J C1J 100.3(3)
N2J C2J H2J 108.8
N2J C2J C3J 120.1(3)
C1J C2J H2J 108.8
C3J C2J C1J 109.4(3)
C3J C2J H2J 108.8
C2J C3J H3JA 110.7
C2J C3J H3JB 110.7
C2J C3J C4J 105.2(3)
H3JA C3J H3JB 108.8
C4J C3J H3JA 110.7
C4J C3J H3JB 110.7
C3J C4J H4JA 108.9
C3J C4J H4JB 108.9
H4JA C4J H4JB 107.7
C5J C4J C3J 113.6(4)
C5J C4J H4JA 108.9
C5J C4J H4JB 108.9
C4J C5J H5JA 109.0
C4J C5J H5JB 109.0
H5JA C5J H5JB 107.8
C6J C5J C4J 113.0(4)
C6J C5J H5JA 109.0
C6J C5J H5JB 109.0
C1J C6J C5J 106.0(3)
C1J C6J H6JA 110.5
C1J C6J H6JB 110.5
C5J C6J H6JA 110.5
C5J C6J H6JB 110.5
H6JA C6J H6JB 108.7
O1J C7J N1J 126.2(3)
O1J C7J N2J 126.1(3)
N1J C7J N2J 107.7(3)
N2J C8J H8JA 108.3
N2J C8J H8JB 108.3
N2J C8J N2K 115.8(3)
H8JA C8J H8JB 107.4
N2K C8J H8JA 108.3
N2K C8J H8JB 108.3
C7K N1K C1K 108.8(3)
C7K N1K C8K 120.7(3)
C8K N1K C1K 120.8(3)
C8J N2K C2K 124.1(3)
C7K N2K C8J 120.1(3)
C7K N2K C2K 108.3(3)
N1K C1K H1K 108.2
N1K C1K C2K 100.3(3)
N1K C1K C6K 120.6(3)
C2K C1K H1K 108.2
C6K C1K H1K 108.2
C6K C1K C2K 110.7(3)
N2K C2K C1K 100.3(3)
N2K C2K H2K 108.9
N2K C2K C3K 119.4(3)
C1K C2K H2K 108.9
C3K C2K C1K 109.7(3)
C3K C2K H2K 108.9
C2K C3K H3KA 110.4
C2K C3K H3KB 110.4
C2K C3K C4K 106.5(3)
H3KA C3K H3KB 108.6
C4K C3K H3KA 110.4
C4K C3K H3KB 110.4
C3K C4K H4KA 108.8
C3K C4K H4KB 108.8
H4KA C4K H4KB 107.7
C5K C4K C3K 113.7(4)
C5K C4K H4KA 108.8
C5K C4K H4KB 108.8
C4K C5K H5KA 108.9
C4K C5K H5KB 108.9
C4K C5K C6K 113.2(4)
H5KA C5K H5KB 107.7
C6K C5K H5KA 108.9
C6K C5K H5KB 108.9
C1K C6K C5K 105.8(3)
C1K C6K H6KA 110.6
C1K C6K H6KB 110.6
C5K C6K H6KA 110.6
C5K C6K H6KB 110.6
H6KA C6K H6KB 108.7
O1K C7K N1K 126.0(3)
O1K C7K N2K 126.1(3)
N1K C7K N2K 107.9(3)
N1K C8K H8KA 109.3
N1K C8K H8KB 109.3
H8KA C8K H8KB 108.0
N1L C8K N1K 111.6(3)
N1L C8K H8KA 109.3
N1L C8K H8KB 109.3
C8K N1L C1L 122.0(3)
C7L N1L C8K 120.2(3)
C7L N1L C1L 109.3(3)
C7L N2L C2L 108.4(3)
C7L N2L C8L 121.3(3)
C8L N2L C2L 124.5(3)
N1L C1L H1L 108.6
N1L C1L C2L 100.8(3)
N1L C1L C6L 119.9(3)
C2L C1L H1L 108.6
C6L C1L H1L 108.6
C6L C1L C2L 109.9(3)
N2L C2L C1L 100.2(3)
N2L C2L H2L 108.4
N2L C2L C3L 120.9(3)
C1L C2L H2L 108.4
C3L C2L C1L 109.8(3)
C3L C2L H2L 108.4
C2L C3L H3LA 110.6
C2L C3L H3LB 110.6
C2L C3L C4L 105.5(3)
H3LA C3L H3LB 108.8
C4L C3L H3LA 110.6
C4L C3L H3LB 110.6
C3L C4L H4LA 108.9
C3L C4L H4LB 108.9
H4LA C4L H4LB 107.8
C5L C4L C3L 113.2(3)
C5L C4L H4LA 108.9
C5L C4L H4LB 108.9
C4L C5L H5LA 109.0
C4L C5L H5LB 109.0
C4L C5L C6L 113.0(3)
H5LA C5L H5LB 107.8
C6L C5L H5LA 109.0
C6L C5L H5LB 109.0
C1L C6L C5L 107.0(3)
C1L C6L H6LA 110.3
C1L C6L H6LB 110.3
C5L C6L H6LA 110.3
C5L C6L H6LB 110.3
H6LA C6L H6LB 108.6
O1L C7L N1L 126.1(3)
O1L C7L N2L 125.9(3)
N1L C7L N2L 108.0(3)
N2L C8L H8LA 108.3
N2L C8L H8LB 108.3
N2L C8L N2M 116.0(3)
H8LA C8L H8LB 107.4
N2M C8L H8LA 108.3
N2M C8L H8LB 108.3
C7M N1M C1M 109.4(3)
C7M N1M C8M 120.8(3)
C8M N1M C1M 122.3(3)
C8L N2M C2M 124.3(3)
C7M N2M C8L 120.5(3)
C7M N2M C2M 108.9(3)
N1M C1M H1M 108.4
N1M C1M C2M 100.1(3)
N1M C1M C6M 120.0(3)
C2M C1M H1M 108.4
C6M C1M H1M 108.4
C6M C1M C2M 110.9(3)
N2M C2M C1M 100.4(3)
N2M C2M H2M 108.3
N2M C2M C3M 121.3(3)
C1M C2M H2M 108.3
C3M C2M C1M 109.6(3)
C3M C2M H2M 108.3
C2M C3M H3MA 110.3
C2M C3M H3MB 110.3
C2M C3M C4M 106.9(3)
H3MA C3M H3MB 108.6
C4M C3M H3MA 110.3
C4M C3M H3MB 110.3
C3M C4M H4MA 108.9
C3M C4M H4MB 108.9
C3M C4M C5M 113.5(3)
H4MA C4M H4MB 107.7
C5M C4M H4MA 108.9
C5M C4M H4MB 108.9
C4M C5M H5MA 108.9
C4M C5M H5MB 108.9
C4M C5M C6M 113.5(3)
H5MA C5M H5MB 107.7
C6M C5M H5MA 108.9
C6M C5M H5MB 108.9
C1M C6M C5M 106.4(3)
C1M C6M H6MA 110.4
C1M C6M H6MB 110.4
C5M C6M H6MA 110.4
C5M C6M H6MB 110.4
H6MA C6M H6MB 108.6
O1M C7M N1M 126.0(3)
O1M C7M N2M 126.4(3)
N1M C7M N2M 107.7(3)
N1M C8M H8MA 109.5
N1M C8M H8MB 109.5
N1M C8M N1N 110.6(3)
H8MA C8M H8MB 108.1
N1N C8M H8MA 109.5
N1N C8M H8MB 109.5
C8M N1N C1N 123.6(3)
C7N N1N C8M 122.1(3)
C7N N1N C1N 109.0(3)
C7N N2N C2N 108.5(3)
C7N N2N C8N 121.3(3)
C8N N2N C2N 124.3(3)
N1N C1N H1N 108.1
N1N C1N C2N 100.2(3)
N1N C1N C6N 120.8(3)
C2N C1N H1N 108.1
C2N C1N C6N 111.0(3)
C6N C1N H1N 108.1
N2N C2N C1N 100.1(3)
N2N C2N H2N 108.3
N2N C2N C3N 120.4(3)
C1N C2N H2N 108.3
C3N C2N C1N 110.8(3)
C3N C2N H2N 108.3
C2N C3N H3NA 110.6
C2N C3N H3NB 110.6
C2N C3N C4N 105.5(3)
H3NA C3N H3NB 108.8
C4N C3N H3NA 110.6
C4N C3N H3NB 110.6
C3N C4N H4NA 109.0
C3N C4N H4NB 109.0
H4NA C4N H4NB 107.8
C5N C4N C3N 112.8(3)
C5N C4N H4NA 109.0
C5N C4N H4NB 109.0
C4N C5N H5NA 109.1
C4N C5N H5NB 109.1
C4N C5N C6N 112.7(3)
H5NA C5N H5NB 107.8
C6N C5N H5NA 109.1
C6N C5N H5NB 109.1
C1N C6N C5N 106.3(3)
C1N C6N H6NA 110.5
C1N C6N H6NB 110.5
C5N C6N H6NA 110.5
C5N C6N H6NB 110.5
H6NA C6N H6NB 108.7
O1N C7N N1N 125.5(3)
O1N C7N N2N 126.9(3)
N1N C7N N2N 107.6(3)
N2N C8N H8NA 108.4
N2N C8N H8NB 108.4
H8NA C8N H8NB 107.4
N2O C8N N2N 115.6(3)
N2O C8N H8NA 108.4
N2O C8N H8NB 108.4
C7O N1O C1O 108.4(3)
C7O N1O C8O 121.4(3)
C8O N1O C1O 121.5(3)
C8N N2O C2O 124.2(3)
C7O N2O C8N 121.0(3)
C7O N2O C2O 108.7(3)
N1O C1O H1O 108.0
N1O C1O C2O 100.7(3)
N1O C1O C6O 120.1(3)
C2O C1O H1O 108.0
C6O C1O H1O 108.0
C6O C1O C2O 111.3(3)
N2O C2O C1O 100.2(3)
N2O C2O H2O 108.6
N2O C2O C3O 120.1(3)
C1O C2O H2O 108.6
C3O C2O C1O 110.1(3)
C3O C2O H2O 108.6
C2O C3O H3OA 110.6
C2O C3O H3OB 110.6
C2O C3O C4O 105.8(3)
H3OA C3O H3OB 108.7
C4O C3O H3OA 110.6
C4O C3O H3OB 110.6
C3O C4O H4OA 108.8
C3O C4O H4OB 108.8
H4OA C4O H4OB 107.6
C5O C4O C3O 114.0(3)
C5O C4O H4OA 108.8
C5O C4O H4OB 108.8
C4O C5O H5OA 109.0
C4O C5O H5OB 109.0
C4O C5O C6O 113.0(3)
H5OA C5O H5OB 107.8
C6O C5O H5OA 109.0
C6O C5O H5OB 109.0
C1O C6O C5O 106.3(3)
C1O C6O H6OA 110.5
C1O C6O H6OB 110.5
C5O C6O H6OA 110.5
C5O C6O H6OB 110.5
H6OA C6O H6OB 108.7
O1O C7O N1O 126.1(3)
O1O C7O N2O 125.9(3)
N1O C7O N2O 108.0(3)
N1O C8O H8OA 109.3
N1O C8O H8OB 109.3
H8OA C8O H8OB 108.0
N1P C8O N1O 111.5(3)
N1P C8O H8OA 109.3
N1P C8O H8OB 109.3
C8O N1P C1P 122.0(3)
C7P N1P C8O 121.4(3)
C7P N1P C1P 109.4(3)
C7P N2P C2P 108.6(3)
C7P N2P C8P 120.6(3)
C8P N2P C2P 124.0(3)
N1P C1P H1P 108.4
N1P C1P C2P 100.5(3)
N1P C1P C6P 120.4(3)
C2P C1P H1P 108.4
C6P C1P H1P 108.4
C6P C1P C2P 110.2(3)
N2P C2P C1P 100.4(3)
N2P C2P H2P 108.5
N2P C2P C3P 120.3(3)
C1P C2P H2P 108.5
C3P C2P C1P 110.0(3)
C3P C2P H2P 108.5
C2P C3P H3PA 110.6
C2P C3P H3PB 110.6
C2P C3P C4P 105.9(3)
H3PA C3P H3PB 108.7
C4P C3P H3PA 110.6
C4P C3P H3PB 110.6
C3P C4P H4PA 108.9
C3P C4P H4PB 108.9
H4PA C4P H4PB 107.8
C5P C4P C3P 113.2(3)
C5P C4P H4PA 108.9
C5P C4P H4PB 108.9
C4P C5P H5PA 108.9
C4P C5P H5PB 108.9
C4P C5P C6P 113.3(3)
H5PA C5P H5PB 107.7
C6P C5P H5PA 108.9
C6P C5P H5PB 108.9
C1P C6P C5P 106.1(3)
C1P C6P H6PA 110.5
C1P C6P H6PB 110.5
C5P C6P H6PA 110.5
C5P C6P H6PB 110.5
H6PA C6P H6PB 108.7
O1P C7P N1P 126.8(3)
O1P C7P N2P 125.6(3)
N1P C7P N2P 107.7(3)
N2I C8P H8PA 108.5
N2I C8P H8PB 108.5
N2P C8P N2I 115.1(3)
N2P C8P H8PA 108.5
N2P C8P H8PB 108.5
H8PA C8P H8PB 107.5
C7A N2A C2A 108.7(2)
C7A N2A C8H 118.9(3)
C8H N2A C2A 124.4(3)
C7A N1A C1A 109.2(3)
C7A N1A C8A 120.6(3)
C8A N1A C1A 120.9(3)
N2A C2A H2A 108.6
N2A C2A C1A 100.6(2)
N2A C2A C3A 120.4(3)
C1A C2A H2A 108.6
C1A C2A C3A 109.5(3)
C3A C2A H2A 108.6
N1A C1A C2A 101.1(2)
N1A C1A H1A 108.2
N1A C1A C6A 120.2(3)
C2A C1A H1A 108.2
C6A C1A C2A 110.3(2)
C6A C1A H1A 108.2
C1A C6A H6AA 110.5
C1A C6A H6AB 110.5
C1A C6A C5A 106.1(3)
H6AA C6A H6AB 108.7
C5A C6A H6AA 110.5
C5A C6A H6AB 110.5
C6A C5A H5AA 109.0
C6A C5A H5AB 109.0
H5AA C5A H5AB 107.8
C4A C5A C6A 112.8(3)
C4A C5A H5AA 109.0
C4A C5A H5AB 109.0
C5A C4A H4AA 109.0
C5A C4A H4AB 109.0
C5A C4A C3A 113.1(3)
H4AA C4A H4AB 107.8
C3A C4A H4AA 109.0
C3A C4A H4AB 109.0
C2A C3A C4A 105.9(3)
C2A C3A H3AA 110.6
C2A C3A H3AB 110.6
C4A C3A H3AA 110.6
C4A C3A H3AB 110.6
H3AA C3A H3AB 108.7
O1A C7A N2A 126.2(3)
O1A C7A N1A 126.2(3)
N1A C7A N2A 107.6(3)
N1A C8A H8AA 109.3
N1A C8A H8AB 109.3
H8AA C8A H8AB 108.0
N1B C8A N1A 111.5(2)
N1B C8A H8AA 109.3
N1B C8A H8AB 109.3
C8A N1B C1B 121.1(3)
C7B N1B C8A 120.3(3)
C7B N1B C1B 108.3(3)
C7B N2B C2B 108.3(3)
C7B N2B C8B 119.7(3)
C8B N2B C2B 123.4(3)
N1B C1B H1B 108.2
N1B C1B C2B 101.0(3)
N1B C1B C6B 119.8(3)
C2B C1B H1B 108.2
C6B C1B H1B 108.2
C6B C1B C2B 110.8(3)
N2B C2B C1B 100.3(2)
N2B C2B H2B 108.7
N2B C2B C3B 120.1(3)
C1B C2B H2B 108.7
C3B C2B C1B 109.8(3)
C3B C2B H2B 108.7
C2B C3B H3BA 110.5
C2B C3B H3BB 110.5
C2B C3B C4B 106.3(3)
H3BA C3B H3BB 108.7
C4B C3B H3BA 110.5
C4B C3B H3BB 110.5
C3B C4B H4BA 108.7
C3B C4B H4BB 108.7
H4BA C4B H4BB 107.6
C5B C4B C3B 114.0(3)
C5B C4B H4BA 108.7
C5B C4B H4BB 108.7
C4B C5B H5BA 109.1
C4B C5B H5BB 109.1
C4B C5B C6B 112.7(3)
H5BA C5B H5BB 107.8
C6B C5B H5BA 109.1
C6B C5B H5BB 109.1
C1B C6B C5B 105.8(3)
C1B C6B H6BA 110.6
C1B C6B H6BB 110.6
C5B C6B H6BA 110.6
C5B C6B H6BB 110.6
H6BA C6B H6BB 108.7
O1B C7B N1B 125.8(3)
O1B C7B N2B 125.8(3)
N1B C7B N2B 108.4(2)
N2B C8B H8BA 108.4
N2B C8B H8BB 108.4
H8BA C8B H8BB 107.4
N2C C8B N2B 115.7(3)
N2C C8B H8BA 108.4
N2C C8B H8BB 108.4
C7C N1C C1C 108.5(3)
C7C N1C C8C 121.5(3)
C8C N1C C1C 122.7(3)
C8B N2C C2C 125.0(3)
C7C N2C C8B 121.6(3)
C7C N2C C2C 108.1(2)
N1C C1C H1C 108.3
N1C C1C C2C 100.1(3)
N1C C1C C6C 119.5(3)
C2C C1C H1C 108.3
C2C C1C C6C 111.7(3)
C6C C1C H1C 108.3
N2C C2C C1C 99.9(3)
N2C C2C H2C 108.4
N2C C2C C3C 120.7(3)
C1C C2C H2C 108.4
C1C C2C C3C 110.2(3)
C3C C2C H2C 108.4
C2C C3C H3CA 110.6
C2C C3C H3CB 110.6
C2C C3C C4C 105.6(3)
H3CA C3C H3CB 108.7
C4C C3C H3CA 110.6
C4C C3C H3CB 110.6
C3C C4C H4CA 109.1
C3C C4C H4CB 109.1
H4CA C4C H4CB 107.8
C5C C4C C3C 112.7(3)
C5C C4C H4CA 109.1
C5C C4C H4CB 109.1
C4C C5C H5CA 109.1
C4C C5C H5CB 109.1
C4C C5C C6C 112.4(3)
H5CA C5C H5CB 107.9
C6C C5C H5CA 109.1
C6C C5C H5CB 109.1
C1C C6C C5C 105.1(3)
C1C C6C H6CA 110.7
C1C C6C H6CB 110.7
C5C C6C H6CA 110.7
C5C C6C H6CB 110.7
H6CA C6C H6CB 108.8
O1C C7C N1C 125.7(3)
O1C C7C N2C 125.9(3)
N1C C7C N2C 108.4(3)
N1C C8C H8CA 109.5
N1C C8C H8CB 109.5
H8CA C8C H8CB 108.1
N1D C8C N1C 110.6(3)
N1D C8C H8CA 109.5
N1D C8C H8CB 109.5
C8C N1D C1D 122.9(3)
C7D N1D C8C 121.9(3)
C7D N1D C1D 109.1(2)
C7D N2D C2D 108.3(2)
C7D N2D C8D 119.8(3)
C8D N2D C2D 125.0(3)
N1D C1D H1D 108.4
N1D C1D C2D 100.3(2)
N1D C1D C6D 119.6(3)
C2D C1D H1D 108.4
C6D C1D H1D 108.4
C6D C1D C2D 111.1(3)
N2D C2D C1D 100.4(3)
N2D C2D H2D 108.1
N2D C2D C3D 121.4(3)
C1D C2D H2D 108.1
C3D C2D C1D 110.0(3)
C3D C2D H2D 108.1
C2D C3D H3DA 110.6
C2D C3D H3DB 110.6
C2D C3D C4D 105.8(3)
H3DA C3D H3DB 108.7
C4D C3D H3DA 110.6
C4D C3D H3DB 110.6
C3D C4D H4DA 108.9
C3D C4D H4DB 108.9
C3D C4D C5D 113.4(3)
H4DA C4D H4DB 107.7
C5D C4D H4DA 108.9
C5D C4D H4DB 108.9
C4D C5D H5DA 108.9
C4D C5D H5DB 108.9
H5DA C5D H5DB 107.7
C6D C5D C4D 113.2(3)
C6D C5D H5DA 108.9
C6D C5D H5DB 108.9
C1D C6D C5D 106.4(3)
C1D C6D H6DA 110.5
C1D C6D H6DB 110.5
C5D C6D H6DA 110.5
C5D C6D H6DB 110.5
H6DA C6D H6DB 108.6
O1D C7D N1D 125.4(3)
O1D C7D N2D 126.4(3)
N2D C7D N1D 108.2(3)
N2D C8D H8DA 108.3
N2D C8D H8DB 108.3
H8DA C8D H8DB 107.4
N2E C8D N2D 116.0(3)
N2E C8D H8DA 108.3
N2E C8D H8DB 108.3
C7E N1E C1E 108.4(3)
C7E N1E C8E 121.4(3)
C8E N1E C1E 121.9(3)
C8D N2E C2E 125.1(3)
C7E N2E C8D 121.5(3)
C7E N2E C2E 108.8(3)
N1E C1E H1E 108.1
N1E C1E C2E 100.8(3)
N1E C1E C6E 120.2(3)
C2E C1E H1E 108.1
C2E C1E C6E 110.7(3)
C6E C1E H1E 108.1
N2E C2E C1E 100.0(2)
N2E C2E H2E 108.5
N2E C2E C3E 120.7(3)
C1E C2E H2E 108.5
C3E C2E C1E 110.0(3)
C3E C2E H2E 108.5
C2E C3E H3EA 110.6
C2E C3E H3EB 110.6
C2E C3E C4E 105.9(3)
H3EA C3E H3EB 108.7
C4E C3E H3EA 110.6
C4E C3E H3EB 110.6
C3E C4E H4EA 108.6
C3E C4E H4EB 108.6
H4EA C4E H4EB 107.6
C5E C4E C3E 114.5(3)
C5E C4E H4EA 108.6
C5E C4E H4EB 108.6
C4E C5E H5EA 108.9
C4E C5E H5EB 108.9
C4E C5E C6E 113.2(3)
H5EA C5E H5EB 107.7
C6E C5E H5EA 108.9
C6E C5E H5EB 108.9
C1E C6E C5E 106.6(3)
C1E C6E H6EA 110.4
C1E C6E H6EB 110.4
C5E C6E H6EA 110.4
C5E C6E H6EB 110.4
H6EA C6E H6EB 108.6
O1E C7E N1E 125.6(3)
O1E C7E N2E 125.8(3)
N1E C7E N2E 108.6(3)
N1E C8E H8EA 109.2
N1E C8E H8EB 109.2
H8EA C8E H8EB 107.9
N1F C8E N1E 112.0(3)
N1F C8E H8EA 109.2
N1F C8E H8EB 109.2
C8E N1F C1F 121.9(3)
C7F N1F C8E 121.8(3)
C7F N1F C1F 108.9(3)
C7F N2F C2F 107.5(2)
C7F N2F C8F 119.6(3)
C8F N2F C2F 123.4(3)
N1F C1F H1F 108.2
N1F C1F C2F 100.7(3)
N1F C1F C6F 119.8(3)
C2F C1F H1F 108.2
C6F C1F H1F 108.2
C6F C1F C2F 111.0(3)
N2F C2F C1F 100.2(3)
N2F C2F H2F 108.7
N2F C2F C3F 120.2(3)
C1F C2F H2F 108.7
C1F C2F C3F 109.8(3)
C3F C2F H2F 108.7
C2F C3F H3FA 110.6
C2F C3F H3FB 110.6
C2F C3F C4F 105.6(3)
H3FA C3F H3FB 108.7
C4F C3F H3FA 110.6
C4F C3F H3FB 110.6
C3F C4F H4FA 108.9
C3F C4F H4FB 108.9
H4FA C4F H4FB 107.7
C5F C4F C3F 113.3(3)
C5F C4F H4FA 108.9
C5F C4F H4FB 108.9
C4F C5F H5FA 109.2
C4F C5F H5FB 109.2
C4F C5F C6F 112.3(3)
H5FA C5F H5FB 107.9
C6F C5F H5FA 109.2
C6F C5F H5FB 109.2
C1F C6F C5F 106.3(3)
C1F C6F H6FA 110.5
C1F C6F H6FB 110.5
C5F C6F H6FA 110.5
C5F C6F H6FB 110.5
H6FA C6F H6FB 108.7
O1F C7F N1F 126.0(3)
O1F C7F N2F 125.6(3)
N1F C7F N2F 108.4(3)
N2F C8F H8FA 108.2
N2F C8F H8FB 108.2
H8FA C8F H8FB 107.3
N2G C8F N2F 116.5(3)
N2G C8F H8FA 108.2
N2G C8F H8FB 108.2
C7G N1G C1G 108.0(3)
C7G N1G C8G 120.1(3)
C8G N1G C1G 121.0(3)
C8F N2G C2G 124.9(3)
C7G N2G C8F 120.1(3)
C7G N2G C2G 108.9(2)
N1G C1G H1G 108.3
N1G C1G C2G 100.7(2)
N1G C1G C6G 119.3(3)
C2G C1G H1G 108.3
C2G C1G C6G 111.3(3)
C6G C1G H1G 108.3
N2G C2G C1G 100.2(3)
N2G C2G H2G 108.9
N2G C2G C3G 119.9(3)
C1G C2G H2G 108.9
C3G C2G C1G 109.4(3)
C3G C2G H2G 108.9
C2G C3G H3GA 110.7
C2G C3G H3GB 110.7
C2G C3G C4G 105.4(3)
H3GA C3G H3GB 108.8
C4G C3G H3GA 110.7
C4G C3G H3GB 110.7
C3G C4G H4GA 108.7
C3G C4G H4GB 108.7
H4GA C4G H4GB 107.6
C5G C4G C3G 114.2(3)
C5G C4G H4GA 108.7
C5G C4G H4GB 108.7
C4G C5G H5GA 108.9
C4G C5G H5GB 108.9
H5GA C5G H5GB 107.8
C6G C5G C4G 113.2(3)
C6G C5G H5GA 108.9
C6G C5G H5GB 108.9
C1G C6G C5G 105.7(3)
C1G C6G H6GA 110.6
C1G C6G H6GB 110.6
C5G C6G H6GA 110.6
C5G C6G H6GB 110.6
H6GA C6G H6GB 108.7
O1G C7G N1G 125.7(3)
O1G C7G N2G 126.1(3)
N1G C7G N2G 108.2(3)
N1G C8G H8GA 109.2
N1G C8G H8GB 109.2
H8GA C8G H8GB 107.9
N1H C8G N1G 112.0(3)
N1H C8G H8GA 109.2
N1H C8G H8GB 109.2
C8G N1H C1H 122.1(3)
C7H N1H C8G 120.1(3)
C7H N1H C1H 108.8(2)
C7H N2H C2H 108.0(2)
C7H N2H C8H 120.4(3)
C8H N2H C2H 124.1(3)
N1H C1H H1H 108.8
N1H C1H C2H 100.1(3)
N1H C1H C6H 119.4(3)
C2H C1H H1H 108.8
C6H C1H H1H 108.8
C6H C1H C2H 110.4(3)
N2H C2H C1H 100.0(3)
N2H C2H H2H 108.4
N2H C2H C3H 121.2(3)
C1H C2H H2H 108.4
C3H C2H C1H 109.5(3)
C3H C2H H2H 108.4
C2H C3H H3HA 110.7
C2H C3H H3HB 110.7
C2H C3H C4H 105.2(3)
H3HA C3H H3HB 108.8
C4H C3H H3HA 110.7
C4H C3H H3HB 110.7
C3H C4H H4HA 109.0
C3H C4H H4HB 109.0
C3H C4H C5H 113.0(3)
H4HA C4H H4HB 107.8
C5H C4H H4HA 109.0
C5H C4H H4HB 109.0
C4H C5H H5HA 109.1
C4H C5H H5HB 109.1
H5HA C5H H5HB 107.8
C6H C5H C4H 112.6(3)
C6H C5H H5HA 109.1
C6H C5H H5HB 109.1
C1H C6H C5H 106.6(3)
C1H C6H H6HA 110.4
C1H C6H H6HB 110.4
C5H C6H H6HA 110.4
C5H C6H H6HB 110.4
H6HA C6H H6HB 108.6
O1H C7H N1H 125.4(3)
O1H C7H N2H 126.2(3)
N2H C7H N1H 108.4(3)
N2A C8H N2H 115.1(3)
N2A C8H H8HA 108.5
N2A C8H H8HB 108.5
N2H C8H H8HA 108.5
N2H C8H H8HB 108.5
H8HA C8H H8HB 107.5
C1T P1T C5T 108.52(15)
C9T P1T C1T 111.03(15)
C9T P1T C5T 108.69(15)
C13T P1T C1T 109.86(16)
C13T P1T C5T 110.54(15)
C13T P1T C9T 108.20(16)
P1T C1T H1TA 108.6
P1T C1T H1TB 108.6
H1TA C1T H1TB 107.6
C2T C1T P1T 114.5(2)
C2T C1T H1TA 108.6
C2T C1T H1TB 108.6
C1T C2T H2TA 109.1
C1T C2T H2TB 109.1
H2TA C2T H2TB 107.8
C3T C2T C1T 112.4(3)
C3T C2T H2TA 109.1
C3T C2T H2TB 109.1
C2T C3T H3TA 108.8
C2T C3T H3TB 108.8
H3TA C3T H3TB 107.7
C4T C3T C2T 113.9(3)
C4T C3T H3TA 108.8
C4T C3T H3TB 108.8
C3T C4T H4TA 109.5
C3T C4T H4TB 109.5
C3T C4T H4TC 109.5
H4TA C4T H4TB 109.5
H4TA C4T H4TC 109.5
H4TB C4T H4TC 109.5
P1T C5T H5TA 109.0
P1T C5T H5TB 109.0
H5TA C5T H5TB 107.8
C6T C5T P1T 112.8(2)
C6T C5T H5TA 109.0
C6T C5T H5TB 109.0
C5T C6T H6TA 109.1
C5T C6T H6TB 109.1
H6TA C6T H6TB 107.9
C7T C6T C5T 112.3(3)
C7T C6T H6TA 109.1
C7T C6T H6TB 109.1
C6T C7T H7TA 108.6
C6T C7T H7TB 108.6
C6T C7T C8T 114.9(3)
H7TA C7T H7TB 107.5
C8T C7T H7TA 108.6
C8T C7T H7TB 108.6
C7T C8T H8TA 109.5
C7T C8T H8TB 109.5
C7T C8T H8TC 109.5
H8TA C8T H8TB 109.5
H8TA C8T H8TC 109.5
H8TB C8T H8TC 109.5
P1T C9T H9TA 108.6
P1T C9T H9TB 108.6
H9TA C9T H9TB 107.5
C10T C9T P1T 114.8(2)
C10T C9T H9TA 108.6
C10T C9T H9TB 108.6
C9T C10T H10A 109.4
C9T C10T H10B 109.4
H10A C10T H10B 108.0
C11T C10T C9T 111.4(3)
C11T C10T H10A 109.4
C11T C10T H10B 109.4
C10T C11T H11A 109.3
C10T C11T H11B 109.3
C10T C11T C12T 111.5(3)
H11A C11T H11B 108.0
C12T C11T H11A 109.3
C12T C11T H11B 109.3
C11T C12T H12A 109.5
C11T C12T H12B 109.5
C11T C12T H12C 109.5
H12A C12T H12B 109.5
H12A C12T H12C 109.5
H12B C12T H12C 109.5
P1T C13T H13A 108.6
P1T C13T H13B 108.6
H13A C13T H13B 107.6
C14T C13T P1T 114.6(2)
C14T C13T H13A 108.6
C14T C13T H13B 108.6
C13T C14T H14A 109.3
C13T C14T H14B 109.3
C13T C14T C15T 111.6(3)
H14A C14T H14B 108.0
C15T C14T H14A 109.3
C15T C14T H14B 109.3
C14T C15T H15A 109.0
C14T C15T H15B 109.0
H15A C15T H15B 107.8
C16T C15T C14T 112.8(4)
C16T C15T H15A 109.0
C16T C15T H15B 109.0
C15T C16T H16A 109.5
C15T C16T H16B 109.5
C15T C16T H16C 109.5
H16A C16T H16B 109.5
H16A C16T H16C 109.5
H16B C16T H16C 109.5
C1R P1R C13R 109.13(15)
C5R P1R C1R 110.72(14)
C5R P1R C13R 109.18(15)
C9R P1R C1R 108.80(15)
C9R P1R C5R 108.88(15)
C9R P1R C13R 110.13(14)
P1R C1R H1RA 109.0
P1R C1R H1RB 109.0
H1RA C1R H1RB 107.8
C2R C1R P1R 112.9(2)
C2R C1R H1RA 109.0
C2R C1R H1RB 109.0
C1R C2R H2RA 109.2
C1R C2R H2RB 109.2
H2RA C2R H2RB 107.9
C3R C2R C1R 112.1(3)
C3R C2R H2RA 109.2
C3R C2R H2RB 109.2
C2R C3R H3RA 108.8
C2R C3R H3RB 108.8
H3RA C3R H3RB 107.7
C4R C3R C2R 113.7(3)
C4R C3R H3RA 108.8
C4R C3R H3RB 108.8
C3R C4R H4RA 109.5
C3R C4R H4RB 109.5
C3R C4R H4RC 109.5
H4RA C4R H4RB 109.5
H4RA C4R H4RC 109.5
H4RB C4R H4RC 109.5
P1R C5R H5RA 108.3
P1R C5R H5RB 108.3
H5RA C5R H5RB 107.4
C6R C5R P1R 115.8(2)
C6R C5R H5RA 108.3
C6R C5R H5RB 108.3
C5R C6R H6RA 109.3
C5R C6R H6RB 109.3
H6RA C6R H6RB 108.0
C7R C6R C5R 111.4(3)
C7R C6R H6RA 109.3
C7R C6R H6RB 109.3
C6R C7R H7RA 109.1
C6R C7R H7RB 109.1
C6R C7R C8R 112.4(3)
H7RA C7R H7RB 107.9
C8R C7R H7RA 109.1
C8R C7R H7RB 109.1
C7R C8R H8RA 109.5
C7R C8R H8RB 109.5
C7R C8R H8RC 109.5
H8RA C8R H8RB 109.5
H8RA C8R H8RC 109.5
H8RB C8R H8RC 109.5
P1R C9R H9RA 108.3
P1R C9R H9RB 108.3
H9RA C9R H9RB 107.4
C10R C9R P1R 116.0(2)
C10R C9R H9RA 108.3
C10R C9R H9RB 108.3
C9R C10R H10C 109.6
C9R C10R H10D 109.6
H10C C10R H10D 108.1
C11R C10R C9R 110.1(3)
C11R C10R H10C 109.6
C11R C10R H10D 109.6
C10R C11R H11C 109.1
C10R C11R H11D 109.1
C10R C11R C12R 112.4(3)
H11C C11R H11D 107.9
C12R C11R H11C 109.1
C12R C11R H11D 109.1
C11R C12R H12D 109.5
C11R C12R H12E 109.5
C11R C12R H12F 109.5
H12D C12R H12E 109.5
H12D C12R H12F 109.5
H12E C12R H12F 109.5
P1R C13R H13C 108.7
P1R C13R H13D 108.7
H13C C13R H13D 107.6
C14R C13R P1R 114.3(2)
C14R C13R H13C 108.7
C14R C13R H13D 108.7
C13R C14R H14C 109.3
C13R C14R H14D 109.3
H14C C14R H14D 108.0
C15R C14R C13R 111.4(3)
C15R C14R H14C 109.3
C15R C14R H14D 109.3
C14R C15R H15C 109.0
C14R C15R H15D 109.0
H15C C15R H15D 107.8
C16R C15R C14R 112.8(3)
C16R C15R H15C 109.0
C16R C15R H15D 109.0
C15R C16R H16D 109.5
C15R C16R H16E 109.5
C15R C16R H16F 109.5
H16D C16R H16E 109.5
H16D C16R H16F 109.5
H16E C16R H16F 109.5
C4SB O4SB H4SB 109.5
O4SB C4SB H4SA 109.5
O4SB C4SB H4SC 109.5
O4SB C4SB H4SD 109.5
H4SA C4SB H4SC 109.5
H4SA C4SB H4SD 109.5
H4SC C4SB H4SD 109.5
C3S O3S H3S 109.5
O3S C3S H3SA 109.5
O3S C3S H3SB 109.5
O3S C3S H3SC 109.5
H3SA C3S H3SB 109.5
H3SA C3S H3SC 109.5
H3SB C3S H3SC 109.5
C1S O1S H1S 109.5
O1S C1S H1SA 109.5
O1S C1S H1SB 109.5
O1S C1S H1SC 109.5
H1SA C1S H1SB 109.5
H1SA C1S H1SC 109.5
H1SB C1S H1SC 109.5
C4S O4S H4S 109.5
O4S C4S H4SE 109.5
O4S C4S H4SF 109.5
O4S C4S H4SG 109.5
H4SE C4S H4SF 109.5
H4SE C4S H4SG 109.5
H4SF C4S H4SG 109.5
C2S O2S H2S 109.5
O2S C2S H2SA 109.5
O2S C2S H2SB 109.5
O2S C2S H2SC 109.5
H2SA C2S H2SB 109.5
H2SA C2S H2SC 109.5
H2SB C2S H2SC 109.5
O1AP I1AP O4AP 107.5(6)
O2AP I1AP O1AP 105.9(5)
O2AP I1AP O3AP 115.0(6)
O2AP I1AP O4AP 109.6(7)
O3AP I1AP O1AP 110.4(5)
O3AP I1AP O4AP 108.1(6)
O1AQ I1AQ O3AQ 107.7(11)
O2AQ I1AQ O1AQ 112.5(12)
O2AQ I1AQ O3AQ 106.6(12)
O4AQ I1AQ O1AQ 112.8(11)
O4AQ I1AQ O2AQ 106.9(11)
O4AQ I1AQ O3AQ 110.1(10)
O1AK I1AK O2AK 107.3(7)
O3AK I1AK O1AK 110.0(6)
O3AK I1AK O2AK 108.7(7)
O4AK I1AK O1AK 110.3(6)
O4AK I1AK O2AK 107.0(7)
O4AK I1AK O3AK 113.3(7)
O1AL I1AL O2AL 106.9(11)
O3AL I1AL O1AL 109.3(11)
O3AL I1AL O2AL 108.0(9)
O3AL I1AL O4AL 119.2(11)
O4AL I1AL O1AL 106.4(10)
O4AL I1AL O2AL 106.3(9)
O1AM I1AM O2AM 103.8(9)
O3AM I1AM O1AM 108.1(7)
O3AM I1AM O2AM 109.8(8)
O4AM I1AM O1AM 109.2(7)
O4AM I1AM O2AM 107.2(9)
O4AM I1AM O3AM 117.8(7)
O2AO I1AO O1AO 112.7(8)
O2AO I1AO O3AO 111.2(9)
O2AO I1AO O4AO 108.0(10)
O3AO I1AO O1AO 109.8(8)
O4AO I1AO O1AO 106.5(10)
O4AO I1AO O3AO 108.5(9)

loop_
_geom_bond_atom_site_label_1
_geom_bond_atom_site_label_2
_geom_bond_distance
O1I C7I 1.227(4)
N2I C2I 1.471(4)
N2I C7I 1.374(4)
N2I C8P 1.458(4)
N1I C1I 1.460(4)
N1I C7I 1.372(4)
N1I C8I 1.449(4)
C2I H2I 1.0000
C2I C1I 1.533(4)
C2I C3I 1.512(4)
C1I H1I 1.0000
C1I C6I 1.503(5)
C6I H6IA 0.9900
C6I H6IB 0.9900
C6I C5I 1.532(5)
C5I H5IA 0.9900
C5I H5IB 0.9900
C5I C4I 1.537(5)
C4I H4IA 0.9900
C4I H4IB 0.9900
C4I C3I 1.544(5)
C3I H3IA 0.9900
C3I H3IB 0.9900
C8I H8IA 0.9900
C8I H8IB 0.9900
C8I N1J 1.446(4)
O1J C7J 1.227(4)
N1J C1J 1.458(4)
N1J C7J 1.377(4)
N2J C2J 1.459(4)
N2J C7J 1.383(4)
N2J C8J 1.446(4)
C1J H1J 1.0000
C1J C2J 1.522(5)
C1J C6J 1.506(5)
C2J H2J 1.0000
C2J C3J 1.514(5)
C3J H3JA 0.9900
C3J H3JB 0.9900
C3J C4J 1.555(6)
C4J H4JA 0.9900
C4J H4JB 0.9900
C4J C5J 1.538(6)
C5J H5JA 0.9900
C5J H5JB 0.9900
C5J C6J 1.536(6)
C6J H6JA 0.9900
C6J H6JB 0.9900
C8J H8JA 0.9900
C8J H8JB 0.9900
C8J N2K 1.452(4)
O1K C7K 1.222(4)
N1K C1K 1.458(5)
N1K C7K 1.381(4)
N1K C8K 1.450(4)
N2K C2K 1.468(4)
N2K C7K 1.384(4)
C1K H1K 1.0000
C1K C2K 1.524(5)
C1K C6K 1.511(5)
C2K H2K 1.0000
C2K C3K 1.514(5)
C3K H3KA 0.9900
C3K H3KB 0.9900
C3K C4K 1.548(6)
C4K H4KA 0.9900
C4K H4KB 0.9900
C4K C5K 1.524(6)
C5K H5KA 0.9900
C5K H5KB 0.9900
C5K C6K 1.535(6)
C6K H6KA 0.9900
C6K H6KB 0.9900
C8K H8KA 0.9900
C8K H8KB 0.9900
C8K N1L 1.440(4)
O1L C7L 1.216(5)
N1L C1L 1.456(5)
N1L C7L 1.382(4)
N2L C2L 1.483(5)
N2L C7L 1.384(4)
N2L C8L 1.439(4)
C1L H1L 1.0000
C1L C2L 1.528(5)
C1L C6L 1.515(5)
C2L H2L 1.0000
C2L C3L 1.511(5)
C3L H3LA 0.9900
C3L H3LB 0.9900
C3L C4L 1.555(6)
C4L H4LA 0.9900
C4L H4LB 0.9900
C4L C5L 1.535(5)
C5L H5LA 0.9900
C5L H5LB 0.9900
C5L C6L 1.540(6)
C6L H6LA 0.9900
C6L H6LB 0.9900
C8L H8LA 0.9900
C8L H8LB 0.9900
C8L N2M 1.456(4)
O1M C7M 1.222(4)
N1M C1M 1.464(4)
N1M C7M 1.376(4)
N1M C8M 1.445(4)
N2M C2M 1.459(4)
N2M C7M 1.380(4)
C1M H1M 1.0000
C1M C2M 1.530(4)
C1M C6M 1.504(5)
C2M H2M 1.0000
C2M C3M 1.512(5)
C3M H3MA 0.9900
C3M H3MB 0.9900
C3M C4M 1.516(5)
C4M H4MA 0.9900
C4M H4MB 0.9900
C4M C5M 1.548(5)
C5M H5MA 0.9900
C5M H5MB 0.9900
C5M C6M 1.549(5)
C6M H6MA 0.9900
C6M H6MB 0.9900
C8M H8MA 0.9900
C8M H8MB 0.9900
C8M N1N 1.446(4)
O1N C7N 1.220(4)
N1N C1N 1.458(4)
N1N C7N 1.375(4)
N2N C2N 1.468(4)
N2N C7N 1.379(4)
N2N C8N 1.450(4)
C1N H1N 1.0000
C1N C2N 1.516(5)
C1N C6N 1.519(5)
C2N H2N 1.0000
C2N C3N 1.509(4)
C3N H3NA 0.9900
C3N H3NB 0.9900
C3N C4N 1.541(5)
C4N H4NA 0.9900
C4N H4NB 0.9900
C4N C5N 1.525(5)
C5N H5NA 0.9900
C5N H5NB 0.9900
C5N C6N 1.536(5)
C6N H6NA 0.9900
C6N H6NB 0.9900
C8N H8NA 0.9900
C8N H8NB 0.9900
C8N N2O 1.446(4)
O1O C7O 1.227(4)
N1O C1O 1.470(4)
N1O C7O 1.375(4)
N1O C8O 1.445(4)
N2O C2O 1.472(4)
N2O C7O 1.383(4)
C1O H1O 1.0000
C1O C2O 1.514(5)
C1O C6O 1.511(5)
C2O H2O 1.0000
C2O C3O 1.510(5)
C3O H3OA 0.9900
C3O H3OB 0.9900
C3O C4O 1.549(5)
C4O H4OA 0.9900
C4O H4OB 0.9900
C4O C5O 1.525(6)
C5O H5OA 0.9900
C5O H5OB 0.9900
C5O C6O 1.536(5)
C6O H6OA 0.9900
C6O H6OB 0.9900
C8O H8OA 0.9900
C8O H8OB 0.9900
C8O N1P 1.443(4)
O1P C7P 1.223(4)
N1P C1P 1.464(5)
N1P C7P 1.374(4)
N2P C2P 1.469(4)
N2P C7P 1.390(4)
N2P C8P 1.449(4)
C1P H1P 1.0000
C1P C2P 1.524(4)
C1P C6P 1.508(5)
C2P H2P 1.0000
C2P C3P 1.509(5)
C3P H3PA 0.9900
C3P H3PB 0.9900
C3P C4P 1.537(5)
C4P H4PA 0.9900
C4P H4PB 0.9900
C4P C5P 1.530(5)
C5P H5PA 0.9900
C5P H5PB 0.9900
C5P C6P 1.538(5)
C6P H6PA 0.9900
C6P H6PB 0.9900
C8P H8PA 0.9900
C8P H8PB 0.9900
O1A C7A 1.224(4)
N2A C2A 1.461(4)
N2A C7A 1.392(4)
N2A C8H 1.449(4)
N1A C1A 1.456(4)
N1A C7A 1.373(4)
N1A C8A 1.452(4)
C2A H2A 1.0000
C2A C1A 1.515(4)
C2A C3A 1.516(4)
C1A H1A 1.0000
C1A C6A 1.511(4)
C6A H6AA 0.9900
C6A H6AB 0.9900
C6A C5A 1.544(4)
C5A H5AA 0.9900
C5A H5AB 0.9900
C5A C4A 1.536(4)
C4A H4AA 0.9900
C4A H4AB 0.9900
C4A C3A 1.540(5)
C3A H3AA 0.9900
C3A H3AB 0.9900
C8A H8AA 0.9900
C8A H8AB 0.9900
C8A N1B 1.439(4)
O1B C7B 1.228(4)
N1B C1B 1.463(4)
N1B C7B 1.375(4)
N2B C2B 1.474(4)
N2B C7B 1.383(4)
N2B C8B 1.452(4)
C1B H1B 1.0000
C1B C2B 1.515(4)
C1B C6B 1.512(4)
C2B H2B 1.0000
C2B C3B 1.514(4)
C3B H3BA 0.9900
C3B H3BB 0.9900
C3B C4B 1.535(5)
C4B H4BA 0.9900
C4B H4BB 0.9900
C4B C5B 1.534(5)
C5B H5BA 0.9900
C5B H5BB 0.9900
C5B C6B 1.546(5)
C6B H6BA 0.9900
C6B H6BB 0.9900
C8B H8BA 0.9900
C8B H8BB 0.9900
C8B N2C 1.443(4)
O1C C7C 1.234(4)
N1C C1C 1.463(4)
N1C C7C 1.369(4)
N1C C8C 1.447(4)
N2C C2C 1.476(4)
N2C C7C 1.373(4)
C1C H1C 1.0000
C1C C2C 1.516(4)
C1C C6C 1.520(5)
C2C H2C 1.0000
C2C C3C 1.519(4)
C3C H3CA 0.9900
C3C H3CB 0.9900
C3C C4C 1.547(5)
C4C H4CA 0.9900
C4C H4CB 0.9900
C4C C5C 1.541(5)
C5C H5CA 0.9900
C5C H5CB 0.9900
C5C C6C 1.543(5)
C6C H6CA 0.9900
C6C H6CB 0.9900
C8C H8CA 0.9900
C8C H8CB 0.9900
C8C N1D 1.445(4)
O1D C7D 1.233(4)
N1D C1D 1.461(4)
N1D C7D 1.377(4)
N2D C2D 1.470(4)
N2D C7D 1.373(4)
N2D C8D 1.459(4)
C1D H1D 1.0000
C1D C2D 1.522(4)
C1D C6D 1.517(5)
C2D H2D 1.0000
C2D C3D 1.514(5)
C3D H3DA 0.9900
C3D H3DB 0.9900
C3D C4D 1.533(5)
C4D H4DA 0.9900
C4D H4DB 0.9900
C4D C5D 1.542(5)
C5D H5DA 0.9900
C5D H5DB 0.9900
C5D C6D 1.541(5)
C6D H6DA 0.9900
C6D H6DB 0.9900
C8D H8DA 0.9900
C8D H8DB 0.9900
C8D N2E 1.445(4)
O1E C7E 1.232(4)
N1E C1E 1.464(4)
N1E C7E 1.367(4)
N1E C8E 1.442(4)
N2E C2E 1.471(4)
N2E C7E 1.372(4)
C1E H1E 1.0000
C1E C2E 1.519(4)
C1E C6E 1.520(5)
C2E H2E 1.0000
C2E C3E 1.510(5)
C3E H3EA 0.9900
C3E H3EB 0.9900
C3E C4E 1.544(5)
C4E H4EA 0.9900
C4E H4EB 0.9900
C4E C5E 1.527(5)
C5E H5EA 0.9900
C5E H5EB 0.9900
C5E C6E 1.537(5)
C6E H6EA 0.9900
C6E H6EB 0.9900
C8E H8EA 0.9900
C8E H8EB 0.9900
C8E N1F 1.440(4)
O1F C7F 1.224(4)
N1F C1F 1.465(4)
N1F C7F 1.371(4)
N2F C2F 1.479(4)
N2F C7F 1.390(4)
N2F C8F 1.449(4)
C1F H1F 1.0000
C1F C2F 1.515(5)
C1F C6F 1.508(4)
C2F H2F 1.0000
C2F C3F 1.520(5)
C3F H3FA 0.9900
C3F H3FB 0.9900
C3F C4F 1.542(5)
C4F H4FA 0.9900
C4F H4FB 0.9900
C4F C5F 1.537(5)
C5F H5FA 0.9900
C5F H5FB 0.9900
C5F C6F 1.545(5)
C6F H6FA 0.9900
C6F H6FB 0.9900
C8F H8FA 0.9900
C8F H8FB 0.9900
C8F N2G 1.448(4)
O1G C7G 1.224(4)
N1G C1G 1.461(4)
N1G C7G 1.375(4)
N1G C8G 1.450(4)
N2G C2G 1.458(4)
N2G C7G 1.376(4)
C1G H1G 1.0000
C1G C2G 1.518(4)
C1G C6G 1.519(5)
C2G H2G 1.0000
C2G C3G 1.517(5)
C3G H3GA 0.9900
C3G H3GB 0.9900
C3G C4G 1.547(6)
C4G H4GA 0.9900
C4G H4GB 0.9900
C4G C5G 1.539(5)
C5G H5GA 0.9900
C5G H5GB 0.9900
C5G C6G 1.536(5)
C6G H6GA 0.9900
C6G H6GB 0.9900
C8G H8GA 0.9900
C8G H8GB 0.9900
C8G N1H 1.441(4)
O1H C7H 1.230(4)
N1H C1H 1.458(4)
N1H C7H 1.380(4)
N2H C2H 1.472(4)
N2H C7H 1.373(4)
N2H C8H 1.462(4)
C1H H1H 1.0000
C1H C2H 1.529(4)
C1H C6H 1.517(4)
C2H H2H 1.0000
C2H C3H 1.520(5)
C3H H3HA 0.9900
C3H H3HB 0.9900
C3H C4H 1.538(5)
C4H H4HA 0.9900
C4H H4HB 0.9900
C4H C5H 1.541(5)
C5H H5HA 0.9900
C5H H5HB 0.9900
C5H C6H 1.531(5)
C6H H6HA 0.9900
C6H H6HB 0.9900
C8H H8HA 0.9900
C8H H8HB 0.9900
P1T C1T 1.799(3)
P1T C5T 1.802(3)
P1T C9T 1.799(3)
P1T C13T 1.798(3)
C1T H1TA 0.9900
C1T H1TB 0.9900
C1T C2T 1.529(4)
C2T H2TA 0.9900
C2T H2TB 0.9900
C2T C3T 1.518(4)
C3T H3TA 0.9900
C3T H3TB 0.9900
C3T C4T 1.501(5)
C4T H4TA 0.9800
C4T H4TB 0.9800
C4T H4TC 0.9800
C5T H5TA 0.9900
C5T H5TB 0.9900
C5T C6T 1.542(4)
C6T H6TA 0.9900
C6T H6TB 0.9900
C6T C7T 1.506(5)
C7T H7TA 0.9900
C7T H7TB 0.9900
C7T C8T 1.515(5)
C8T H8TA 0.9800
C8T H8TB 0.9800
C8T H8TC 0.9800
C9T H9TA 0.9900
C9T H9TB 0.9900
C9T C10T 1.530(4)
C10T H10A 0.9900
C10T H10B 0.9900
C10T C11T 1.530(5)
C11T H11A 0.9900
C11T H11B 0.9900
C11T C12T 1.530(5)
C12T H12A 0.9800
C12T H12B 0.9800
C12T H12C 0.9800
C13T H13A 0.9900
C13T H13B 0.9900
C13T C14T 1.520(5)
C14T H14A 0.9900
C14T H14B 0.9900
C14T C15T 1.525(5)
C15T H15A 0.9900
C15T H15B 0.9900
C15T C16T 1.488(7)
C16T H16A 0.9800
C16T H16B 0.9800
C16T H16C 0.9800
P1R C1R 1.802(3)
P1R C5R 1.800(3)
P1R C9R 1.800(3)
P1R C13R 1.808(3)
C1R H1RA 0.9900
C1R H1RB 0.9900
C1R C2R 1.545(4)
C2R H2RA 0.9900
C2R H2RB 0.9900
C2R C3R 1.528(5)
C3R H3RA 0.9900
C3R H3RB 0.9900
C3R C4R 1.512(6)
C4R H4RA 0.9800
C4R H4RB 0.9800
C4R H4RC 0.9800
C5R H5RA 0.9900
C5R H5RB 0.9900
C5R C6R 1.528(4)
C6R H6RA 0.9900
C6R H6RB 0.9900
C6R C7R 1.521(4)
C7R H7RA 0.9900
C7R H7RB 0.9900
C7R C8R 1.526(5)
C8R H8RA 0.9800
C8R H8RB 0.9800
C8R H8RC 0.9800
C9R H9RA 0.9900
C9R H9RB 0.9900
C9R C10R 1.526(4)
C10R H10C 0.9900
C10R H10D 0.9900
C10R C11R 1.518(4)
C11R H11C 0.9900
C11R H11D 0.9900
C11R C12R 1.529(5)
C12R H12D 0.9800
C12R H12E 0.9800
C12R H12F 0.9800
C13R H13C 0.9900
C13R H13D 0.9900
C13R C14R 1.525(4)
C14R H14C 0.9900
C14R H14D 0.9900
C14R C15R 1.523(4)
C15R H15C 0.9900
C15R H15D 0.9900
C15R C16R 1.518(5)
C16R H16D 0.9800
C16R H16E 0.9800
C16R H16F 0.9800
O4SB H4SB 0.8400
O4SB C4SB 1.422(10)
C4SB H4SA 0.9800
C4SB H4SC 0.9800
C4SB H4SD 0.9800
O3S H3S 0.8400
O3S C3S 1.406(5)
C3S H3SA 0.9800
C3S H3SB 0.9800
C3S H3SC 0.9800
O1S H1S 0.8400
O1S C1S 1.414(6)
C1S H1SA 0.9800
C1S H1SB 0.9800
C1S H1SC 0.9800
O4S H4S 0.8400
O4S C4S 1.468(8)
C4S H4SE 0.9800
C4S H4SF 0.9800
C4S H4SG 0.9800
O2S H2S 0.8400
O2S C2S 1.402(6)
C2S H2SA 0.9800
C2S H2SB 0.9800
C2S H2SC 0.9800
I1AP O1AP 1.778(6)
I1AP O2AP 1.750(8)
I1AP O3AP 1.751(6)
I1AP O4AP 1.780(8)
I1AQ O1AQ 1.768(12)
I1AQ O2AQ 1.766(12)
I1AQ O3AQ 1.787(11)
I1AQ O4AQ 1.735(11)
I1AK O1AK 1.776(7)
I1AK O2AK 1.785(8)
I1AK O3AK 1.752(8)
I1AK O4AK 1.747(9)
I1AL O1AL 1.776(12)
I1AL O2AL 1.793(11)
I1AL O3AL 1.740(11)
I1AL O4AL 1.751(11)
I1AM O1AM 1.764(8)
I1AM O2AM 1.787(11)
I1AM O3AM 1.742(8)
I1AM O4AM 1.716(10)
I1AO O1AO 1.770(9)
I1AO O2AO 1.754(11)
I1AO O3AO 1.764(9)
I1AO O4AO 1.757(11)

loop_
_geom_torsion_atom_site_label_1
_geom_torsion_atom_site_label_2
_geom_torsion_atom_site_label_3
_geom_torsion_atom_site_label_4
_geom_torsion
N2I C2I C1I N1I -35.7(3)
N2I C2I C1I C6I -163.3(3)
N2I C2I C3I C4I -177.7(3)
N1I C1I C6I C5I -175.8(3)
N1I C8I N1J C1J 87.9(4)
N1I C8I N1J C7J -129.8(3)
C2I N2I C7I O1I 167.0(3)
C2I N2I C7I N1I -13.5(3)
C2I N2I C8P N2P -49.9(4)
C2I C1I C6I C5I -59.9(3)
C1I N1I C7I O1I 167.5(3)
C1I N1I C7I N2I -12.0(3)
C1I N1I C8I N1J 84.4(4)
C1I C2I C3I C4I -62.7(3)
C1I C6I C5I C4I 53.5(4)
C6I C5I C4I C3I -55.1(4)
C5I C4I C3I C2I 57.1(4)
C3I C2I C1I N1I -163.7(3)
C3I C2I C1I C6I 68.7(3)
C7I N2I C2I C1I 31.3(3)
C7I N2I C2I C3I 151.4(3)
C7I N2I C8P N2P 99.4(3)
C7I N1I C1I C2I 30.6(3)
C7I N1I C1I C6I 151.9(3)
C7I N1I C8I N1J -131.2(3)
C8I N1I C1I C2I 178.8(3)
C8I N1I C1I C6I -59.9(4)
C8I N1I C7I O1I 19.5(5)
C8I N1I C7I N2I -160.0(3)
C8I N1J C1J C2J 177.3(3)
C8I N1J C1J C6J -61.4(4)
C8I N1J C7J O1J 19.7(5)
C8I N1J C7J N2J -160.1(3)
N1J C1J C2J N2J -35.3(3)
N1J C1J C2J C3J -162.5(3)
N1J C1J C6J C5J -178.0(3)
N2J C2J C3J C4J -176.9(3)
N2J C8J N2K C2K -56.9(4)
N2J C8J N2K C7K 89.4(4)
C1J N1J C7J O1J 166.2(3)
C1J N1J C7J N2J -13.6(4)
C1J C2J C3J C4J -61.8(4)
C2J N2J C7J O1J 169.0(3)
C2J N2J C7J N1J -11.3(4)
C2J N2J C8J N2K -58.0(5)
C2J C1J C6J C5J -61.9(4)
C2J C3J C4J C5J 54.6(5)
C3J C4J C5J C6J -52.8(6)
C4J C5J C6J C1J 53.3(6)
C6J C1J C2J N2J -162.5(3)
C6J C1J C2J C3J 70.3(4)
C7J N1J C1J C2J 31.1(3)
C7J N1J C1J C6J 152.4(3)
C7J N2J C2J C1J 29.6(3)
C7J N2J C2J C3J 149.4(3)
C7J N2J C8J N2K 91.1(4)
C8J N2J C2J C1J -178.3(3)
C8J N2J C2J C3J -58.6(5)
C8J N2J C7J O1J 15.7(5)
C8J N2J C7J N1J -164.5(3)
C8J N2K C2K C1K -179.1(3)
C8J N2K C2K C3K -59.4(5)
C8J N2K C7K O1K 18.3(5)
C8J N2K C7K N1K -163.8(3)
N1K C1K C2K N2K -36.4(3)
N1K C1K C2K C3K -163.0(3)
N1K C1K C6K C5K -178.6(3)
N1K C8K N1L C1L 91.8(4)
N1K C8K N1L C7L -123.8(3)
N2K C2K C3K C4K -174.4(3)
C1K N1K C7K O1K 165.1(3)
C1K N1K C7K N2K -12.9(4)
C1K N1K C8K N1L 92.1(4)
C1K C2K C3K C4K -59.6(4)
C2K N2K C7K O1K 169.3(3)
C2K N2K C7K N1K -12.7(3)
C2K C1K C6K C5K -62.1(4)
C2K C3K C4K C5K 53.0(5)
C3K C4K C5K C6K -52.7(5)
C4K C5K C6K C1K 54.5(5)
C6K C1K C2K N2K -164.9(3)
C6K C1K C2K C3K 68.5(4)
C7K N1K C1K C2K 31.4(3)
C7K N1K C1K C6K 153.1(3)
C7K N1K C8K N1L -125.9(3)
C7K N2K C2K C1K 31.2(3)
C7K N2K C2K C3K 151.0(3)
C8K N1K C1K C2K 177.5(3)
C8K N1K C1K C6K -60.8(5)
C8K N1K C7K O1K 19.0(5)
C8K N1K C7K N2K -159.0(3)
C8K N1L C1L C2L 178.1(3)
C8K N1L C1L C6L -61.3(4)
C8K N1L C7L O1L 18.5(5)
C8K N1L C7L N2L -160.8(3)
N1L C1L C2L N2L -34.9(3)
N1L C1L C2L C3L -163.2(3)
N1L C1L C6L C5L -176.6(3)
N2L C2L C3L C4L -178.4(3)
N2L C8L N2M C2M -51.4(5)
N2L C8L N2M C7M 97.5(4)
C1L N1L C7L O1L 167.1(3)
C1L N1L C7L N2L -12.3(4)
C1L C2L C3L C4L -62.6(4)
C2L N2L C7L O1L 168.4(3)
C2L N2L C7L N1L -12.3(4)
C2L N2L C8L N2M -49.9(5)
C2L C1L C6L C5L -60.6(4)
C2L C3L C4L C5L 55.1(4)
C3L C4L C5L C6L -52.7(5)
C4L C5L C6L C1L 53.1(4)
C6L C1L C2L N2L -162.4(3)
C6L C1L C2L C3L 69.3(4)
C7L N1L C1L C2L 30.3(3)
C7L N1L C1L C6L 150.9(3)
C7L N2L C2L C1L 30.0(3)
C7L N2L C2L C3L 150.6(3)
C7L N2L C8L N2M 100.1(4)
C8L N2L C2L C1L -176.8(3)
C8L N2L C2L C3L -56.2(5)
C8L N2L C7L O1L 14.1(5)
C8L N2L C7L N1L -166.6(3)
C8L N2M C2M C1M -176.6(3)
C8L N2M C2M C3M -55.9(5)
C8L N2M C7M O1M 13.7(5)
C8L N2M C7M N1M -167.3(3)
N1M C1M C2M N2M -35.1(3)
N1M C1M C2M C3M -163.9(3)
N1M C1M C6M C5M -175.9(3)
N1M C8M N1N C1N 80.7(4)
N1M C8M N1N C7N -127.7(3)
N2M C2M C3M C4M -177.7(3)
C1M N1M C7M O1M 168.1(3)
C1M N1M C7M N2M -10.9(3)
C1M N1M C8M N1N 85.9(4)
C1M C2M C3M C4M -61.6(4)
C2M N2M C7M O1M 166.9(3)
C2M N2M C7M N1M -14.1(4)
C2M C1M C6M C5M -60.0(4)
C2M C3M C4M C5M 54.1(4)
C3M C4M C5M C6M -51.4(5)
C4M C5M C6M C1M 51.7(4)
C6M C1M C2M N2M -162.8(3)
C6M C1M C2M C3M 68.5(4)
C7M N1M C1M C2M 29.4(3)
C7M N1M C1M C6M 150.8(3)
C7M N1M C8M N1N -127.6(3)
C7M N2M C2M C1M 31.4(3)
C7M N2M C2M C3M 152.1(3)
C8M N1M C1M C2M 179.1(3)
C8M N1M C1M C6M -59.5(4)
C8M N1M C7M O1M 17.8(5)
C8M N1M C7M N2M -161.2(3)
C8M N1N C1N C2N -173.5(3)
C8M N1N C1N C6N -51.5(4)
C8M N1N C7N O1N 11.7(5)
C8M N1N C7N N2N -168.1(3)
N1N C1N C2N N2N -36.5(3)
N1N C1N C2N C3N -164.7(3)
N1N C1N C6N C5N -175.9(3)
N2N C2N C3N C4N -177.3(3)
N2N C8N N2O C2O -51.3(4)
N2N C8N N2O C7O 97.9(4)
C1N N1N C7N O1N 166.9(3)
C1N N1N C7N N2N -12.9(4)
C1N C2N C3N C4N -61.1(3)
C2N N2N C7N O1N 167.4(3)
C2N N2N C7N N1N -12.8(4)
C2N N2N C8N N2O -51.3(4)
C2N C1N C6N C5N -59.3(3)
C2N C3N C4N C5N 56.4(4)
C3N C4N C5N C6N -56.0(4)
C4N C5N C6N C1N 54.4(4)
C6N C1N C2N N2N -165.2(3)
C6N C1N C2N C3N 66.6(3)
C7N N1N C1N C2N 31.7(3)
C7N N1N C1N C6N 153.7(3)
C7N N2N C2N C1N 31.5(3)
C7N N2N C2N C3N 153.0(3)
C7N N2N C8N N2O 98.4(4)
C8N N2N C2N C1N -175.5(3)
C8N N2N C2N C3N -54.0(4)
C8N N2N C7N O1N 13.5(5)
C8N N2N C7N N1N -166.7(3)
C8N N2O C2O C1O -177.2(3)
C8N N2O C2O C3O -56.8(5)
C8N N2O C7O O1O 15.1(5)
C8N N2O C7O N1O -165.1(3)
N1O C1O C2O N2O -35.8(3)
N1O C1O C2O C3O -163.3(3)
N1O C1O C6O C5O -177.8(3)
N1O C8O N1P C1P 88.4(4)
N1O C8O N1P C7P -124.4(3)
N2O C2O C3O C4O -175.8(3)
C1O N1O C7O O1O 166.5(3)
C1O N1O C7O N2O -13.3(3)
C1O N1O C8O N1P 89.2(4)
C1O C2O C3O C4O -60.3(4)
C2O N2O C7O O1O 168.6(3)
C2O N2O C7O N1O -11.7(3)
C2O C1O C6O C5O -60.7(4)
C2O C3O C4O C5O 54.0(4)
C3O C4O C5O C6O -52.7(5)
C4O C5O C6O C1O 52.9(4)
C6O C1O C2O N2O -164.2(3)
C6O C1O C2O C3O 68.3(4)
C7O N1O C1O C2O 31.5(3)
C7O N1O C1O C6O 153.9(3)
C7O N1O C8O N1P -126.9(3)
C7O N2O C2O C1O 30.4(3)
C7O N2O C2O C3O 150.8(3)
C8O N1O C1O C2O 179.5(3)
C8O N1O C1O C6O -58.1(4)
C8O N1O C7O O1O 18.4(5)
C8O N1O C7O N2O -161.4(3)
C8O N1P C1P C2P -179.3(3)
C8O N1P C1P C6P -58.2(4)
C8O N1P C7P O1P 16.8(5)
C8O N1P C7P N2P -162.6(3)
N1P C1P C2P N2P -35.2(3)
N1P C1P C2P C3P -163.0(3)
N1P C1P C6P C5P -177.0(3)
N2P C2P C3P C4P -177.4(3)
C1P N1P C7P O1P 167.7(3)
C1P N1P C7P N2P -11.8(4)
C1P C2P C3P C4P -61.6(4)
C2P N2P C7P O1P 167.5(3)
C2P N2P C7P N1P -13.0(3)
C2P N2P C8P N2I -50.2(4)
C2P C1P C6P C5P -60.9(4)
C2P C3P C4P C5P 54.5(4)
C3P C4P C5P C6P -53.2(5)
C4P C5P C6P C1P 53.7(4)
C6P C1P C2P N2P -163.2(3)
C6P C1P C2P C3P 68.9(4)
C7P N1P C1P C2P 30.1(3)
C7P N1P C1P C6P 151.2(3)
C7P N2P C2P C1P 30.7(3)
C7P N2P C2P C3P 151.4(3)
C7P N2P C8P N2I 97.6(4)
C8P N2I C2I C1I -176.4(3)
C8P N2I C2I C3I -56.4(4)
C8P N2I C7I O1I 13.4(5)
C8P N2I C7I N1I -167.1(3)
C8P N2P C2P C1P -178.2(3)
C8P N2P C2P C3P -57.5(4)
C8P N2P C7P O1P 15.3(5)
C8P N2P C7P N1P -165.3(3)
N2A C2A C1A N1A -34.5(3)
N2A C2A C1A C6A -162.7(2)
N2A C2A C3A C4A -177.7(3)
N1A C1A C6A C5A -178.6(3)
N1A C8A N1B C1B 89.7(3)
N1A C8A N1B C7B -129.4(3)
C2A N2A C7A O1A 169.0(3)
C2A N2A C7A N1A -12.1(3)
C2A N2A C8H N2H -50.4(4)
C2A C1A C6A C5A -61.8(3)
C1A N1A C7A O1A 166.9(3)
C1A N1A C7A N2A -12.0(3)
C1A N1A C8A N1B 88.2(3)
C1A C2A C3A C4A -62.0(3)
C1A C6A C5A C4A 53.8(3)
C6A C5A C4A C3A -53.2(4)
C5A C4A C3A C2A 54.8(4)
C3A C2A C1A N1A -162.2(2)
C3A C2A C1A C6A 69.6(3)
C7A N2A C2A C1A 29.6(3)
C7A N2A C2A C3A 149.8(3)
C7A N2A C8H N2H 94.8(3)
C7A N1A C1A C2A 29.8(3)
C7A N1A C1A C6A 151.3(3)
C7A N1A C8A N1B -128.7(3)
C8A N1A C1A C2A 176.6(3)
C8A N1A C1A C6A -61.8(4)
C8A N1A C7A O1A 19.9(5)
C8A N1A C7A N2A -159.0(3)
C8A N1B C1B C2B 176.3(3)
C8A N1B C1B C6B -61.9(4)
C8A N1B C7B O1B 21.7(4)
C8A N1B C7B N2B -158.7(3)
N1B C1B C2B N2B -35.5(3)
N1B C1B C2B C3B -162.9(2)
N1B C1B C6B C5B -178.8(3)
N2B C2B C3B C4B -175.9(3)
N2B C8B N2C C2C -54.3(4)
N2B C8B N2C C7C 96.8(4)
C1B N1B C7B O1B 167.0(3)
C1B N1B C7B N2B -13.4(3)
C1B C2B C3B C4B -60.5(4)
C2B N2B C7B O1B 168.3(3)
C2B N2B C7B N1B -11.3(3)
C2B N2B C8B N2C -49.4(4)
C2B C1B C6B C5B -61.9(3)
C2B C3B C4B C5B 53.6(4)
C3B C4B C5B C6B -52.5(4)
C4B C5B C6B C1B 53.5(4)
C6B C1B C2B N2B -163.5(2)
C6B C1B C2B C3B 69.1(3)
C7B N1B C1B C2B 31.3(3)
C7B N1B C1B C6B 153.1(3)
C7B N2B C2B C1B 29.7(3)
C7B N2B C2B C3B 149.9(3)
C7B N2B C8B N2C 94.7(3)
C8B N2B C2B C1B 177.3(3)
C8B N2B C2B C3B -62.5(4)
C8B N2B C7B O1B 19.4(4)
C8B N2B C7B N1B -160.3(2)
C8B N2C C2C C1C -174.2(3)
C8B N2C C2C C3C -53.5(4)
C8B N2C C7C O1C 10.9(5)
C8B N2C C7C N1C -167.6(3)
N1C C1C C2C N2C -36.9(3)
N1C C1C C2C C3C -165.0(3)
N1C C1C C6C C5C -177.3(3)
N1C C8C N1D C1D 85.5(4)
N1C C8C N1D C7D -125.0(3)
N2C C2C C3C C4C -176.0(3)
C1C N1C C7C O1C 167.8(3)
C1C N1C C7C N2C -13.6(4)
C1C N1C C8C N1D 81.8(4)
C1C C2C C3C C4C -60.4(3)
C2C N2C C7C O1C 166.3(3)
C2C N2C C7C N1C -12.3(4)
C2C C1C C6C C5C -61.2(4)
C2C C3C C4C C5C 56.0(4)
C3C C4C C5C C6C -56.6(4)
C4C C5C C6C C1C 55.5(4)
C6C C1C C2C N2C -164.4(3)
C6C C1C C2C C3C 67.6(3)
C7C N1C C1C C2C 32.5(3)
C7C N1C C1C C6C 154.5(3)
C7C N1C C8C N1D -131.5(3)
C7C N2C C2C C1C 31.5(3)
C7C N2C C2C C3C 152.2(3)
C8C N1C C1C C2C -177.1(3)
C8C N1C C1C C6C -55.0(4)
C8C N1C C7C O1C 16.9(5)
C8C N1C C7C N2C -164.5(3)
C8C N1D C1D C2D -177.6(3)
C8C N1D C1D C6D -56.0(4)
C8C N1D C7D O1D 15.3(5)
C8C N1D C7D N2D -163.8(3)
N1D C1D C2D N2D -35.4(3)
N1D C1D C2D C3D -164.5(3)
N1D C1D C6D C5D -175.6(3)
N2D C2D C3D C4D -178.3(3)
N2D C8D N2E C2E -53.9(4)
N2D C8D N2E C7E 99.2(3)
C1D N1D C7D O1D 168.5(3)
C1D N1D C7D N2D -10.5(3)
C1D C2D C3D C4D -61.8(3)
C2D N2D C7D O1D 166.6(3)
C2D N2D C7D N1D -14.3(3)
C2D N2D C8D N2E -47.5(4)
C2D C1D C6D C5D -59.5(3)
C2D C3D C4D C5D 55.2(4)
C3D C4D C5D C6D -53.3(4)
C4D C5D C6D C1D 52.3(4)
C6D C1D C2D N2D -162.8(3)
C6D C1D C2D C3D 68.1(3)
C7D N1D C1D C2D 29.4(3)
C7D N1D C1D C6D 151.0(3)
C7D N2D C2D C1D 31.7(3)
C7D N2D C2D C3D 153.0(3)
C7D N2D C8D N2E 99.8(4)
C8D N2D C2D C1D -177.9(3)
C8D N2D C2D C3D -56.6(4)
C8D N2D C7D O1D 14.4(5)
C8D N2D C7D N1D -166.5(3)
C8D N2E C2E C1E -174.8(3)
C8D N2E C2E C3E -54.3(4)
C8D N2E C7E O1E 13.0(5)
C8D N2E C7E N1E -167.8(3)
N1E C1E C2E N2E -34.9(3)
N1E C1E C2E C3E -162.9(3)
N1E C1E C6E C5E -177.3(3)
N1E C8E N1F C1F 87.8(4)
N1E C8E N1F C7F -125.7(3)
N2E C2E C3E C4E -176.4(3)
C1E N1E C7E O1E 165.5(3)
C1E N1E C7E N2E -13.7(3)
C1E N1E C8E N1F 90.9(4)
C1E C2E C3E C4E -60.8(4)
C2E N2E C7E O1E 169.9(3)
C2E N2E C7E N1E -10.9(3)
C2E C1E C6E C5E -60.4(4)
C2E C3E C4E C5E 53.5(4)
C3E C4E C5E C6E -51.4(5)
C4E C5E C6E C1E 51.9(4)
C6E C1E C2E N2E -163.2(3)
C6E C1E C2E C3E 68.7(4)
C7E N1E C1E C2E 31.1(3)
C7E N1E C1E C6E 153.0(3)
C7E N1E C8E N1F -124.6(3)
C7E N2E C2E C1E 29.2(3)
C7E N2E C2E C3E 149.8(3)
C8E N1E C1E C2E 179.7(3)
C8E N1E C1E C6E -58.5(4)
C8E N1E C7E O1E 16.8(5)
C8E N1E C7E N2E -162.4(3)
C8E N1F C1F C2F -179.6(3)
C8E N1F C1F C6F -57.7(4)
C8E N1F C7F O1F 17.5(5)
C8E N1F C7F N2F -161.0(3)
N1F C1F C2F N2F -36.2(3)
N1F C1F C2F C3F -163.6(3)
N1F C1F C6F C5F -177.9(3)
N2F C2F C3F C4F -176.6(3)
N2F C8F N2G C2G -57.5(4)
N2F C8F N2G C7G 92.0(4)
C1F N1F C7F O1F 167.8(3)
C1F N1F C7F N2F -10.6(3)
C1F C2F C3F C4F -61.3(4)
C2F N2F C7F O1F 167.0(3)
C2F N2F C7F N1F -14.5(3)
C2F N2F C8F N2G -51.7(4)
C2F C1F C6F C5F -61.2(4)
C2F C3F C4F C5F 55.5(4)
C3F C4F C5F C6F -54.2(4)
C4F C5F C6F C1F 53.9(4)
C6F C1F C2F N2F -164.1(3)
C6F C1F C2F C3F 68.5(4)
C7F N1F C1F C2F 30.1(3)
C7F N1F C1F C6F 152.0(3)
C7F N2F C2F C1F 32.1(3)
C7F N2F C2F C3F 152.3(3)
C7F N2F C8F N2G 90.6(4)
C8F N2F C2F C1F 178.2(3)
C8F N2F C2F C3F -61.6(4)
C8F N2F C7F O1F 19.4(4)
C8F N2F C7F N1F -162.1(3)
C8F N2G C2G C1G -178.0(3)
C8F N2G C2G C3G -58.5(5)
C8F N2G C7G O1G 16.0(5)
C8F N2G C7G N1G -164.6(3)
N1G C1G C2G N2G -35.8(3)
N1G C1G C2G C3G -162.7(3)
N1G C1G C6G C5G -178.0(3)
N1G C8G N1H C1H 89.6(4)
N1G C8G N1H C7H -126.8(3)
N2G C2G C3G C4G -176.0(3)
C1G N1G C7G O1G 165.1(3)
C1G N1G C7G N2G -14.3(4)
C1G N1G C8G N1H 87.9(4)
C1G C2G C3G C4G -61.2(4)
C2G N2G C7G O1G 169.9(3)
C2G N2G C7G N1G -10.7(4)
C2G C1G C6G C5G -61.4(4)
C2G C3G C4G C5G 54.1(5)
C3G C4G C5G C6G -52.5(6)
C4G C5G C6G C1G 52.4(5)
C6G C1G C2G N2G -163.3(3)
C6G C1G C2G C3G 69.8(4)
C7G N1G C1G C2G 31.9(3)
C7G N1G C1G C6G 154.0(3)
C7G N1G C8G N1H -132.1(3)
C7G N2G C2G C1G 29.6(3)
C7G N2G C2G C3G 149.1(3)
C8G N1G C1G C2G 176.1(3)
C8G N1G C1G C6G -61.9(4)
C8G N1G C7G O1G 20.5(5)
C8G N1G C7G N2G -158.9(3)
C8G N1H C1H C2H 177.6(3)
C8G N1H C1H C6H -61.9(4)
C8G N1H C7H O1H 20.1(5)
C8G N1H C7H N2H -159.1(3)
N1H C1H C2H N2H -36.5(3)
N1H C1H C2H C3H -164.8(3)
N1H C1H C6H C5H -175.6(3)
N2H C2H C3H C4H -178.1(3)
C1H N1H C7H O1H 168.0(3)
C1H N1H C7H N2H -11.2(3)
C1H C2H C3H C4H -62.6(4)
C2H N2H C7H O1H 166.3(3)
C2H N2H C7H N1H -14.5(3)
C2H N2H C8H N2A -52.8(4)
C2H C1H C6H C5H -60.4(4)
C2H C3H C4H C5H 56.8(4)
C3H C4H C5H C6H -55.0(5)
C4H C5H C6H C1H 53.9(4)
C6H C1H C2H N2H -163.3(3)
C6H C1H C2H C3H 68.4(4)
C7H N1H C1H C2H 30.5(3)
C7H N1H C1H C6H 151.0(3)
C7H N2H C2H C1H 32.4(3)
C7H N2H C2H C3H 152.7(3)
C7H N2H C8H N2A 93.4(4)
C8H N2A C2A C1A 177.7(3)
C8H N2A C2A C3A -62.0(4)
C8H N2A C7A O1A 18.8(5)
C8H N2A C7A N1A -162.3(3)
C8H N2H C2H C1H -178.0(3)
C8H N2H C2H C3H -57.7(4)
C8H N2H C7H O1H 15.3(5)
C8H N2H C7H N1H -165.5(3)
P1T C1T C2T C3T -169.9(2)
P1T C5T C6T C7T 178.9(3)
P1T C9T C10T C11T -170.5(2)
P1T C13T C14T C15T 180.0(3)
C1T P1T C5T C6T -67.8(3)
C1T P1T C9T C10T 175.8(2)
C1T P1T C13T C14T -60.8(3)
C1T C2T C3T C4T -173.3(3)
C5T P1T C1T C2T -176.3(2)
C5T P1T C9T C10T 56.5(3)
C5T P1T C13T C14T 59.0(3)
C5T C6T C7T C8T 178.2(3)
C9T P1T C1T C2T 64.3(3)
C9T P1T C5T C6T 53.1(3)
C9T P1T C13T C14T 177.9(3)
C9T C10T C11T C12T -173.9(3)
C13T P1T C1T C2T -55.3(3)
C13T P1T C5T C6T 171.7(2)
C13T P1T C9T C10T -63.6(3)
C13T C14T C15T C16T 178.3(4)
P1R C1R C2R C3R -168.5(2)
P1R C5R C6R C7R 172.6(2)
P1R C9R C10R C11R -179.9(2)
P1R C13R C14R C15R 174.4(2)
C1R P1R C5R C6R 60.3(3)
C1R P1R C9R C10R -166.9(2)
C1R P1R C13R C14R 65.4(3)
C1R C2R C3R C4R 72.0(4)
C5R P1R C1R C2R -168.3(2)
C5R P1R C9R C10R -46.2(3)
C5R P1R C13R C14R -55.7(3)
C5R C6R C7R C8R 176.8(3)
C9R P1R C1R C2R -48.7(3)
C9R P1R C5R C6R -59.3(3)
C9R P1R C13R C14R -175.2(2)
C9R C10R C11R C12R 178.0(3)
C13R P1R C1R C2R 71.5(3)
C13R P1R C5R C6R -179.6(2)
C13R P1R C9R C10R 73.5(3)
C13R C14R C15R C16R -165.6(3)

loop_
_twin_individual_id
_twin_individual_mass_fraction_refined
1 0.6772(6)
2 0.3228(6)
